data_7702367
loop_
_publ_author_name
'Zhu, Nianyong'
'Fenske, Dieter'

_publ_section_title
;
 Novel Cu--Se clusters with Se--layer structures:
 [Cu32Se7(SenBu)18(PiPr3)6], [Cu50Se20(SetBu)10(PiPr3)10],
 [Cu73Se35(SePh)3(PiPr3)21], [Cu140Se70(PEt3)34] and [Cu140Se70(PEt3)36]
;
_journal_issue 7
_journal_name_full 'Journal of the Chemical Society, Dalton Transactions'
_journal_page_first 1067
_journal_paper_doi 10.1039/a900021f
_journal_year 1999
_chemical_compound_source Diethylether
_chemical_formula_moiety 'C207 H456 Cu73 P21 Se38'
_chemical_formula_structural 'C207 H456 Cu73 P21 Se38'
_chemical_formula_sum 'C207 H456 Cu73 P21 Se38'
_chemical_formula_weight 11234.99
_chemical_name_common Copper-seleno-phenylselenolato-cluster
_chemical_name_systematic
;
 The CIF file for the structure of 4
;
_space_group_IT_number 14
_space_group_name_Hall '-P 2ybc'
_space_group_name_H-M_alt 'P 1 21/c 1'
_symmetry_cell_setting monoclinic
_symmetry_space_group_name_H-M 'P 1 21/c 1'
_atom_sites_solution_hydrogens geom
_atom_sites_solution_primary direct
_atom_sites_solution_secondary difmap
_audit_creation_method SHELXL
_cell_angle_alpha 90.00
_cell_angle_beta 99.61(3)
_cell_angle_gamma 90.00
_cell_formula_units_Z 4
_cell_length_a 38.460(8)
_cell_length_b 25.720(5)
_cell_length_c 36.310(7)
_cell_measurement_temperature 190(2)
_cell_volume 35413(13)
_computing_cell_refinement Stoe-IPDS-software
_computing_data_collection Stoe-IPDS-software
_computing_data_reduction Stoe-IPDS-software
_computing_molecular_graphics Schakal-97
_computing_structure_refinement 'SHELXL-93 (Sheldrick, 1993)'
_computing_structure_solution 'SHELXS-86 (Sheldrick, 1990)'
_diffrn_ambient_temperature 203(2)
_diffrn_measurement_device Stoe-IPDS
_diffrn_measurement_method Imaging-plate
_diffrn_radiation_monochromator graphite
_diffrn_radiation_source 'fine-focus sealed tube'
_diffrn_radiation_type MoKa
_diffrn_radiation_wavelength 0.71073
_diffrn_reflns_av_R_equivalents 0.1742
_diffrn_reflns_av_sigmaI/netI 0.2293
_diffrn_reflns_limit_h_max 33
_diffrn_reflns_limit_h_min -41
_diffrn_reflns_limit_k_max 27
_diffrn_reflns_limit_k_min -27
_diffrn_reflns_limit_l_max 38
_diffrn_reflns_limit_l_min -32
_diffrn_reflns_number 99014
_diffrn_reflns_theta_max 22.62
_diffrn_reflns_theta_min 1.58
_exptl_absorpt_coefficient_mu 8.309
_exptl_absorpt_correction_type none
_exptl_crystal_colour Dark-brown
_exptl_crystal_density_diffrn 2.107
_exptl_crystal_description Prism
_exptl_crystal_F_000 21688
_exptl_crystal_size_max 0.40
_exptl_crystal_size_mid 0.30
_exptl_crystal_size_min 0.30
_refine_diff_density_max 1.150
_refine_diff_density_min -1.044
_refine_diff_density_rms 0.169
_refine_ls_extinction_method none
_refine_ls_goodness_of_fit_all 0.910
_refine_ls_goodness_of_fit_obs 1.166
_refine_ls_matrix_type full
_refine_ls_number_parameters 1870
_refine_ls_number_reflns 40709
_refine_ls_number_restraints 28
_refine_ls_restrained_S_all 1.070
_refine_ls_restrained_S_obs 1.166
_refine_ls_R_factor_all 0.2806
_refine_ls_R_factor_obs 0.0953
_refine_ls_shift/esd_max -2.439
_refine_ls_shift/esd_mean 0.103
_refine_ls_structure_factor_coef Fsqd
_refine_ls_weighting_details 'w=3D1/[s^2^(Fo^2^)+( 0.1276P)^2^+0.0000P] where = P=3D(Fo^2^+2Fc^2^)/3'
_refine_ls_weighting_scheme calc
_refine_ls_wR_factor_all 0.3680
_refine_ls_wR_factor_obs 0.2189
_reflns_number_observed 12845
_reflns_number_total 43379
_reflns_observed_criterion >2sigma(I)
_cod_data_source_file 900021f.txt
_cod_data_source_block Cu73Se35(SePh)3(PiPr3)21
_cod_depositor_comments
;
The following automatic conversions were performed:

data item '_exptl_absorpt_correction_type' value 'None' was changed
to 'none' in accordance with the
/home/saulius/struct/COD-crude-data/automatic-downloads/DataCite-retrospective/RSC/depositions/lib/dictionaries/cif_core.dic
dictionary named 'cif_core.dic' version 2.4.2 last updated on
2011-04-26.

data item '_symmetry_cell_setting' value 'Monoclinic' was changed to
'monoclinic' in accordance with the
/home/saulius/struct/COD-crude-data/automatic-downloads/DataCite-retrospective/RSC/depositions/lib/dictionaries/cif_core.dic
dictionary named 'cif_core.dic' version 2.4.2 last updated on
2011-04-26.

data item '_refine_ls_weighting_scheme' value 'calc
w=3D1/[s^2^(Fo^2^)+( 0.1276P)^2^+0.0000P] where =
P=3D(Fo^2^+2Fc^2^)/3' was changed to 'calc'. A new data item
'_refine_ls_weighting_details' was created with the value set to
'w=3D1/[s^2^(Fo^2^)+( 0.1276P)^2^+0.0000P] where =
P=3D(Fo^2^+2Fc^2^)/3'.

Automatic conversion script
Id: cif_fix_values 6909 2019-04-08 15:41:33Z antanas 
;
_cod_original_cell_volume 35413.5(123)
_cod_original_sg_symbol_H-M P2(1)/c
_cod_database_code 7702367

loop_
_symmetry_equiv_pos_as_xyz
'x, y, z'
'-x, y+1/2, -z+1/2'
'-x, -y, -z'
'x, -y-1/2, z-1/2'

loop_
_atom_site_aniso_label
_atom_site_aniso_U_11
_atom_site_aniso_U_22
_atom_site_aniso_U_33
_atom_site_aniso_U_23
_atom_site_aniso_U_13
_atom_site_aniso_U_12
Cu1 0.096(4) 0.087(3) 0.083(3) 0.006(2) 0.020(3) -0.005(2)
Cu2 0.110(4) 0.078(3) 0.112(4) 0.003(2) 0.018(3) 0.003(2)
Cu3 0.141(5) 0.109(3) 0.147(5) -0.019(3) 0.019(4) -0.020(3)
Cu4 0.105(4) 0.082(2) 0.076(3) -0.006(2) 0.012(3) 0.004(2)
Cu5 0.107(4) 0.089(3) 0.080(3) -0.004(2) -0.004(3) 0.016(2)
Cu6 0.104(4) 0.099(3) 0.091(3) -0.010(2) 0.033(3) -0.009(3)
Cu7 0.109(4) 0.080(2) 0.071(3) 0.005(2) 0.009(3) 0.007(2)
Cu8 0.164(6) 0.185(5) 0.091(4) -0.001(4) 0.059(4) 0.013(4)
Cu9 0.120(4) 0.084(3) 0.071(3) 0.006(2) 0.003(3) 0.013(2)
Cu10 0.135(5) 0.065(2) 0.096(4) 0.009(2) 0.009(3) 0.001(2)
Cu11 0.117(5) 0.107(3) 0.132(5) -0.026(3) 0.017(4) 0.011(3)
Cu12 0.134(5) 0.108(3) 0.095(4) 0.023(3) 0.011(4) 0.022(3)
Cu13 0.153(5) 0.086(3) 0.121(4) -0.003(3) 0.056(4) -0.011(3)
Cu14 0.119(5) 0.095(3) 0.123(4) 0.012(3) 0.005(4) 0.014(3)
Cu15 0.140(5) 0.106(3) 0.072(3) 0.010(2) -0.011(3) -0.004(3)
Cu16 0.116(4) 0.081(2) 0.080(3) 0.009(2) 0.004(3) 0.017(2)
Cu17 0.156(5) 0.093(3) 0.101(4) -0.003(3) 0.050(4) 0.003(3)
Cu18 0.099(4) 0.110(3) 0.090(4) -0.004(2) 0.001(3) 0.002(3)
Cu19 0.111(4) 0.097(3) 0.082(3) -0.015(2) 0.005(3) -0.012(3)
Cu20 0.104(4) 0.094(3) 0.083(3) -0.008(2) 0.011(3) -0.009(2)
Cu21 0.145(5) 0.073(3) 0.159(5) 0.012(3) 0.021(4) -0.004(3)
Cu22 0.147(5) 0.061(2) 0.172(6) 0.003(3) 0.020(4) -0.010(3)
Cu23 0.096(4) 0.095(3) 0.081(3) -0.005(2) 0.014(3) 0.004(2)
Cu24 0.097(4) 0.089(3) 0.080(3) 0.000(2) 0.006(3) -0.008(2)
Cu25 0.087(3) 0.089(3) 0.098(4) 0.010(2) 0.017(3) -0.003(2)
Cu26 0.099(4) 0.080(2) 0.086(3) 0.012(2) 0.008(3) 0.001(2)
Cu27 0.114(4) 0.100(3) 0.130(5) 0.017(3) 0.032(4) -0.003(3)
Cu28 0.144(6) 0.155(4) 0.098(4) -0.012(3) 0.040(4) 0.005(4)
Cu29 0.113(4) 0.066(2) 0.132(4) 0.001(2) 0.012(3) 0.001(2)
Cu30 0.120(4) 0.088(3) 0.094(4) -0.013(2) 0.005(3) 0.000(3)
Cu31 0.108(4) 0.078(3) 0.138(5) -0.001(3) 0.006(4) 0.020(3)
Cu32 0.108(4) 0.075(2) 0.133(4) 0.011(2) 0.016(3) -0.008(2)
Cu33 0.108(4) 0.089(3) 0.071(3) -0.003(2) -0.003(3) 0.020(2)
Cu34 0.137(5) 0.105(3) 0.103(4) 0.001(3) 0.047(4) 0.014(3)
Cu35 0.091(3) 0.085(2) 0.078(3) -0.004(2) 0.008(3) -0.008(2)
Cu36 0.107(4) 0.098(3) 0.081(3) 0.010(2) 0.005(3) -0.009(3)
Cu37 0.104(4) 0.069(2) 0.150(5) 0.019(3) 0.001(4) 0.000(2)
Cu38 0.124(4) 0.071(2) 0.122(4) -0.006(2) 0.012(3) -0.002(3)
Cu39 0.107(4) 0.124(3) 0.083(3) 0.004(3) 0.020(3) 0.026(3)
Cu40 0.125(4) 0.074(2) 0.087(3) -0.009(2) 0.009(3) 0.017(2)
Cu41 0.103(4) 0.106(3) 0.141(5) 0.007(3) -0.002(4) -0.015(3)
Cu42 0.126(5) 0.082(3) 0.115(4) 0.016(2) 0.011(4) -0.003(3)
Cu43 0.124(4) 0.118(3) 0.069(3) 0.004(2) 0.021(3) 0.004(3)
Cu44 0.103(4) 0.106(3) 0.080(3) -0.002(2) 0.012(3) -0.017(3)
Cu45 0.114(4) 0.081(2) 0.078(3) -0.005(2) 0.002(3) 0.011(2)
Cu46 0.145(5) 0.105(3) 0.111(4) -0.020(3) 0.039(4) -0.012(3)
Cu47 0.097(4) 0.080(2) 0.077(3) 0.007(2) 0.001(3) 0.004(2)
Cu48 0.092(4) 0.085(3) 0.095(4) 0.004(2) 0.004(3) 0.001(2)
Cu49 0.123(5) 0.112(3) 0.131(5) -0.009(3) 0.048(4) -0.023(3)
Cu50 0.111(5) 0.145(4) 0.098(4) 0.006(3) 0.003(4) 0.017(3)
Cu51 0.106(4) 0.096(3) 0.113(4) 0.020(3) -0.007(3) -0.012(3)
Cu52 0.097(4) 0.121(3) 0.082(3) 0.007(3) 0.028(3) 0.011(3)
Cu53 0.111(4) 0.127(4) 0.112(4) 0.001(3) 0.029(4) 0.019(3)
Cu54 0.097(4) 0.072(2) 0.108(4) -0.002(2) 0.011(3) 0.001(2)
Cu55 0.113(4) 0.067(2) 0.088(3) -0.004(2) 0.000(3) -0.001(2)
Cu56 0.113(4) 0.137(4) 0.090(4) -0.022(3) 0.031(3) -0.001(3)
Cu57 0.174(6) 0.101(3) 0.173(6) 0.013(3) 0.005(5) 0.016(4)
Cu58 0.098(4) 0.091(3) 0.127(4) -0.010(3) 0.000(3) 0.005(3)
Cu59 0.142(5) 0.111(3) 0.101(4) -0.002(3) 0.050(4) 0.004(3)
Cu60 0.119(4) 0.113(3) 0.068(3) 0.016(2) 0.021(3) 0.025(3)
Cu61 0.146(5) 0.072(2) 0.082(3) -0.005(2) -0.002(3) -0.008(3)
Cu62 0.132(4) 0.078(2) 0.071(3) 0.006(2) 0.002(3) 0.008(3)
Cu63 0.102(4) 0.072(2) 0.102(4) -0.008(2) 0.010(3) 0.004(2)
Cu64 0.117(4) 0.129(4) 0.081(4) -0.018(3) -0.001(3) -0.015(3)
Cu65 0.104(4) 0.084(3) 0.119(4) -0.013(2) 0.009(3) 0.009(3)
Cu66 0.136(5) 0.076(3) 0.167(6) -0.004(3) 0.008(4) -0.012(3)
Cu67 0.145(5) 0.110(3) 0.071(3) -0.019(2) 0.032(3) -0.020(3)
Cu68 0.154(5) 0.101(3) 0.070(3) -0.010(2) 0.021(3) -0.009(3)
Cu69 0.145(5) 0.131(4) 0.102(4) 0.025(3) 0.037(4) 0.019(3)
Cu70 0.168(6) 0.092(3) 0.202(7) -0.019(4) 0.061(5) -0.016(3)
Cu71 0.198(7) 0.062(3) 0.189(6) -0.004(3) 0.016(5) 0.005(3)
Cu72 0.082(5) 0.072(4) 0.130(6) 0.011(4) -0.011(5) 0.009(3)
Cu73 0.076(4) 0.046(3) 0.092(5) 0.005(3) -0.005(4) 0.002(3)
Cu74 0.165(10) 0.140(7) 0.182(11) 0.000(6) 0.006(8) -0.001(6)
Se1 0.103(3) 0.113(3) 0.093(3) -0.009(2) 0.004(3) -0.026(2)
Se2 0.085(3) 0.100(2) 0.083(3) 0.004(2) 0.014(2) 0.007(2)
Se3 0.111(3) 0.071(2) 0.069(2) -0.009(2) 0.013(2) 0.004(2)
Se4 0.091(3) 0.082(2) 0.068(2) 0.014(2) 0.013(2) 0.001(2)
Se5 0.134(4) 0.077(2) 0.141(4) 0.027(2) 0.022(3) -0.014(2)
Se6 0.094(3) 0.068(2) 0.086(3) 0.000(2) 0.012(2) 0.000(2)
Se7 0.097(3) 0.080(2) 0.071(2) -0.001(2) 0.003(2) 0.005(2)
Se8 0.094(3) 0.106(2) 0.078(3) -0.003(2) 0.002(2) 0.026(2)
Se9 0.088(3) 0.069(2) 0.089(3) 0.010(2) 0.016(2) 0.007(2)
Se10 0.095(3) 0.079(2) 0.066(2) 0.002(2) 0.014(2) 0.009(2)
Se11 0.111(3) 0.069(2) 0.089(3) -0.014(2) 0.011(2) 0.000(2)
Se12 0.095(3) 0.092(2) 0.060(2) -0.009(2) 0.013(2) 0.021(2)
Se13 0.109(3) 0.063(2) 0.056(2) 0.0001(15) 0.007(2) 0.005(2)
Se14 0.104(3) 0.077(2) 0.069(2) -0.004(2) 0.012(2) -0.008(2)
Se15 0.106(3) 0.118(3) 0.065(3) -0.009(2) 0.008(2) -0.018(2)
Se16 0.125(4) 0.088(2) 0.060(2) 0.002(2) 0.005(2) 0.009(2)
Se17 0.102(3) 0.075(2) 0.060(2) 0.001(2) 0.011(2) 0.002(2)
Se18 0.105(3) 0.076(2) 0.063(2) 0.000(2) 0.005(2) 0.010(2)
Se19 0.094(3) 0.068(2) 0.070(2) 0.002(2) 0.020(2) -0.003(2)
Se20 0.088(3) 0.075(2) 0.089(3) -0.002(2) 0.017(2) 0.007(2)
Se21 0.096(3) 0.084(2) 0.077(3) 0.008(2) 0.003(2) -0.010(2)
Se22 0.091(3) 0.092(2) 0.091(3) -0.003(2) 0.015(2) -0.012(2)
Se23 0.110(3) 0.070(2) 0.125(4) 0.000(2) 0.015(3) -0.009(2)
Se24 0.111(3) 0.069(2) 0.118(3) 0.015(2) 0.013(3) 0.007(2)
Se25 0.091(3) 0.074(2) 0.089(3) -0.005(2) 0.009(2) -0.003(2)
Se26 0.141(4) 0.059(2) 0.150(4) -0.014(2) 0.013(3) 0.005(2)
Se27 0.096(3) 0.069(2) 0.081(3) -0.008(2) 0.016(2) 0.001(2)
Se28 0.096(3) 0.067(2) 0.105(3) -0.005(2) 0.016(2) 0.009(2)
Se29 0.086(3) 0.090(2) 0.100(3) 0.014(2) 0.014(2) -0.010(2)
Se30 0.109(3) 0.090(2) 0.085(3) 0.011(2) -0.010(3) 0.011(2)
Se31 0.093(3) 0.085(2) 0.059(2) -0.004(2) 0.008(2) 0.009(2)
Se32 0.088(3) 0.081(2) 0.071(2) 0.005(2) 0.016(2) 0.000(2)
Se33 0.094(3) 0.067(2) 0.067(2) 0.005(2) 0.012(2) -0.001(2)
Se34 0.091(3) 0.086(2) 0.091(3) 0.023(2) 0.019(2) -0.001(2)
Se35 0.185(5) 0.062(2) 0.182(5) 0.004(2) 0.035(4) -0.007(3)
Se36 0.136(4) 0.091(2) 0.085(3) 0.015(2) -0.001(3) 0.004(2)
Se37 0.171(5) 0.121(3) 0.108(4) -0.038(3) 0.012(4) 0.002(3)
Se38 0.184(6) 0.111(3) 0.190(6) -0.046(3) 0.029(5) -0.032(3)
P1 0.168(14) 0.151(10) 0.065(8) 0.011(7) -0.011(8) -0.021(9)
P2 0.130(11) 0.138(9) 0.093(9) 0.034(7) 0.016(8) 0.031(8)
P3 0.128(11) 0.087(7) 0.179(14) -0.005(7) 0.004(10) 0.020(7)
P4 0.095(9) 0.117(7) 0.115(9) 0.001(6) 0.044(8) -0.006(6)
P5 0.123(10) 0.118(8) 0.099(9) -0.035(6) 0.016(8) 0.003(7)
P6 0.178(14) 0.091(6) 0.084(8) -0.019(5) 0.008(8) 0.038(7)
P7 0.102(10) 0.126(8) 0.149(12) 0.026(8) -0.010(9) -0.028(7)
P8 0.102(8) 0.101(6) 0.067(6) -0.002(5) 0.024(6) 0.001(6)
P9 0.131(13) 0.268(19) 0.093(10) -0.056(11) -0.001(10) -0.014(12)
P10 0.116(10) 0.072(6) 0.145(11) 0.007(6) 0.014(9) 0.021(6)
P11 0.135(11) 0.118(8) 0.136(11) 0.034(7) 0.046(9) -0.025(8)
P12 0.131(10) 0.076(5) 0.089(8) 0.015(5) 0.017(7) 0.004(6)
P13 0.110(10) 0.098(7) 0.124(10) -0.011(6) 0.001(8) 0.001(6)
P14 0.206(18) 0.106(9) 0.271(23) -0.030(11) 0.119(17) -0.029(10)
P15 0.178(16) 0.102(8) 0.235(20) 0.004(9) 0.043(14) -0.044(9)
P16 0.257(22) 0.105(9) 0.209(18) 0.053(10) 0.031(16) 0.028(11)
P17 0.119(11) 0.128(8) 0.102(9) -0.033(7) 0.007(8) -0.013(7)
P18 0.132(12) 0.112(8) 0.133(12) 0.003(7) -0.009(9) 0.003(7)
P19 0.141(11) 0.110(7) 0.062(6) 0.002(5) 0.036(7) 0.015(7)
P20 0.115(11) 0.218(13) 0.082(9) -0.014(8) 0.023(8) 0.038(10)
P21 0.213(17) 0.066(6) 0.224(18) -0.021(8) 0.021(14) 0.005(8)

loop_
_atom_site_label
_atom_site_type_symbol
_atom_site_fract_x
_atom_site_fract_y
_atom_site_fract_z
_atom_site_U_iso_or_equiv
_atom_site_thermal_displace_type
_atom_site_occupancy
_atom_site_calc_flag
_atom_site_refinement_flags
Cu1 Cu 0.15107(13) 0.41156(15) 0.17014(13) 0.0883(14) Uani 1 d .
Cu2 Cu 0.25605(14) 0.70098(15) 0.23533(14) 0.100(2) Uani 1 d .
Cu3 Cu 0.0761(2) 0.2400(2) 0.1113(2) 0.133(2) Uani 1 d .
Cu4 Cu 0.34480(13) 0.41282(15) 0.32554(12) 0.0881(14) Uani 1 d .
Cu5 Cu 0.39610(14) 0.33098(15) 0.34134(13) 0.094(2) Uani 1 d .
Cu6 Cu 0.08793(14) 0.4264(2) 0.26274(14) 0.0961(14) Uani 1 d .
Cu7 Cu 0.30461(13) 0.36728(14) 0.37093(12) 0.0875(14) Uani 1 d .
Cu8 Cu 0.2680(2) 0.5006(2) 0.2154(2) 0.142(2) Uani 1 d .
Cu9 Cu 0.38937(14) 0.39600(15) 0.39406(12) 0.0932(15) Uani 1 d .
Cu10 Cu 0.20680(15) 0.32585(14) 0.30900(13) 0.100(2) Uani 1 d .
Cu11 Cu 0.1971(2) 0.7026(2) 0.3311(2) 0.119(2) Uani 1 d .
Cu12 Cu 0.1865(2) 0.5956(2) 0.10358(15) 0.113(2) Uani 1 d .
Cu13 Cu 0.1378(2) 0.5271(2) 0.1958(2) 0.116(2) Uani 1 d .
Cu14 Cu 0.4096(2) 0.2430(2) 0.4001(2) 0.114(2) Uani 1 d .
Cu15 Cu 0.4021(2) 0.3341(2) 0.45065(13) 0.109(2) Uani 1 d .
Cu16 Cu 0.35413(14) 0.30283(15) 0.38906(13) 0.0935(15) Uani 1 d .
Cu17 Cu 0.3272(2) 0.5250(2) 0.34248(15) 0.113(2) Uani 1 d .
Cu18 Cu 0.44367(14) 0.4074(2) 0.35540(14) 0.101(2) Uani 1 d .
Cu19 Cu 0.13491(14) 0.2926(2) 0.11586(13) 0.098(2) Uani 1 d .
Cu20 Cu 0.09456(13) 0.3343(2) 0.16057(13) 0.0941(15) Uani 1 d .
Cu21 Cu 0.2894(2) 0.7991(2) 0.2220(2) 0.126(2) Uani 1 d .
Cu22 Cu 0.2264(2) 0.8005(2) 0.2365(2) 0.127(2) Uani 1 d .
Cu23 Cu 0.40260(13) 0.4424(2) 0.29574(13) 0.0906(14) Uani 1 d .
Cu24 Cu 0.18757(13) 0.35219(15) 0.12873(13) 0.0898(14) Uani 1 d .
Cu25 Cu 0.09414(13) 0.45315(15) 0.19619(14) 0.0912(14) Uani 1 d .
Cu26 Cu 0.24638(13) 0.54636(14) 0.13920(13) 0.0892(14) Uani 1 d .
Cu27 Cu 0.3109(2) 0.6863(2) 0.1363(2) 0.113(2) Uani 1 d .
Cu28 Cu 0.2328(2) 0.5098(2) 0.2724(2) 0.130(2) Uani 1 d .
Cu29 Cu 0.19506(14) 0.72757(14) 0.2622(2) 0.105(2) Uani 1 d .
Cu30 Cu 0.31615(15) 0.6147(2) 0.37365(14) 0.102(2) Uani 1 d .
Cu31 Cu 0.11532(14) 0.6160(2) 0.2200(2) 0.110(2) Uani 1 d .
Cu32 Cu 0.31642(14) 0.71320(15) 0.2074(2) 0.106(2) Uani 1 d .
Cu33 Cu 0.36871(13) 0.35192(15) 0.27444(12) 0.0914(15) Uani 1 d .
Cu34 Cu 0.3587(2) 0.5192(2) 0.2867(2) 0.112(2) Uani 1 d .
Cu35 Cu 0.12347(12) 0.36414(14) 0.22540(12) 0.0851(13) Uani 1 d .
Cu36 Cu 0.15877(14) 0.4393(2) 0.09894(13) 0.097(2) Uani 1 d .
Cu37 Cu 0.15322(14) 0.46300(15) 0.2578(2) 0.110(2) Uani 1 d .
Cu38 Cu 0.25720(15) 0.72830(15) 0.30744(15) 0.107(2) Uani 1 d .
Cu39 Cu 0.40763(15) 0.3997(2) 0.23219(14) 0.104(2) Uani 1 d .
Cu40 Cu 0.28159(14) 0.30747(14) 0.19401(13) 0.097(2) Uani 1 d .
Cu41 Cu 0.38881(15) 0.5959(2) 0.2553(2) 0.119(2) Uani 1 d .
Cu42 Cu 0.2540(2) 0.7145(2) 0.16024(15) 0.108(2) Uani 1 d .
Cu43 Cu 0.21709(15) 0.4052(2) 0.07905(13) 0.103(2) Uani 1 d .
Cu44 Cu 0.10515(14) 0.3874(2) 0.10282(13) 0.0967(15) Uani 1 d .
Cu45 Cu 0.33848(14) 0.45573(15) 0.39302(13) 0.0925(15) Uani 1 d .
Cu46 Cu 0.1806(2) 0.6491(2) 0.2202(2) 0.118(2) Uani 1 d .
Cu47 Cu 0.29117(13) 0.41050(14) 0.18127(12) 0.0863(14) Uani 1 d .
Cu48 Cu 0.33946(13) 0.54414(15) 0.21094(14) 0.0920(15) Uani 1 d .
Cu49 Cu 0.2166(2) 0.6353(2) 0.1685(2) 0.119(2) Uani 1 d .
Cu50 Cu 0.0496(2) 0.4105(2) 0.1405(2) 0.120(2) Uani 1 d .
Cu51 Cu 0.28797(14) 0.6127(2) 0.1791(2) 0.108(2) Uani 1 d .
Cu52 Cu 0.19146(14) 0.3751(2) 0.24571(14) 0.0987(15) Uani 1 d .
Cu53 Cu 0.2903(2) 0.6437(2) 0.3050(2) 0.115(2) Uani 1 d .
Cu54 Cu 0.16201(13) 0.56326(14) 0.26960(14) 0.0932(15) Uani 1 d .
Cu55 Cu 0.20380(13) 0.43024(14) 0.31290(13) 0.091(2) Uani 1 d .
Cu56 Cu 0.3009(2) 0.3652(2) 0.25264(15) 0.112(2) Uani 1 d .
Cu57 Cu 0.2423(2) 0.8163(2) 0.1631(2) 0.152(3) Uani 1 d .
Cu58 Cu 0.34301(14) 0.4447(2) 0.2324(2) 0.108(2) Uani 1 d .
Cu59 Cu 0.1727(2) 0.5148(2) 0.1433(2) 0.115(2) Uani 1 d .
Cu60 Cu 0.22640(14) 0.3655(2) 0.19240(13) 0.100(2) Uani 1 d .
Cu61 Cu 0.2690(2) 0.46338(14) 0.34378(13) 0.103(2) Uani 1 d .
Cu62 Cu 0.22887(14) 0.44772(14) 0.14795(12) 0.095(2) Uani 1 d .
Cu63 Cu 0.25508(13) 0.56392(14) 0.34274(14) 0.0928(15) Uani 1 d .
Cu64 Cu 0.0898(2) 0.3172(2) 0.05207(14) 0.111(2) Uani 1 d .
Cu65 Cu 0.21958(14) 0.6260(2) 0.29153(15) 0.103(2) Uani 1 d .
Cu66 Cu 0.2815(2) 0.8184(2) 0.2919(2) 0.128(2) Uani 1 d .
Cu67 Cu 0.2659(2) 0.3739(2) 0.30590(13) 0.107(2) Uani 1 d .
Cu68 Cu 0.2786(2) 0.4338(2) 0.41553(13) 0.108(2) Uani 1 d .
Cu69 Cu 0.3248(2) 0.6317(2) 0.2511(2) 0.125(2) Uani 1 d .
Cu70 Cu 0.3079(2) 0.9008(2) 0.2577(2) 0.151(3) Uani 1 d .
Cu71 Cu 0.2266(2) 0.8854(2) 0.2724(2) 0.152(3) Uani 1 d .
Cu72 Cu 0.2965(2) 0.5540(2) 0.2780(2) 0.098(2) Uani 0.67 d P
Cu73 Cu 0.2019(2) 0.5566(2) 0.2053(2) 0.074(2) Uani 0.67 d P
Cu74 Cu 0.2483(3) 0.4215(4) 0.2461(3) 0.165(4) Uani 0.67 d P
Se1 Se 0.05499(12) 0.32724(15) 0.10036(12) 0.1040(14) Uani 1 d .
Se2 Se 0.39494(11) 0.50017(13) 0.24085(11) 0.0891(12) Uani 1 d .
Se3 Se 0.29562(11) 0.52442(11) 0.39454(10) 0.0839(11) Uani 1 d .
Se4 Se 0.20393(11) 0.50095(12) 0.09195(10) 0.0805(11) Uani 1 d .
Se5 Se 0.30035(13) 0.77734(13) 0.15830(14) 0.117(2) Uani 1 d .
Se6 Se 0.25310(11) 0.60054(11) 0.23803(10) 0.0827(11) Uani 1 d .
Se7 Se 0.38932(11) 0.47409(12) 0.35619(10) 0.0837(11) Uani 1 d .
Se8 Se 0.43240(11) 0.35969(14) 0.29395(11) 0.0940(12) Uani 1 d .
Se9 Se 0.15445(10) 0.60382(11) 0.16282(11) 0.0817(11) Uani 1 d .
Se10 Se 0.29518(11) 0.46281(12) 0.28126(10) 0.0799(11) Uani 1 d .
Se11 Se 0.25612(11) 0.65839(12) 0.35259(11) 0.0902(12) Uani 1 d .
Se12 Se 0.34129(11) 0.35580(13) 0.20970(10) 0.0826(11) Uani 1 d .
Se13 Se 0.24448(11) 0.32060(11) 0.25150(9) 0.0767(11) Uani 1 d .
Se14 Se 0.15772(11) 0.31721(12) 0.18073(10) 0.0835(11) Uani 1 d .
Se15 Se 0.15155(12) 0.35668(15) 0.06644(11) 0.0968(13) Uani 1 d .
Se16 Se 0.34159(12) 0.37860(13) 0.43216(10) 0.0921(13) Uani 1 d .
Se17 Se 0.24199(11) 0.38131(11) 0.36263(9) 0.0792(11) Uani 1 d .
Se18 Se 0.33235(11) 0.31911(12) 0.32246(10) 0.0822(11) Uani 1 d .
Se19 Se 0.15033(10) 0.37921(11) 0.28907(10) 0.0769(10) Uani 1 d .
Se20 Se 0.10414(11) 0.52385(12) 0.24415(11) 0.0838(11) Uani 1 d .
Se21 Se 0.10853(11) 0.47175(12) 0.13366(11) 0.0870(12) Uani 1 d .
Se22 Se 0.06032(11) 0.37620(13) 0.20559(11) 0.0916(12) Uani 1 d .
Se23 Se 0.30905(12) 0.73686(12) 0.27389(13) 0.1023(14) Uani 1 d .
Se24 Se 0.20365(12) 0.73337(12) 0.19187(12) 0.0999(14) Uani 1 d .
Se25 Se 0.34893(11) 0.60386(12) 0.31420(11) 0.0856(12) Uani 1 d .
Se26 Se 0.21592(14) 0.79904(12) 0.30329(14) 0.118(2) Uani 1 d .
Se27 Se 0.19966(11) 0.52208(11) 0.32058(10) 0.0817(11) Uani 1 d .
Se28 Se 0.15762(11) 0.65837(12) 0.27733(11) 0.0894(12) Uani 1 d .
Se29 Se 0.35027(11) 0.63715(13) 0.19666(12) 0.0918(12) Uani 1 d .
Se30 Se 0.43558(12) 0.32852(13) 0.40109(11) 0.0974(14) Uani 1 d .
Se31 Se 0.25087(10) 0.35901(12) 0.13586(9) 0.0795(11) Uani 1 d .
Se32 Se 0.29886(11) 0.49959(12) 0.16521(10) 0.0798(11) Uani 1 d .
Se33 Se 0.20238(10) 0.46390(11) 0.20969(10) 0.0762(11) Uani 1 d .
Se34 Se 0.25009(11) 0.63714(13) 0.11906(11) 0.0891(12) Uani 1 d .
Se35 Se 0.2552(2) 0.87922(14) 0.2179(2) 0.143(2) Uani 1 d .
Se36 Se 0.35685(13) 0.22611(14) 0.42565(12) 0.1063(15) Uani 1 d .
Se37 Se 0.1265(2) 0.2100(2) 0.08638(14) 0.134(2) Uani 1 d .
Se38 Se 0.3063(2) 0.8933(2) 0.3231(2) 0.162(2) Uani 1 d .
P1 P 0.4141(4) 0.3336(5) 0.5125(3) 0.132(5) Uani 1 d .
P2 P 0.1547(4) 0.6175(5) 0.0477(4) 0.121(4) Uani 1 d .
P3 P 0.4443(4) 0.1792(4) 0.3823(4) 0.134(5) Uani 1 d D
P4 P 0.0584(3) 0.4222(4) 0.3101(4) 0.106(4) Uani 1 d D
P5 P 0.1719(4) 0.7191(4) 0.3795(3) 0.114(4) Uani 1 d .
P6 P 0.2918(4) 0.2255(4) 0.1774(3) 0.119(5) Uani 1 d .
P7 P 0.4404(4) 0.6393(5) 0.2641(4) 0.129(5) Uani 1 d .
P8 P 0.2408(3) 0.3982(4) 0.0276(3) 0.089(3) Uani 1 d .
P9 P 0.0764(5) 0.2955(8) -0.0075(4) 0.166(7) Uani 1 d .
P10 P 0.0699(3) 0.6725(3) 0.2116(4) 0.112(4) Uani 1 d .
P11 P 0.3438(4) 0.6800(4) 0.0920(4) 0.127(5) Uani 1 d D
P12 P 0.1923(3) 0.2493(3) 0.3313(3) 0.099(4) Uani 1 d D
P13 P 0.4973(3) 0.4379(4) 0.3787(4) 0.113(4) Uani 1 d .
P14 P 0.3480(5) 0.9468(5) 0.2329(6) 0.185(8) Uani 1 d .
P15 P 0.0377(5) 0.1852(5) 0.1336(6) 0.171(7) Uani 1 d D
P16 P 0.2117(6) 0.8619(5) 0.1165(6) 0.191(8) Uani 1 d .
P17 P 0.3494(4) 0.6515(4) 0.4235(4) 0.118(4) Uani 1 d D
P18 P -0.0010(4) 0.4483(4) 0.1154(4) 0.129(5) Uani 1 d D
P19 P 0.2559(4) 0.4319(4) 0.4669(3) 0.102(4) Uani 1 d D
P20 P 0.4336(4) 0.3790(6) 0.1844(4) 0.138(5) Uani 1 d D
P21 P 0.1937(5) 0.9485(4) 0.2940(5) 0.169(7) Uani 1 d D
C1 C 0.3415(5) 0.1675(6) 0.3969(6) 0.102(11) Uiso 1 d G
C2 C 0.3344(6) 0.1248(6) 0.4179(6) 0.163(18) Uiso 1 d G
C3 C 0.3239(6) 0.0780(6) 0.4004(6) 0.178(21) Uiso 1 d G
C4 C 0.3205(5) 0.0738(6) 0.3618(6) 0.155(18) Uiso 1 d G
C5 C 0.3276(4) 0.1165(6) 0.3407(6) 0.199(25) Uiso 1 d G
C6 C 0.3381(4) 0.1633(6) 0.3583(6) 0.121(14) Uiso 1 d G
C7 C 0.3579(11) 0.8886(6) 0.3418(10) 0.227(26) Uiso 1 d G
C8 C 0.3738(10) 0.8434(7) 0.3319(10) 0.204(26) Uiso 1 d G
C9 C 0.4075(10) 0.8301(7) 0.3498(9) 0.413(68) Uiso 1 d G
C10 C 0.4292(10) 0.8795(7) 0.3675(10) 0.270(39) Uiso 1 d G
C11 C 0.4092(11) 0.9073(7) 0.3876(10) 2.000(844) Uiso 1 d G
C12 C 0.3755(11) 0.9205(6) 0.3697(10) 0.315(44) Uiso 1 d G
C13 C 0.1399(7) 0.1523(8) 0.1185(7) 0.137(16) Uiso 1 d G
C14 C 0.1514(6) 0.1574(8) 0.1567(7) 0.139(16) Uiso 1 d G
C15 C 0.1617(6) 0.1137(7) 0.1784(7) 0.269(38) Uiso 1 d G
C16 C 0.1607(6) 0.0649(8) 0.1617(7) 0.376(54) Uiso 1 d G
C17 C 0.1494(7) 0.0598(8) 0.1235(7) 0.260(35) Uiso 1 d G
C18 C 0.1390(8) 0.1035(9) 0.1019(7) 0.376(54) Uiso 1 d G
C10A C 0.0879(14) 0.7400(17) 0.2328(15) 0.142(16) Uiso 1 d .
C10D C 0.1102(16) 0.7601(20) 0.1993(17) 0.171(20) Uiso 1 d .
C10E C 0.0565(17) 0.7749(20) 0.2398(17) 0.174(21) Uiso 1 d .
C10C C 0.0408(17) 0.6528(21) 0.2492(18) 0.171(21) Uiso 1 d .
C10H C 0.0140(24) 0.6037(30) 0.2380(25) 0.252(35) Uiso 1 d .
C10I C 0.0594(19) 0.6523(23) 0.2913(20) 0.201(25) Uiso 1 d .
C10B C 0.0355(24) 0.6661(28) 0.1733(25) 0.231(31) Uiso 1 d .
C10F C 0.0094(21) 0.7191(25) 0.1653(21) 0.221(28) Uiso 1 d .
C10G C 0.0587(23) 0.6808(27) 0.1457(25) 0.237(33) Uiso 1 d .
C11A C 0.3743(25) 0.6161(28) 0.0981(26) 0.258(35) Uiso 1 d D
C11D C 0.3495(21) 0.5730(27) 0.0973(21) 0.217(28) Uiso 1 d .
C11E C 0.4132(26) 0.6080(29) 0.0930(26) 0.294(35) Uiso 1 d .
C11C C 0.3847(20) 0.7317(26) 0.0846(24) 0.244(33) Uiso 1 d D
C11F C 0.2883(18) 0.7116(22) 0.0388(19) 0.189(23) Uiso 1 d .
C11B C 0.3251(24) 0.6785(29) 0.0365(20) 0.262(34) Uiso 1 d D
C11I C 0.3940(18) 0.7371(21) 0.1337(19) 0.189(23) Uiso 1 d .
C12D C 0.1488(18) 0.2172(21) 0.2723(19) 0.180(22) Uiso 1 d .
C12F C 0.1588(17) 0.2966(21) 0.3840(18) 0.180(22) Uiso 1 d .
C12H C 0.2585(17) 0.2337(21) 0.3687(18) 0.167(22) Uiso 1 d .
C12A C 0.1735(17) 0.2002(19) 0.2927(16) 0.166(21) Uiso 1 d D
C12C C 0.2377(20) 0.2061(30) 0.3405(26) 0.231(34) Uiso 1 d D
C12I C 0.2277(32) 0.1558(43) 0.3534(35) 0.322(54) Uiso 1 d .
C12B C 0.1558(22) 0.2442(34) 0.3607(25) 0.293(42) Uiso 1 d D
C13A C 0.5282(22) 0.3813(26) 0.3893(24) 0.215(28) Uiso 1 d .
C13D C 0.5315(27) 0.3522(33) 0.3524(29) 0.271(40) Uiso 1 d .
C13B C 0.4979(18) 0.4792(24) 0.4275(19) 0.181(23) Uiso 1 d .
C13F C 0.4787(19) 0.5256(23) 0.4177(19) 0.191(24) Uiso 1 d .
C13C C 0.5147(19) 0.4843(22) 0.3480(20) 0.186(23) Uiso 1 d .
C13H C 0.5095(21) 0.4673(25) 0.3083(24) 0.221(29) Uiso 1 d .
C13I C 0.5530(23) 0.5034(27) 0.3636(23) 0.238(31) Uiso 1 d .
C13E C 0.5654(20) 0.3982(23) 0.4182(21) 0.207(26) Uiso 1 d .
C13G C 0.4936(18) 0.4392(23) 0.4497(19) 0.191(24) Uiso 1 d .
C14A C 0.3794(23) 0.9072(30) 0.2102(25) 0.231(31) Uiso 1 d .
C14B C 0.3838(23) 0.9751(28) 0.2753(23) 0.222(29) Uiso 1 d .
C14D C 0.3538(27) 0.8923(32) 0.1691(30) 0.300(41) Uiso 1 d .
C14E C 0.3903(25) 0.8613(34) 0.2236(26) 0.244(38) Uiso 1 d .
C14H C 0.2906(26) 1.0132(28) 0.2119(25) 0.253(34) Uiso 1 d .
C14F C 0.4195(30) 1.0049(36) 0.2665(31) 0.316(46) Uiso 1 d .
C14G C 0.3582(25) 1.0216(30) 0.2852(26) 0.276(35) Uiso 1 d .
C14C C 0.3295(32) 1.0021(39) 0.1966(35) 0.305(47) Uiso 1 d .
C14I C 0.3166(39) 0.9725(48) 0.1560(45) 0.413(71) Uiso 1 d .
C15D C 0.0620(23) 0.2169(30) 0.2086(25) 0.243(35) Uiso 1 d .
C15A C 0.0470(26) 0.1801(34) 0.1884(21) 0.272(40) Uiso 1 d D
C15B C 0.0373(42) 0.1078(32) 0.1261(47) 0.427(77) Uiso 1 d D
C15H C -0.0014(35) 0.1960(44) 0.0666(42) 0.367(62) Uiso 1 d .
C15C C -0.0119(28) 0.2106(43) 0.1069(41) 0.331(63) Uiso 1 d D
C15F C 0.0314(33) 0.1214(40) 0.0753(37) 0.337(54) Uiso 1 d .
C16D C 0.1444(22) 0.8497(28) 0.1378(22) 0.234(31) Uiso 1 d .
C16A C 0.1722(39) 0.9008(49) 0.1409(41) 0.395(67) Uiso 1 d .
C16H C 0.1785(24) 0.8592(30) 0.0366(27) 0.270(36) Uiso 1 d .
C16C C 0.2015(28) 0.8225(36) 0.0722(31) 0.285(41) Uiso 1 d .
C16B C 0.2425(31) 0.9332(38) 0.1157(33) 0.337(51) Uiso 1 d .
C16I C 0.2410(94) 0.7597(107) 0.0355(97) 1.077(231) Uiso 1 d .
C17A C 0.3629(30) 0.7203(27) 0.4260(32) 0.294(43) Uiso 1 d D
C17D C 0.3218(20) 0.7441(24) 0.4185(20) 0.200(26) Uiso 1 d .
C17E C 0.3747(22) 0.7269(26) 0.3823(25) 0.232(31) Uiso 1 d .
C17B C 0.3986(23) 0.6240(41) 0.4427(33) 0.344(53) Uiso 1 d D
C17G C 0.3938(19) 0.5667(26) 0.4495(20) 0.201(26) Uiso 1 d .
C17C C 0.3118(20) 0.6485(27) 0.4639(21) 0.253(33) Uiso 1 d D
C18A C -0.0114(22) 0.4563(27) 0.0662(18) 0.217(29) Uiso 1 d D
C18D C 0.0196(22) 0.4465(26) 0.0374(23) 0.225(30) Uiso 1 d .
C18E C -0.0309(46) 0.3989(58) 0.0652(48) 0.450(86) Uiso 1 d .
C19E C 0.2728(36) 0.4425(45) 0.5434(43) 0.345(66) Uiso 1 d .
C19D C 0.3136(15) 0.4827(19) 0.5060(16) 0.155(18) Uiso 1 d .
C19H C 0.1972(25) 0.4843(32) 0.4309(29) 0.272(39) Uiso 1 d .
C20B C 0.4176(16) 0.3062(18) 0.1725(18) 0.163(20) Uiso 1 d D
C20F C 0.4375(23) 0.2893(27) 0.1391(25) 0.243(32) Uiso 1 d .
C20G C 0.4288(17) 0.2746(20) 0.2058(18) 0.169(21) Uiso 1 d .
C20C C 0.4194(24) 0.4058(27) 0.1352(19) 0.220(30) Uiso 1 d D
C20H C 0.3852(21) 0.4177(24) 0.1298(20) 0.202(26) Uiso 1 d .
C20A C 0.4878(17) 0.3703(28) 0.1935(24) 0.222(30) Uiso 1 d D
C20I C 0.4362(27) 0.4646(34) 0.1468(28) 0.290(42) Uiso 1 d .
C20D C 0.4912(39) 0.4033(50) 0.2206(44) 0.414(73) Uiso 1 d .
C21A C 0.2117(22) 1.0179(22) 0.2777(25) 0.206(27) Uiso 1 d D
C21B C 0.1409(22) 0.9148(33) 0.2687(30) 0.299(45) Uiso 1 d D
C21D C 0.2058(33) 1.0138(40) 0.2397(39) 0.353(57) Uiso 1 d .
C21E C 0.2407(24) 1.0155(26) 0.2985(23) 0.227(31) Uiso 1 d .
C21I C 0.1578(43) 0.9703(50) 0.3498(44) 0.467(75) Uiso 1 d .
C21C C 0.2000(33) 0.9369(40) 0.3505(23) 0.322(51) Uiso 1 d D
C111 C 0.4607(20) 0.3345(24) 0.5290(21) 0.193(25) Uiso 1 d .
C112 C 0.4710(19) 0.3208(22) 0.5768(20) 0.201(25) Uiso 1 d .
C113 C 0.4858(21) 0.3111(25) 0.5096(22) 0.213(28) Uiso 1 d .
C121 C 0.3908(16) 0.3991(20) 0.5265(18) 0.165(20) Uiso 1 d .
C122 C 0.4126(15) 0.4428(18) 0.5136(15) 0.149(17) Uiso 1 d .
C123 C 0.3986(20) 0.3953(24) 0.5737(22) 0.220(27) Uiso 1 d .
C131 C 0.3916(17) 0.2800(20) 0.5380(17) 0.172(21) Uiso 1 d .
C132 C 0.4069(15) 0.2243(19) 0.5258(16) 0.158(19) Uiso 1 d .
C133 C 0.3501(14) 0.2893(16) 0.5255(14) 0.136(15) Uiso 1 d .
C211 C 0.1473(17) 0.6873(20) 0.0414(18) 0.168(20) Uiso 1 d .
C212 C 0.1389(18) 0.7087(21) 0.0764(19) 0.181(22) Uiso 1 d .
C213 C 0.1111(15) 0.7026(18) 0.0120(16) 0.151(18) Uiso 1 d .
C221 C 0.1084(18) 0.5811(22) 0.0299(19) 0.180(22) Uiso 1 d .
C222 C 0.0853(19) 0.5946(23) 0.0623(21) 0.204(26) Uiso 1 d .
C223 C 0.1083(16) 0.5267(20) 0.0303(16) 0.160(19) Uiso 1 d .
C231 C 0.1755(23) 0.5928(27) 0.0097(25) 0.230(30) Uiso 1 d .
C232 C 0.1507(20) 0.5952(23) -0.0278(21) 0.203(26) Uiso 1 d .
C233 C 0.2167(13) 0.6119(16) 0.0139(14) 0.134(15) Uiso 1 d .
C311 C 0.4922(19) 0.1870(29) 0.4022(28) 0.247(35) Uiso 1 d D
C312 C 0.4927(27) 0.1953(32) 0.4424(31) 0.297(42) Uiso 1 d .
C321 C 0.4266(21) 0.1058(23) 0.3919(25) 0.223(30) Uiso 1 d D
C322 C 0.4325(23) 0.1092(27) 0.4374(26) 0.244(32) Uiso 1 d .
C323 C 0.4477(47) 0.0763(56) 0.3542(52) 0.499(89) Uiso 1 d .
C331 C 0.4569(28) 0.1908(33) 0.3330(23) 0.304(43) Uiso 1 d D
C332 C 0.4110(27) 0.1661(31) 0.3194(27) 0.275(38) Uiso 1 d .
C411 C 0.0624(14) 0.3530(15) 0.3311(15) 0.131(15) Uiso 1 d D
C412 C 0.0543(13) 0.3124(16) 0.3036(14) 0.134(15) Uiso 1 d .
C413 C 0.0394(21) 0.3523(24) 0.3605(22) 0.217(27) Uiso 1 d .
C421 C 0.0759(21) 0.4674(25) 0.3524(19) 0.215(26) Uiso 1 d D
C422 C 0.1081(27) 0.4535(30) 0.3671(26) 0.265(37) Uiso 1 d .
C423 C 0.0677(36) 0.5256(47) 0.3415(38) 0.364(63) Uiso 1 d .
C431 C 0.0055(20) 0.4320(39) 0.3055(34) 0.285(48) Uiso 1 d D
C432 C -0.0070(22) 0.4130(29) 0.2759(25) 0.235(33) Uiso 1 d .
C433 C 0.0103(29) 0.4947(36) 0.2762(31) 0.315(46) Uiso 1 d .
C511 C 0.2028(20) 0.7337(25) 0.4206(23) 0.203(26) Uiso 1 d .
C512 C 0.1970(20) 0.7360(24) 0.4581(23) 0.209(27) Uiso 1 d .
C513 C 0.2226(19) 0.7825(24) 0.4173(19) 0.197(24) Uiso 1 d .
C521 C 0.1409(23) 0.7839(27) 0.3701(26) 0.234(32) Uiso 1 d .
C522 C 0.1195(15) 0.7822(18) 0.3314(17) 0.157(19) Uiso 1 d .
C523 C 0.1169(30) 0.7702(35) 0.4069(32) 0.327(47) Uiso 1 d .
C531 C 0.1477(22) 0.6642(27) 0.3988(22) 0.225(28) Uiso 1 d .
C532 C 0.1702(27) 0.6164(34) 0.3972(28) 0.286(40) Uiso 1 d .
C533 C 0.1183(28) 0.6485(34) 0.3622(30) 0.302(44) Uiso 1 d .
C611 C 0.2532(15) 0.1924(19) 0.1500(16) 0.147(18) Uiso 1 d .
C612 C 0.2589(20) 0.1292(24) 0.1441(20) 0.205(26) Uiso 1 d .
C613 C 0.2323(19) 0.2151(23) 0.1266(20) 0.193(25) Uiso 1 d .
C621 C 0.3109(15) 0.1798(17) 0.2143(15) 0.138(16) Uiso 1 d .
C622 C 0.3368(15) 0.2028(17) 0.2430(15) 0.147(17) Uiso 1 d .
C623 C 0.2764(17) 0.1708(19) 0.2337(17) 0.165(20) Uiso 1 d .
C631 C 0.3309(14) 0.2275(17) 0.1544(15) 0.149(16) Uiso 1 d .
C632 C 0.3481(19) 0.1726(23) 0.1438(20) 0.203(25) Uiso 1 d .
C633 C 0.3293(20) 0.2663(24) 0.1155(21) 0.204(26) Uiso 1 d .
C711 C 0.4266(22) 0.7144(27) 0.2498(24) 0.219(28) Uiso 1 d .
C712 C 0.4132(17) 0.7360(21) 0.2776(18) 0.165(20) Uiso 1 d .
C713 C 0.4603(26) 0.7413(31) 0.2413(27) 0.254(37) Uiso 1 d .
C721 C 0.4710(18) 0.6142(22) 0.2293(19) 0.176(21) Uiso 1 d .
C722 C 0.4506(25) 0.6213(30) 0.1896(27) 0.266(36) Uiso 1 d .
C723 C 0.4926(25) 0.5704(32) 0.2416(25) 0.261(36) Uiso 1 d .
C731 C 0.4750(26) 0.6189(30) 0.3022(26) 0.245(34) Uiso 1 d .
C732 C 0.4513(30) 0.6317(35) 0.3337(32) 0.295(45) Uiso 1 d .
C733 C 0.5010(20) 0.6578(25) 0.3157(20) 0.207(26) Uiso 1 d .
C811 C 0.2192(29) 0.4302(33) -0.0106(30) 0.277(39) Uiso 1 d .
C812 C 0.2403(26) 0.4516(32) -0.0463(29) 0.272(39) Uiso 1 d .
C813 C 0.1784(18) 0.4397(21) -0.0148(18) 0.191(22) Uiso 1 d .
C821 C 0.2260(22) 0.3317(26) 0.0063(23) 0.228(30) Uiso 1 d .
C822 C 0.2364(12) 0.2910(15) 0.0341(13) 0.116(13) Uiso 1 d .
C823 C 0.2637(23) 0.3288(25) -0.0170(23) 0.230(30) Uiso 1 d .
C831 C 0.2888(22) 0.4214(28) 0.0301(24) 0.217(31) Uiso 1 d .
C832 C 0.2923(24) 0.4629(32) 0.0518(26) 0.257(36) Uiso 1 d .
C911 C 0.0867(25) 0.3560(34) -0.0312(28) 0.254(36) Uiso 1 d .
C912 C 0.0805(20) 0.4077(27) -0.0199(21) 0.216(28) Uiso 1 d .
C913 C 0.0862(31) 0.3499(37) -0.0827(34) 0.328(49) Uiso 1 d .
C921 C 0.0318(24) 0.2772(31) -0.0233(24) 0.232(32) Uiso 1 d .
C922 C 0.0110(20) 0.3107(25) -0.0164(20) 0.197(25) Uiso 1 d .
C923 C 0.0259(27) 0.2249(34) 0.0019(30) 0.288(41) Uiso 1 d .
C931 C 0.1040(29) 0.2471(37) -0.0259(28) 0.285(40) Uiso 1 d .
C932 C 0.1444(22) 0.2501(24) -0.0095(21) 0.219(27) Uiso 1 d .
C933 C 0.0925(32) 0.1995(43) -0.0389(34) 0.346(55) Uiso 1 d .
C19F C 0.2639(17) 0.3229(23) 0.4657(18) 0.170(21) Uiso 1 d .
C19G C 0.2150(37) 0.3638(40) 0.4954(37) 0.299(57) Uiso 1 d .
C19A C 0.2932(55) 0.4436(72) 0.5126(44) 0.422(127) Uiso 1 d D
C19B C 0.2574(55) 0.3576(37) 0.4774(55) 0.492(104) Uiso 1 d D
C19C C 0.2064(34) 0.4617(78) 0.4699(71) 0.755(150) Uiso 1 d D

loop_
_atom_type_symbol
_atom_type_description
_atom_type_scat_dispersion_real
_atom_type_scat_dispersion_imag
_atom_type_scat_source
C C 0.0033 0.0016 'International Tables Vol C Tables 4.2.6.8 and 6.1.1.4'
P P 0.1023 0.0942 'International Tables Vol C Tables 4.2.6.8 and 6.1.1.4'
Cu Cu 0.3201 1.2651 'International Tables Vol C Tables 4.2.6.8 and 6.1.1.4'
Se Se -0.0929 2.2259 'International Tables Vol C Tables 4.2.6.8 and 6.1.1.4'
H H 0.0000 0.0000 'International Tables Vol C Tables 4.2.6.8 and 6.1.1.4'

loop_
_geom_angle_atom_site_label_1
_geom_angle_atom_site_label_2
_geom_angle_atom_site_label_3
_geom_angle
Se14 Cu1 Se21 138.0(2)
Se14 Cu1 Se33 111.9(2)
Se21 Cu1 Se33 110.1(2)
Se14 Cu1 Cu24 58.6(2)
Se21 Cu1 Cu24 114.6(2)
Se33 Cu1 Cu24 100.5(2)
Se14 Cu1 Cu35 59.0(2)
Se21 Cu1 Cu35 111.9(2)
Se33 Cu1 Cu35 100.3(2)
Cu24 Cu1 Cu35 117.6(2)
Se14 Cu1 Cu25 113.5(2)
Se21 Cu1 Cu25 56.3(2)
Se33 Cu1 Cu25 100.5(2)
Cu24 Cu1 Cu25 158.9(2)
Cu35 Cu1 Cu25 59.1(2)
Se14 Cu1 Cu36 112.2(2)
Se21 Cu1 Cu36 59.9(2)
Se33 Cu1 Cu36 101.1(2)
Cu24 Cu1 Cu36 58.3(2)
Cu35 Cu1 Cu36 158.6(2)
Cu25 Cu1 Cu36 116.2(2)
Se14 Cu1 Cu44 87.2(2)
Se21 Cu1 Cu44 54.11(15)
Se33 Cu1 Cu44 153.1(2)
Cu24 Cu1 Cu44 72.7(2)
Cu35 Cu1 Cu44 106.0(2)
Cu25 Cu1 Cu44 88.0(2)
Cu36 Cu1 Cu44 52.7(2)
Se14 Cu1 Cu20 53.45(15)
Se21 Cu1 Cu20 87.1(2)
Se33 Cu1 Cu20 153.4(2)
Cu24 Cu1 Cu20 89.7(2)
Cu35 Cu1 Cu20 53.6(2)
Cu25 Cu1 Cu20 71.7(2)
Cu36 Cu1 Cu20 105.1(2)
Cu44 Cu1 Cu20 53.5(2)
Se14 Cu1 Cu59 153.8(3)
Se21 Cu1 Cu59 57.7(2)
Se33 Cu1 Cu59 59.7(2)
Cu24 Cu1 Cu59 97.0(2)
Cu35 Cu1 Cu59 143.5(2)
Cu25 Cu1 Cu59 92.7(2)
Cu36 Cu1 Cu59 52.0(2)
Cu44 Cu1 Cu59 94.7(2)
Cu20 Cu1 Cu59 143.7(2)
Se23 Cu2 Se24 138.1(2)
Se23 Cu2 Se6 113.1(2)
Se24 Cu2 Se6 108.8(2)
Se23 Cu2 Cu32 59.1(2)
Se24 Cu2 Cu32 112.3(2)
Se6 Cu2 Cu32 100.2(2)
Se23 Cu2 Cu38 58.1(2)
Se24 Cu2 Cu38 114.1(2)
Se6 Cu2 Cu38 102.5(2)
Cu32 Cu2 Cu38 117.2(2)
Se23 Cu2 Cu42 113.8(3)
Se24 Cu2 Cu42 55.9(2)
Se6 Cu2 Cu42 99.8(2)
Cu32 Cu2 Cu42 59.7(2)
Cu38 Cu2 Cu42 157.6(2)
Se23 Cu2 Cu29 112.2(2)
Se24 Cu2 Cu29 59.8(2)
Se6 Cu2 Cu29 100.8(2)
Cu32 Cu2 Cu29 159.0(2)
Cu38 Cu2 Cu29 58.2(2)
Cu42 Cu2 Cu29 115.7(2)
Se23 Cu2 Cu22 87.1(2)
Se24 Cu2 Cu22 54.3(2)
Se6 Cu2 Cu22 152.8(3)
Cu32 Cu2 Cu22 106.1(2)
Cu38 Cu2 Cu22 71.9(2)
Cu42 Cu2 Cu22 87.4(2)
Cu29 Cu2 Cu22 53.1(2)
Se23 Cu2 Cu21 54.6(2)
Se24 Cu2 Cu21 86.4(2)
Se6 Cu2 Cu21 153.6(3)
Cu32 Cu2 Cu21 53.5(2)
Cu38 Cu2 Cu21 90.0(2)
Cu42 Cu2 Cu21 70.4(2)
Cu29 Cu2 Cu21 105.5(2)
Cu22 Cu2 Cu21 53.3(2)
Se23 Cu2 Cu53 60.2(2)
Se24 Cu2 Cu53 152.3(3)
Se6 Cu2 Cu53 60.0(2)
Cu32 Cu2 Cu53 95.1(2)
Cu38 Cu2 Cu53 51.9(2)
Cu42 Cu2 Cu53 146.0(2)
Cu29 Cu2 Cu53 95.8(2)
Cu22 Cu2 Cu53 123.4(2)
Cu21 Cu2 Cu53 114.7(2)
P15 Cu3 Se1 114.6(5)
P15 Cu3 Se37 123.1(5)
Se1 Cu3 Se37 120.8(3)
P15 Cu3 Cu19 154.0(6)
Se1 Cu3 Cu19 78.0(2)
Se37 Cu3 Cu19 56.3(2)
P15 Cu3 Cu20 112.7(6)
Se1 Cu3 Cu20 52.2(2)
Se37 Cu3 Cu20 110.8(3)
Cu19 Cu3 Cu20 55.5(2)
P15 Cu3 Cu64 148.6(6)
Se1 Cu3 Cu64 50.6(2)
Se37 Cu3 Cu64 72.3(3)
Cu19 Cu3 Cu64 57.1(2)
Cu20 Cu3 Cu64 81.0(2)
Se7 Cu4 Se18 140.1(2)
Se7 Cu4 Se10 110.2(2)
Se18 Cu4 Se10 109.7(2)
Se7 Cu4 Cu33 113.1(2)
Se18 Cu4 Cu33 59.1(2)
Se10 Cu4 Cu33 99.2(2)
Se7 Cu4 Cu7 115.3(2)
Se18 Cu4 Cu7 58.4(2)
Se10 Cu4 Cu7 98.9(2)
Cu33 Cu4 Cu7 117.5(2)
Se7 Cu4 Cu45 59.6(2)
Se18 Cu4 Cu45 113.0(2)
Se10 Cu4 Cu45 100.8(2)
Cu33 Cu4 Cu45 160.0(2)
Cu7 Cu4 Cu45 58.9(2)
Se7 Cu4 Cu23 56.6(2)
Se18 Cu4 Cu23 114.8(2)
Se10 Cu4 Cu23 100.2(2)
Cu33 Cu4 Cu23 59.9(2)
Cu7 Cu4 Cu23 160.9(2)
Cu45 Cu4 Cu23 116.2(2)
Se7 Cu4 Cu9 54.59(15)
Se18 Cu4 Cu9 88.6(2)
Se10 Cu4 Cu9 153.4(2)
Cu33 Cu4 Cu9 106.9(2)
Cu7 Cu4 Cu9 73.7(2)
Cu45 Cu4 Cu9 53.2(2)
Cu23 Cu4 Cu9 88.7(2)
Se7 Cu4 Cu5 88.6(2)
Se18 Cu4 Cu5 54.1(2)
Se10 Cu4 Cu5 152.5(2)
Cu33 Cu4 Cu5 54.0(2)
Cu7 Cu4 Cu5 90.2(2)
Cu45 Cu4 Cu5 106.1(2)
Cu23 Cu4 Cu5 73.0(2)
Cu9 Cu4 Cu5 54.12(15)
Se7 Cu4 Cu17 57.5(2)
Se18 Cu4 Cu17 152.8(3)
Se10 Cu4 Cu17 59.7(2)
Cu33 Cu4 Cu17 143.0(2)
Cu7 Cu4 Cu17 96.8(2)
Cu45 Cu4 Cu17 51.80(15)
Cu23 Cu4 Cu17 92.2(2)
Cu9 Cu4 Cu17 95.2(2)
Cu5 Cu4 Cu17 145.1(2)
Se30 Cu5 Se18 133.8(3)
Se30 Cu5 Se8 106.5(2)
Se18 Cu5 Se8 119.4(2)
Se30 Cu5 Cu33 163.0(3)
Se18 Cu5 Cu33 61.5(2)
Se8 Cu5 Cu33 57.9(2)
Se30 Cu5 Cu9 58.8(2)
Se18 Cu5 Cu9 93.9(2)
Se8 Cu5 Cu9 117.0(2)
Cu33 Cu5 Cu9 119.6(2)
Se30 Cu5 Cu16 76.6(2)
Se18 Cu5 Cu16 57.4(2)
Se8 Cu5 Cu16 176.5(2)
Cu33 Cu5 Cu16 118.8(2)
Cu9 Cu5 Cu16 63.1(2)
Se30 Cu5 Cu18 62.9(2)
Se18 Cu5 Cu18 139.9(2)
Se8 Cu5 Cu18 58.1(2)
Cu33 Cu5 Cu18 100.8(2)
Cu9 Cu5 Cu18 62.2(2)
Cu16 Cu5 Cu18 123.1(2)
Se30 Cu5 Cu4 120.1(2)
Se18 Cu5 Cu4 54.19(15)
Se8 Cu5 Cu4 95.2(2)
Cu33 Cu5 Cu4 59.5(2)
Cu9 Cu5 Cu4 61.6(2)
Cu16 Cu5 Cu4 81.9(2)
Cu18 Cu5 Cu4 85.7(2)
P4 Cu6 Se22 114.4(4)
P4 Cu6 Cu25 152.3(4)
Se22 Cu6 Cu25 56.9(2)
P4 Cu6 Cu35 138.5(3)
Se22 Cu6 Cu35 56.4(2)
Cu25 Cu6 Cu35 62.5(2)
P4 Cu6 Se20 114.2(3)
Se22 Cu6 Se20 110.7(2)
Cu25 Cu6 Se20 56.8(2)
Cu35 Cu6 Se20 106.0(2)
P4 Cu6 Cu37 131.9(4)
Se22 Cu6 Cu37 112.9(2)
Cu25 Cu6 Cu37 67.2(2)
Cu35 Cu6 Cu37 67.1(2)
Se20 Cu6 Cu37 53.6(2)
P4 Cu6 Se19 104.0(4)
Se22 Cu6 Se19 106.6(2)
Cu25 Cu6 Se19 103.6(2)
Cu35 Cu6 Se19 53.4(2)
Se20 Cu6 Se19 106.0(2)
Cu37 Cu6 Se19 53.54(15)
Se17 Cu7 Se16 120.9(2)
Se17 Cu7 Cu16 145.7(2)
Se16 Cu7 Cu16 62.8(2)
Se17 Cu7 Se18 121.1(2)
Se16 Cu7 Se18 116.2(2)
Cu16 Cu7 Se18 58.2(2)
Se17 Cu7 Cu67 57.5(2)
Se16 Cu7 Cu67 169.4(2)
Cu16 Cu7 Cu67 125.2(2)
Se18 Cu7 Cu67 69.0(2)
Se17 Cu7 Cu68 60.6(2)
Se16 Cu7 Cu68 65.9(2)
Cu16 Cu7 Cu68 127.3(2)
Se18 Cu7 Cu68 169.4(2)
Cu67 Cu7 Cu68 107.2(2)
Se17 Cu7 Cu45 109.7(2)
Se16 Cu7 Cu45 56.43(15)
Cu16 Cu7 Cu45 99.9(2)
Se18 Cu7 Cu45 112.6(2)
Cu67 Cu7 Cu45 113.3(2)
Cu68 Cu7 Cu45 59.0(2)
Se17 Cu7 Cu4 121.4(2)
Se16 Cu7 Cu4 101.4(2)
Cu16 Cu7 Cu4 87.7(2)
Se18 Cu7 Cu4 55.8(2)
Cu67 Cu7 Cu4 73.4(2)
Cu68 Cu7 Cu4 113.8(2)
Cu45 Cu7 Cu4 61.1(2)
Se17 Cu7 Cu61 55.0(2)
Se16 Cu7 Cu61 112.0(2)
Cu16 Cu7 Cu61 159.2(3)
Se18 Cu7 Cu61 114.1(2)
Cu67 Cu7 Cu61 57.8(2)
Cu68 Cu7 Cu61 57.2(2)
Cu45 Cu7 Cu61 63.8(2)
Cu4 Cu7 Cu61 73.2(2)
Se32 Cu8 Cu74 124.8(4)
Se32 Cu8 Se10 121.9(3)
Cu74 Cu8 Se10 52.9(3)
Se32 Cu8 Cu28 175.6(3)
Cu74 Cu8 Cu28 59.6(4)
Se10 Cu8 Cu28 60.2(2)
Se32 Cu8 Se33 122.1(3)
Cu74 Cu8 Se33 52.6(3)
Se10 Cu8 Se33 99.6(3)
Cu28 Cu8 Se33 59.8(2)
Se32 Cu8 Cu72 118.1(4)
Cu74 Cu8 Cu72 98.5(4)
Se10 Cu8 Cu72 52.0(2)
Cu28 Cu8 Cu72 59.6(3)
Se33 Cu8 Cu72 119.2(3)
Se32 Cu8 Se6 113.4(3)
Cu74 Cu8 Se6 121.8(4)
Se10 Cu8 Se6 98.3(2)
Cu28 Cu8 Se6 62.2(2)
Se33 Cu8 Se6 96.4(3)
Cu72 Cu8 Se6 50.4(2)
Se32 Cu8 Cu47 54.0(2)
Cu74 Cu8 Cu47 70.8(3)
Se10 Cu8 Cu47 89.3(2)
Cu28 Cu8 Cu47 130.4(3)
Se33 Cu8 Cu47 92.2(2)
Cu72 Cu8 Cu47 131.5(3)
Se6 Cu8 Cu47 167.4(3)
Se32 Cu8 Cu73 117.2(3)
Cu74 Cu8 Cu73 97.9(4)
Se10 Cu8 Cu73 120.5(3)
Cu28 Cu8 Cu73 60.3(2)
Se33 Cu8 Cu73 50.7(2)
Cu72 Cu8 Cu73 94.5(3)
Se6 Cu8 Cu73 50.1(2)
Cu47 Cu8 Cu73 133.2(3)
Se32 Cu8 Cu62 66.8(2)
Cu74 Cu8 Cu62 81.1(3)
Se10 Cu8 Cu62 130.3(3)
Cu28 Cu8 Cu62 115.3(3)
Se33 Cu8 Cu62 55.5(2)
Cu72 Cu8 Cu62 173.4(3)
Se6 Cu8 Cu62 124.3(3)
Cu47 Cu8 Cu62 54.6(2)
Cu73 Cu8 Cu62 79.1(2)
Se32 Cu8 Cu26 51.8(2)
Cu74 Cu8 Cu26 132.4(4)
Se10 Cu8 Cu26 172.8(3)
Cu28 Cu8 Cu26 125.8(3)
Se33 Cu8 Cu26 87.4(2)
Cu72 Cu8 Cu26 125.7(3)
Se6 Cu8 Cu26 82.6(2)
Cu47 Cu8 Cu26 88.6(2)
Cu73 Cu8 Cu26 65.4(2)
Cu62 Cu8 Cu26 52.81(15)
Se32 Cu8 Cu48 51.1(2)
Cu74 Cu8 Cu48 132.7(4)
Se10 Cu8 Cu48 87.6(2)
Cu28 Cu8 Cu48 126.7(3)
Se33 Cu8 Cu48 172.4(3)
Cu72 Cu8 Cu48 67.1(3)
Se6 Cu8 Cu48 84.7(2)
Cu47 Cu8 Cu48 85.6(2)
Cu73 Cu8 Cu48 127.0(3)
Cu62 Cu8 Cu48 117.9(3)
Cu26 Cu8 Cu48 85.3(2)
Se7 Cu9 Se30 124.9(3)
Se7 Cu9 Cu45 63.6(2)
Se30 Cu9 Cu45 171.6(3)
Se7 Cu9 Se16 121.7(2)
Se30 Cu9 Se16 113.4(2)
Cu45 Cu9 Se16 58.2(2)
Se7 Cu9 Cu15 160.2(2)
Se30 Cu9 Cu15 56.4(2)
Cu45 Cu9 Cu15 115.9(3)
Se16 Cu9 Cu15 60.7(2)
Se7 Cu9 Cu5 96.1(2)
Se30 Cu9 Cu5 57.5(2)
Cu45 Cu9 Cu5 124.4(2)
Se16 Cu9 Cu5 117.6(2)
Cu15 Cu9 Cu5 99.3(2)
Se7 Cu9 Cu18 63.1(2)
Se30 Cu9 Cu18 61.8(2)
Cu45 Cu9 Cu18 126.6(2)
Se16 Cu9 Cu18 175.2(2)
Cu15 Cu9 Cu18 114.7(2)
Cu5 Cu9 Cu18 60.5(2)
Se7 Cu9 Cu16 136.8(2)
Se30 Cu9 Cu16 74.4(2)
Cu45 Cu9 Cu16 99.2(2)
Se16 Cu9 Cu16 58.9(2)
Cu15 Cu9 Cu16 62.6(2)
Cu5 Cu9 Cu16 59.7(2)
Cu18 Cu9 Cu16 118.2(2)
Se7 Cu9 Cu4 55.23(14)
Se30 Cu9 Cu4 121.5(2)
Cu45 Cu9 Cu4 61.9(2)
Se16 Cu9 Cu4 96.9(2)
Cu15 Cu9 Cu4 143.8(2)
Cu5 Cu9 Cu4 64.3(2)
Cu18 Cu9 Cu4 86.2(2)
Cu16 Cu9 Cu4 81.6(2)
P12 Cu10 Se19 108.8(4)
P12 Cu10 Cu52 135.7(4)
Se19 Cu10 Cu52 55.6(2)
P12 Cu10 Se17 110.0(3)
Se19 Cu10 Se17 103.2(2)
Cu52 Cu10 Se17 114.0(2)
P12 Cu10 Cu67 134.8(4)
Se19 Cu10 Cu67 115.9(2)
Cu52 Cu10 Cu67 78.6(2)
Se17 Cu10 Cu67 54.9(2)
P12 Cu10 Cu55 147.6(4)
Se19 Cu10 Cu55 55.97(15)
Cu52 Cu10 Cu55 63.6(2)
Se17 Cu10 Cu55 55.65(14)
Cu67 Cu10 Cu55 64.8(2)
P12 Cu10 Se13 115.4(4)
Se19 Cu10 Se13 110.0(2)
Cu52 Cu10 Se13 54.7(2)
Se17 Cu10 Se13 108.8(2)
Cu67 Cu10 Se13 54.1(2)
Cu55 Cu10 Se13 97.0(2)
P5 Cu11 Se28 114.6(4)
P5 Cu11 Se11 109.5(4)
Se28 Cu11 Se11 115.2(2)
P5 Cu11 Cu29 142.0(4)
Se28 Cu11 Cu29 56.3(2)
Se11 Cu11 Cu29 106.9(3)
P5 Cu11 Cu65 143.5(4)
Se28 Cu11 Cu65 57.3(2)
Se11 Cu11 Cu65 58.8(2)
Cu29 Cu11 Cu65 67.7(2)
P5 Cu11 Cu38 137.1(4)
Se28 Cu11 Cu38 107.6(3)
Se11 Cu11 Cu38 55.6(2)
Cu29 Cu11 Cu38 60.9(2)
Cu65 Cu11 Cu38 68.6(2)
P5 Cu11 Se26 107.0(4)
Se28 Cu11 Se26 106.0(2)
Se11 Cu11 Se26 103.6(3)
Cu29 Cu11 Se26 53.1(2)
Cu65 Cu11 Se26 109.4(3)
Cu38 Cu11 Se26 51.8(2)
P2 Cu12 Se4 101.8(4)
P2 Cu12 Cu59 124.1(4)
Se4 Cu12 Cu59 55.0(2)
P2 Cu12 Se34 115.7(4)
Se4 Cu12 Se34 99.2(2)
Cu59 Cu12 Se34 117.8(2)
P2 Cu12 Cu49 142.5(4)
Se4 Cu12 Cu49 115.0(2)
Cu59 Cu12 Cu49 85.1(2)
Se34 Cu12 Cu49 53.4(2)
P2 Cu12 Se9 116.9(5)
Se4 Cu12 Se9 112.1(2)
Cu59 Cu12 Se9 57.1(2)
Se34 Cu12 Se9 109.5(2)
Cu49 Cu12 Se9 56.1(2)
P2 Cu12 Cu26 145.2(5)
Se4 Cu12 Cu26 54.73(15)
Cu59 Cu12 Cu26 67.0(2)
Se34 Cu12 Cu26 54.1(2)
Cu49 Cu12 Cu26 63.4(2)
Se9 Cu12 Cu26 96.9(2)
Se20 Cu13 Se9 128.0(2)
Se20 Cu13 Cu59 170.7(2)
Se9 Cu13 Cu59 61.1(2)
Se20 Cu13 Cu25 61.4(2)
Se9 Cu13 Cu25 146.6(3)
Cu59 Cu13 Cu25 110.2(2)
Se20 Cu13 Cu73 123.3(3)
Se9 Cu13 Cu73 60.0(2)
Cu59 Cu13 Cu73 61.0(2)
Cu25 Cu13 Cu73 148.0(3)
Se20 Cu13 Cu31 62.1(2)
Se9 Cu13 Cu31 66.0(2)
Cu59 Cu13 Cu31 127.1(3)
Cu25 Cu13 Cu31 113.1(3)
Cu73 Cu13 Cu31 93.4(2)
Se20 Cu13 Se21 113.2(3)
Se9 Cu13 Se21 97.0(2)
Cu59 Cu13 Se21 60.8(2)
Cu25 Cu13 Se21 55.6(2)
Cu73 Cu13 Se21 121.4(3)
Cu31 Cu13 Se21 127.6(3)
Se20 Cu13 Cu37 56.1(2)
Se9 Cu13 Cu37 146.9(3)
Cu59 Cu13 Cu37 117.9(3)
Cu25 Cu13 Cu37 66.5(2)
Cu73 Cu13 Cu37 89.7(2)
Cu31 Cu13 Cu37 106.3(3)
Se21 Cu13 Cu37 111.2(2)
Se20 Cu13 Cu54 56.1(2)
Se9 Cu13 Cu54 97.2(2)
Cu59 Cu13 Cu54 128.2(3)
Cu25 Cu13 Cu54 110.6(2)
Cu73 Cu13 Cu54 67.5(2)
Cu31 Cu13 Cu54 58.5(2)
Se21 Cu13 Cu54 165.7(2)
Cu37 Cu13 Cu54 55.7(2)
Se20 Cu13 Se33 113.9(2)
Se9 Cu13 Se33 104.3(2)
Cu59 Cu13 Se33 61.3(2)
Cu25 Cu13 Se33 97.2(2)
Cu73 Cu13 Se33 51.0(2)
Cu31 Cu13 Se33 137.2(3)
Se21 Cu13 Se33 94.2(2)
Cu37 Cu13 Se33 58.1(2)
Cu54 Cu13 Se33 83.3(2)
P3 Cu14 Se36 123.5(4)
P3 Cu14 Se30 113.5(5)
Se36 Cu14 Se30 122.1(3)
P3 Cu14 Cu16 152.4(4)
Se36 Cu14 Cu16 56.3(2)
Se30 Cu14 Cu16 77.9(2)
P3 Cu14 Cu15 148.4(4)
Se36 Cu14 Cu15 74.5(2)
Se30 Cu14 Cu15 50.6(2)
Cu16 Cu14 Cu15 58.4(2)
P1 Cu15 Se30 135.8(5)
P1 Cu15 Se16 107.0(5)
Se30 Cu15 Se16 114.1(2)
P1 Cu15 Cu9 142.2(4)
Se30 Cu15 Cu9 59.4(2)
Se16 Cu15 Cu9 58.4(2)
P1 Cu15 Cu16 144.5(5)
Se30 Cu15 Cu16 75.2(2)
Se16 Cu15 Cu16 57.9(2)
Cu9 Cu15 Cu16 61.6(2)
P1 Cu15 Cu14 125.9(4)
Se30 Cu15 Cu14 51.4(2)
Se16 Cu15 Cu14 111.1(2)
Cu9 Cu15 Cu14 91.1(2)
Cu16 Cu15 Cu14 53.3(2)
Se36 Cu16 Se18 132.0(2)
Se36 Cu16 Cu7 130.7(3)
Se18 Cu16 Cu7 60.9(2)
Se36 Cu16 Se16 106.4(2)
Se18 Cu16 Se16 113.5(2)
Cu7 Cu16 Se16 57.1(2)
Se36 Cu16 Cu14 57.6(2)
Se18 Cu16 Cu14 112.8(3)
Cu7 Cu16 Cu14 171.5(3)
Se16 Cu16 Cu14 125.5(2)
Se36 Cu16 Cu5 128.1(2)
Se18 Cu16 Cu5 57.1(2)
Cu7 Cu16 Cu5 99.5(2)
Se16 Cu16 Cu5 112.5(2)
Cu14 Cu16 Cu5 72.0(2)
Se36 Cu16 Cu9 135.6(2)
Se18 Cu16 Cu9 90.0(2)
Cu7 Cu16 Cu9 77.7(2)
Se16 Cu16 Cu9 56.2(2)
Cu14 Cu16 Cu9 97.1(2)
Cu5 Cu16 Cu9 57.2(2)
Se36 Cu16 Cu15 80.1(2)
Se18 Cu16 Cu15 144.7(2)
Cu7 Cu16 Cu15 113.0(2)
Se16 Cu16 Cu15 57.3(2)
Cu14 Cu16 Cu15 68.3(2)
Cu5 Cu16 Cu15 93.0(2)
Cu9 Cu16 Cu15 55.8(2)
Se3 Cu17 Se25 125.3(2)
Se3 Cu17 Cu34 175.9(3)
Se25 Cu17 Cu34 58.5(2)
Se3 Cu17 Cu45 58.5(2)
Se25 Cu17 Cu45 147.5(3)
Cu34 Cu17 Cu45 119.3(3)
Se3 Cu17 Cu72 120.3(3)
Se25 Cu17 Cu72 61.1(2)
Cu34 Cu17 Cu72 59.5(3)
Cu45 Cu17 Cu72 149.8(3)
Se3 Cu17 Cu30 62.0(2)
Se25 Cu17 Cu30 63.4(2)
Cu34 Cu17 Cu30 121.9(2)
Cu45 Cu17 Cu30 108.9(2)
Cu72 Cu17 Cu30 93.2(2)
Se3 Cu17 Se7 113.5(2)
Se25 Cu17 Se7 97.2(2)
Cu34 Cu17 Se7 65.9(2)
Cu45 Cu17 Se7 59.2(2)
Cu72 Cu17 Se7 124.8(3)
Cu30 Cu17 Se7 123.2(3)
Se3 Cu17 Cu61 57.6(2)
Se25 Cu17 Cu61 144.1(3)
Cu34 Cu17 Cu61 118.6(2)
Cu45 Cu17 Cu61 68.0(2)
Cu72 Cu17 Cu61 86.0(3)
Cu30 Cu17 Cu61 107.9(3)
Se7 Cu17 Cu61 114.6(2)
Se3 Cu17 Se10 113.5(2)
Se25 Cu17 Se10 105.5(2)
Cu34 Cu17 Se10 62.9(2)
Cu45 Cu17 Se10 99.7(2)
Cu72 Cu17 Se10 51.2(2)
Cu30 Cu17 Se10 138.4(3)
Se7 Cu17 Se10 97.2(2)
Cu61 Cu17 Se10 56.1(2)
Se3 Cu17 Cu63 53.3(2)
Se25 Cu17 Cu63 96.1(2)
Cu34 Cu17 Cu63 126.7(3)
Cu45 Cu17 Cu63 106.4(3)
Cu72 Cu17 Cu63 67.2(3)
Cu30 Cu17 Cu63 58.8(2)
Se7 Cu17 Cu63 165.6(2)
Cu61 Cu17 Cu63 55.0(2)
Se10 Cu17 Cu63 84.7(2)
Se3 Cu17 Cu4 108.1(2)
Se25 Cu17 Cu4 126.1(3)
Cu34 Cu17 Cu4 68.3(2)
Cu45 Cu17 Cu4 57.7(2)
Cu72 Cu17 Cu4 100.1(2)
Cu30 Cu17 Cu4 166.4(3)
Se7 Cu17 Cu4 50.08(14)
Cu61 Cu17 Cu4 70.5(2)
Se10 Cu17 Cu4 52.59(13)
Cu63 Cu17 Cu4 124.2(2)
P13 Cu18 Se8 121.1(4)
P13 Cu18 Cu23 125.7(4)
Se8 Cu18 Cu23 56.2(2)
P13 Cu18 Se30 103.1(4)
Se8 Cu18 Se30 99.2(2)
Cu23 Cu18 Se30 131.2(2)
P13 Cu18 Cu5 152.6(3)
Se8 Cu18 Cu5 57.5(2)
Cu23 Cu18 Cu5 78.2(2)
Se30 Cu18 Cu5 54.1(2)
P13 Cu18 Se7 116.0(3)
Se8 Cu18 Se7 107.4(2)
Cu23 Cu18 Se7 55.3(2)
Se30 Cu18 Se7 107.7(2)
Cu5 Cu18 Se7 87.9(2)
P13 Cu18 Cu9 125.6(4)
Se8 Cu18 Cu9 111.8(2)
Cu23 Cu18 Cu9 93.1(2)
Se30 Cu18 Cu9 54.4(2)
Cu5 Cu18 Cu9 57.3(2)
Se7 Cu18 Cu9 53.3(2)
Se37 Cu19 Se14 131.5(2)
Se37 Cu19 Cu24 132.2(3)
Se14 Cu19 Cu24 61.2(2)
Se37 Cu19 Se15 106.7(2)
Se14 Cu19 Se15 114.2(2)
Cu24 Cu19 Se15 57.2(2)
Se37 Cu19 Cu3 57.2(2)
Se14 Cu19 Cu3 111.2(3)
Cu24 Cu19 Cu3 170.2(3)
Se15 Cu19 Cu3 126.5(2)
Se37 Cu19 Cu20 126.0(3)
Se14 Cu19 Cu20 57.3(2)
Cu24 Cu19 Cu20 100.1(2)
Se15 Cu19 Cu20 113.8(2)
Cu3 Cu19 Cu20 70.1(2)
Se37 Cu19 Cu44 134.9(2)
Se14 Cu19 Cu44 90.5(2)
Cu24 Cu19 Cu44 77.7(2)
Se15 Cu19 Cu44 56.7(2)
Cu3 Cu19 Cu44 96.8(2)
Cu20 Cu19 Cu44 57.9(2)
Se37 Cu19 Cu64 78.8(2)
Se14 Cu19 Cu64 146.1(2)
Cu24 Cu19 Cu64 113.2(2)
Se15 Cu19 Cu64 57.3(2)
Cu3 Cu19 Cu64 69.2(2)
Cu20 Cu19 Cu64 94.1(2)
Cu44 Cu19 Cu64 56.7(2)
Se1 Cu20 Se14 133.5(3)
Se1 Cu20 Se22 107.3(2)
Se14 Cu20 Se22 118.9(2)
Se1 Cu20 Cu35 162.9(3)
Se14 Cu20 Cu35 61.4(2)
Se22 Cu20 Cu35 57.6(2)
Se1 Cu20 Cu44 58.4(2)
Se14 Cu20 Cu44 93.1(2)
Se22 Cu20 Cu44 118.1(2)
Cu35 Cu20 Cu44 119.0(2)
Se1 Cu20 Cu50 61.8(2)
Se14 Cu20 Cu50 141.8(2)
Se22 Cu20 Cu50 57.9(2)
Cu35 Cu20 Cu50 101.3(2)
Cu44 Cu20 Cu50 64.4(2)
Se1 Cu20 Cu19 76.4(2)
Se14 Cu20 Cu19 57.3(2)
Se22 Cu20 Cu19 175.9(2)
Cu35 Cu20 Cu19 118.5(2)
Cu44 Cu20 Cu19 62.0(2)
Cu50 Cu20 Cu19 123.7(2)
Se1 Cu20 Cu1 119.6(2)
Se14 Cu20 Cu1 53.66(15)
Se22 Cu20 Cu1 95.2(2)
Cu35 Cu20 Cu1 58.9(2)
Cu44 Cu20 Cu1 61.5(2)
Cu50 Cu20 Cu1 88.1(2)
Cu19 Cu20 Cu1 81.3(2)
Se1 Cu20 Cu3 50.5(2)
Se14 Cu20 Cu3 99.0(2)
Se22 Cu20 Cu3 129.3(2)
Cu35 Cu20 Cu3 144.2(2)
Cu44 Cu20 Cu3 89.8(2)
Cu50 Cu20 Cu3 110.7(2)
Cu19 Cu20 Cu3 54.4(2)
Cu1 Cu20 Cu3 135.4(3)
Se35 Cu21 Se5 107.9(3)
Se35 Cu21 Se23 133.0(3)
Se5 Cu21 Se23 118.9(2)
Se35 Cu21 Cu32 163.9(3)
Se5 Cu21 Cu32 58.0(2)
Se23 Cu21 Cu32 61.0(2)
Se35 Cu21 Cu22 58.8(2)
Se5 Cu21 Cu22 120.5(3)
Se23 Cu21 Cu22 91.7(3)
Cu32 Cu21 Cu22 119.3(2)
Se35 Cu21 Cu57 60.6(2)
Se5 Cu21 Cu57 58.3(3)
Se23 Cu21 Cu57 144.4(3)
Cu32 Cu21 Cu57 103.4(3)
Cu22 Cu21 Cu57 67.3(3)
Se35 Cu21 Cu66 75.7(2)
Se5 Cu21 Cu66 176.1(3)
Se23 Cu21 Cu66 57.7(2)
Cu32 Cu21 Cu66 118.6(3)
Cu22 Cu21 Cu66 62.4(3)
Cu57 Cu21 Cu66 125.4(3)
Se35 Cu21 Cu2 119.7(3)
Se5 Cu21 Cu2 96.2(2)
Se23 Cu21 Cu2 53.4(2)
Cu32 Cu21 Cu2 59.1(2)
Cu22 Cu21 Cu2 61.3(2)
Cu57 Cu21 Cu2 91.1(2)
Cu66 Cu21 Cu2 83.1(2)
Se35 Cu21 Cu70 50.6(2)
Se5 Cu21 Cu70 122.9(3)
Se23 Cu21 Cu70 102.5(3)
Cu32 Cu21 Cu70 141.9(3)
Cu22 Cu21 Cu70 93.6(3)
Cu57 Cu21 Cu70 107.1(2)
Cu66 Cu21 Cu70 58.1(2)
Cu2 Cu21 Cu70 140.9(3)
Se24 Cu22 Se35 122.0(3)
Se24 Cu22 Cu29 64.7(2)
Se35 Cu22 Cu29 172.5(3)
Se24 Cu22 Se26 122.3(3)
Se35 Cu22 Se26 115.4(3)
Cu29 Cu22 Se26 57.7(2)
Se24 Cu22 Cu71 157.3(3)
Se35 Cu22 Cu71 58.0(2)
Cu29 Cu22 Cu71 114.5(3)
Se26 Cu22 Cu71 60.5(2)
Se24 Cu22 Cu21 95.7(3)
Se35 Cu22 Cu21 58.0(2)
Cu29 Cu22 Cu21 126.8(2)
Se26 Cu22 Cu21 120.4(3)
Cu71 Cu22 Cu21 101.3(3)
Se24 Cu22 Cu66 140.1(3)
Se35 Cu22 Cu66 74.4(2)
Cu29 Cu22 Cu66 102.6(3)
Se26 Cu22 Cu66 61.3(2)
Cu71 Cu22 Cu66 62.5(2)
Cu21 Cu22 Cu66 60.4(2)
Se24 Cu22 Cu2 56.2(2)
Se35 Cu22 Cu2 123.0(3)
Cu29 Cu22 Cu2 62.8(2)
Se26 Cu22 Cu2 97.6(2)
Cu71 Cu22 Cu2 145.6(3)
Cu21 Cu22 Cu2 65.4(2)
Cu66 Cu22 Cu2 84.1(2)
Se24 Cu22 Cu57 65.7(2)
Se35 Cu22 Cu57 56.6(2)
Cu29 Cu22 Cu57 130.3(3)
Se26 Cu22 Cu57 172.0(2)
Cu71 Cu22 Cu57 111.9(2)
Cu21 Cu22 Cu57 56.9(2)
Cu66 Cu22 Cu57 113.9(3)
Cu2 Cu22 Cu57 88.0(2)
Se8 Cu23 Se2 120.1(2)
Se8 Cu23 Se7 118.8(2)
Se2 Cu23 Se7 120.3(2)
Se8 Cu23 Cu34 165.9(3)
Se2 Cu23 Cu34 56.5(2)
Se7 Cu23 Cu34 68.5(2)
Se8 Cu23 Cu39 59.9(2)
Se2 Cu23 Cu39 63.4(2)
Se7 Cu23 Cu39 170.7(3)
Cu34 Cu23 Cu39 110.8(2)
Se8 Cu23 Cu18 59.8(2)
Se2 Cu23 Cu18 148.3(3)
Se7 Cu23 Cu18 64.2(2)
Cu34 Cu23 Cu18 131.3(2)
Cu39 Cu23 Cu18 117.8(2)
Se8 Cu23 Cu33 56.4(2)
Se2 Cu23 Cu33 107.4(2)
Se7 Cu23 Cu33 112.0(2)
Cu34 Cu23 Cu33 110.3(2)
Cu39 Cu23 Cu33 59.1(2)
Cu18 Cu23 Cu33 97.8(2)
Se8 Cu23 Cu4 100.7(2)
Se2 Cu23 Cu4 119.5(2)
Se7 Cu23 Cu4 55.9(2)
Cu34 Cu23 Cu4 72.9(2)
Cu39 Cu23 Cu4 114.9(2)
Cu18 Cu23 Cu4 89.7(2)
Cu33 Cu23 Cu4 59.4(2)
Se8 Cu23 Cu58 107.7(2)
Se2 Cu23 Cu58 52.2(2)
Se7 Cu23 Cu58 115.8(2)
Cu34 Cu23 Cu58 58.8(2)
Cu39 Cu23 Cu58 58.7(2)
Cu18 Cu23 Cu58 158.5(2)
Cu33 Cu23 Cu58 61.59(15)
Cu4 Cu23 Cu58 74.8(2)
Se31 Cu24 Se15 120.1(3)
Se31 Cu24 Cu19 146.1(2)
Se15 Cu24 Cu19 62.9(2)
Se31 Cu24 Se14 121.4(2)
Se15 Cu24 Se14 116.6(2)
Cu19 Cu24 Se14 58.1(2)
Se31 Cu24 Cu60 57.8(2)
Se15 Cu24 Cu60 169.5(2)
Cu19 Cu24 Cu60 125.4(3)
Se14 Cu24 Cu60 69.1(2)
Se31 Cu24 Cu36 109.2(2)
Se15 Cu24 Cu36 56.6(2)
Cu19 Cu24 Cu36 99.8(2)
Se14 Cu24 Cu36 113.2(2)
Cu60 Cu24 Cu36 113.4(2)
Se31 Cu24 Cu43 59.9(2)
Se15 Cu24 Cu43 65.8(2)
Cu19 Cu24 Cu43 127.3(2)
Se14 Cu24 Cu43 169.9(2)
Cu60 Cu24 Cu43 107.0(2)
Cu36 Cu24 Cu43 59.1(2)
Se31 Cu24 Cu1 120.6(2)
Se15 Cu24 Cu1 102.8(2)
Cu19 Cu24 Cu1 88.3(2)
Se14 Cu24 Cu1 56.1(2)
Cu60 Cu24 Cu1 72.5(2)
Cu36 Cu24 Cu1 61.8(2)
Cu43 Cu24 Cu1 114.1(2)
Se31 Cu24 Cu62 54.5(2)
Se15 Cu24 Cu62 112.3(2)
Cu19 Cu24 Cu62 159.4(3)
Se14 Cu24 Cu62 114.4(2)
Cu60 Cu24 Cu62 57.6(2)
Cu36 Cu24 Cu62 64.1(2)
Cu43 Cu24 Cu62 57.2(2)
Cu1 Cu24 Cu62 72.9(2)
Se22 Cu25 Se21 119.7(2)
Se22 Cu25 Se20 121.3(3)
Se21 Cu25 Se20 117.8(2)
Se22 Cu25 Cu13 169.7(3)
Se21 Cu25 Cu13 66.4(2)
Se20 Cu25 Cu13 55.6(2)
Se22 Cu25 Cu6 60.7(2)
Se21 Cu25 Cu6 171.5(3)
Se20 Cu25 Cu6 64.3(2)
Cu13 Cu25 Cu6 111.9(2)
Se22 Cu25 Cu50 58.5(2)
Se21 Cu25 Cu50 66.1(2)
Se20 Cu25 Cu50 146.5(2)
Cu13 Cu25 Cu50 130.3(3)
Cu6 Cu25 Cu50 117.2(2)
Se22 Cu25 Cu35 56.6(2)
Se21 Cu25 Cu35 112.5(2)
Se20 Cu25 Cu35 109.8(2)
Cu13 Cu25 Cu35 114.0(2)
Cu6 Cu25 Cu35 59.9(2)
Cu50 Cu25 Cu35 97.1(2)
Se22 Cu25 Cu1 102.0(2)
Se21 Cu25 Cu1 56.3(2)
Se20 Cu25 Cu1 119.0(2)
Cu13 Cu25 Cu1 74.0(2)
Cu6 Cu25 Cu1 115.2(2)
Cu50 Cu25 Cu1 91.5(2)
Cu35 Cu25 Cu1 59.9(2)
Se22 Cu25 Cu37 109.3(2)
Se21 Cu25 Cu37 115.0(2)
Se20 Cu25 Cu37 52.7(2)
Cu13 Cu25 Cu37 60.6(2)
Cu6 Cu25 Cu37 58.9(2)
Cu50 Cu25 Cu37 159.7(2)
Cu35 Cu25 Cu37 63.29(15)
Cu1 Cu25 Cu37 74.6(2)
Se32 Cu26 Se4 116.9(2)
Se32 Cu26 Se34 120.4(2)
Se4 Cu26 Se34 108.0(2)
Se32 Cu26 Cu51 73.3(2)
Se4 Cu26 Cu51 166.8(2)
Se34 Cu26 Cu51 58.8(2)
Se32 Cu26 Cu62 71.8(2)
Se4 Cu26 Cu62 58.51(15)
Se34 Cu26 Cu62 166.1(2)
Cu51 Cu26 Cu62 134.7(2)
Se32 Cu26 Cu12 175.0(3)
Se4 Cu26 Cu12 59.0(2)
Se34 Cu26 Cu12 60.6(2)
Cu51 Cu26 Cu12 110.3(2)
Cu62 Cu26 Cu12 106.6(2)
Se32 Cu26 Cu49 128.4(2)
Se4 Cu26 Cu49 112.4(2)
Se34 Cu26 Cu49 52.7(2)
Cu51 Cu26 Cu49 60.9(2)
Cu62 Cu26 Cu49 126.7(3)
Cu12 Cu26 Cu49 56.5(2)
Se32 Cu26 Cu59 126.0(2)
Se4 Cu26 Cu59 51.6(2)
Se34 Cu26 Cu59 112.2(2)
Cu51 Cu26 Cu59 130.7(3)
Cu62 Cu26 Cu59 58.1(2)
Cu12 Cu26 Cu59 54.6(2)
Cu49 Cu26 Cu59 75.7(2)
Se32 Cu26 Cu8 49.8(2)
Se4 Cu26 Cu8 120.6(2)
Se34 Cu26 Cu8 128.8(2)
Cu51 Cu26 Cu8 72.2(2)
Cu62 Cu26 Cu8 63.4(2)
Cu12 Cu26 Cu8 134.1(3)
Cu49 Cu26 Cu8 92.2(2)
Cu59 Cu26 Cu8 88.1(2)
P11 Cu27 Se5 116.0(4)
P11 Cu27 Cu42 151.9(4)
Se5 Cu27 Cu42 56.3(2)
P11 Cu27 Se34 112.6(4)
Se5 Cu27 Se34 109.6(3)
Cu42 Cu27 Se34 56.6(2)
P11 Cu27 Cu32 140.0(4)
Se5 Cu27 Cu32 56.0(2)
Cu42 Cu27 Cu32 62.2(2)
Se34 Cu27 Cu32 106.3(3)
P11 Cu27 Cu51 130.7(4)
Se5 Cu27 Cu51 112.5(3)
Cu42 Cu27 Cu51 68.1(2)
Se34 Cu27 Cu51 55.7(2)
Cu32 Cu27 Cu51 66.5(2)
P11 Cu27 Se29 103.9(4)
Se5 Cu27 Se29 105.6(2)
Cu42 Cu27 Se29 104.1(3)
Se34 Cu27 Se29 108.5(2)
Cu32 Cu27 Se29 53.1(2)
Cu51 Cu27 Se29 53.6(2)
Se27 Cu28 Cu74 125.6(4)
Se27 Cu28 Se33 118.7(3)
Cu74 Cu28 Se33 52.1(3)
Se27 Cu28 Se10 124.2(3)
Cu74 Cu28 Se10 51.9(3)
Se33 Cu28 Se10 99.3(2)
Se27 Cu28 Cu8 176.4(3)
Cu74 Cu28 Cu8 57.0(4)
Se33 Cu28 Cu8 60.2(2)
Se10 Cu28 Cu8 59.3(2)
Se27 Cu28 Cu72 119.4(3)
Cu74 Cu28 Cu72 97.9(4)
Se33 Cu28 Cu72 121.3(3)
Se10 Cu28 Cu72 52.3(2)
Cu8 Cu28 Cu72 61.3(3)
Se27 Cu28 Cu73 112.7(3)
Cu74 Cu28 Cu73 98.5(3)
Se33 Cu28 Cu73 51.9(2)
Se10 Cu28 Cu73 123.0(3)
Cu8 Cu28 Cu73 63.8(2)
Cu72 Cu28 Cu73 97.7(3)
Se27 Cu28 Se6 116.3(2)
Cu74 Cu28 Se6 118.0(4)
Se33 Cu28 Se6 96.0(2)
Se10 Cu28 Se6 96.9(3)
Cu8 Cu28 Se6 61.0(2)
Cu72 Cu28 Se6 50.5(2)
Cu73 Cu28 Se6 50.7(2)
Se27 Cu28 Cu55 53.5(2)
Cu74 Cu28 Cu55 72.1(3)
Se33 Cu28 Cu55 88.2(2)
Se10 Cu28 Cu55 91.9(2)
Cu8 Cu28 Cu55 129.0(3)
Cu72 Cu28 Cu55 134.2(3)
Cu73 Cu28 Cu55 127.7(3)
Se6 Cu28 Cu55 169.5(3)
Se27 Cu28 Cu63 53.1(2)
Cu74 Cu28 Cu63 134.1(3)
Se33 Cu28 Cu63 171.1(3)
Se10 Cu28 Cu63 89.1(2)
Cu8 Cu28 Cu63 127.7(3)
Cu72 Cu28 Cu63 66.4(2)
Cu73 Cu28 Cu63 125.4(2)
Se6 Cu28 Cu63 86.0(2)
Cu55 Cu28 Cu63 88.5(2)
Se27 Cu28 Cu61 68.8(2)
Cu74 Cu28 Cu61 82.2(3)
Se33 Cu28 Cu61 129.9(2)
Se10 Cu28 Cu61 55.3(2)
Cu8 Cu28 Cu61 114.6(3)
Cu72 Cu28 Cu61 79.4(2)
Cu73 Cu28 Cu61 177.1(3)
Se6 Cu28 Cu61 126.5(3)
Cu55 Cu28 Cu61 55.3(2)
Cu63 Cu28 Cu61 53.25(15)
Se27 Cu28 Cu54 50.9(2)
Cu74 Cu28 Cu54 130.4(4)
Se33 Cu28 Cu54 84.7(2)
Se10 Cu28 Cu54 175.0(3)
Cu8 Cu28 Cu54 125.7(3)
Cu72 Cu28 Cu54 127.9(3)
Cu73 Cu28 Cu54 61.8(2)
Se6 Cu28 Cu54 85.6(2)
Cu55 Cu28 Cu54 85.2(2)
Cu63 Cu28 Cu54 86.8(2)
Cu61 Cu28 Cu54 119.7(3)
Se28 Cu29 Se26 124.7(3)
Se28 Cu29 Cu22 170.3(3)
Se26 Cu29 Cu22 61.8(2)
Se28 Cu29 Cu46 58.0(2)
Se26 Cu29 Cu46 173.3(3)
Cu22 Cu29 Cu46 116.5(3)
Se28 Cu29 Cu11 61.1(2)
Se26 Cu29 Cu11 68.7(2)
Cu22 Cu29 Cu11 127.8(3)
Cu46 Cu29 Cu11 110.8(2)
Se28 Cu29 Se24 116.1(2)
Se26 Cu29 Se24 118.2(2)
Cu22 Cu29 Se24 56.5(2)
Cu46 Cu29 Se24 60.8(2)
Cu11 Cu29 Se24 165.7(2)
Se28 Cu29 Cu38 111.9(2)
Se26 Cu29 Cu38 56.2(2)
Cu22 Cu29 Cu38 77.6(2)
Cu46 Cu29 Cu38 117.4(2)
Cu11 Cu29 Cu38 61.5(2)
Se24 Cu29 Cu38 110.6(3)
Se28 Cu29 Cu2 118.1(2)
Se26 Cu29 Cu2 101.0(2)
Cu22 Cu29 Cu2 64.1(2)
Cu46 Cu29 Cu2 72.9(2)
Cu11 Cu29 Cu2 113.0(2)
Se24 Cu29 Cu2 54.7(2)
Cu38 Cu29 Cu2 59.6(2)
Se28 Cu29 Cu65 54.9(2)
Se26 Cu29 Cu65 113.7(2)
Cu22 Cu29 Cu65 131.5(3)
Cu46 Cu29 Cu65 62.1(2)
Cu11 Cu29 Cu65 57.7(2)
Se24 Cu29 Cu65 108.6(2)
Cu38 Cu29 Cu65 65.1(2)
Cu2 Cu29 Cu65 70.5(2)
P17 Cu30 Se11 114.7(4)
P17 Cu30 Se3 107.5(4)
Se11 Cu30 Se3 100.1(2)
P17 Cu30 Cu53 135.9(4)
Se11 Cu30 Cu53 54.2(2)
Se3 Cu30 Cu53 116.3(2)
P17 Cu30 Cu17 127.2(4)
Se11 Cu30 Cu17 117.2(2)
Se3 Cu30 Cu17 54.8(2)
Cu53 Cu30 Cu17 84.5(2)
P17 Cu30 Se25 114.3(5)
Se11 Cu30 Se25 109.0(2)
Se3 Cu30 Se25 110.3(2)
Cu53 Cu30 Se25 54.8(2)
Cu17 Cu30 Se25 55.5(2)
P17 Cu30 Cu63 149.3(5)
Se11 Cu30 Cu63 54.78(15)
Se3 Cu30 Cu63 54.4(2)
Cu53 Cu30 Cu63 65.6(2)
Cu17 Cu30 Cu63 66.3(2)
Se25 Cu30 Cu63 96.1(2)
P10 Cu31 Se20 117.9(4)
P10 Cu31 Cu13 143.3(4)
Se20 Cu31 Cu13 53.3(2)
P10 Cu31 Cu46 120.4(4)
Se20 Cu31 Cu46 120.2(2)
Cu13 Cu31 Cu46 85.2(2)
P10 Cu31 Se28 101.6(4)
Se20 Cu31 Se28 103.0(2)
Cu13 Cu31 Se28 115.1(2)
Cu46 Cu31 Se28 53.8(2)
P10 Cu31 Cu54 146.2(5)
Se20 Cu31 Cu54 56.0(2)
Cu13 Cu31 Cu54 64.4(2)
Cu46 Cu31 Cu54 68.5(2)
Se28 Cu31 Cu54 55.10(15)
P10 Cu31 Se9 118.5(4)
Se20 Cu31 Se9 106.9(2)
Cu13 Cu31 Se9 53.6(2)
Cu46 Cu31 Se9 53.6(2)
Se28 Cu31 Se9 107.2(2)
Cu54 Cu31 Se9 93.4(2)
Se29 Cu32 Se5 120.5(3)
Se29 Cu32 Cu21 171.8(3)
Se5 Cu32 Cu21 59.9(2)
Se29 Cu32 Se23 119.6(2)
Se5 Cu32 Se23 118.5(2)
Cu21 Cu32 Se23 58.7(2)
Se29 Cu32 Cu69 55.5(2)
Se5 Cu32 Cu69 168.1(3)
Cu21 Cu32 Cu69 125.9(3)
Se23 Cu32 Cu69 68.9(2)
Se29 Cu32 Cu27 65.7(2)
Se5 Cu32 Cu27 59.5(2)
Cu21 Cu32 Cu27 117.5(2)
Se23 Cu32 Cu27 169.1(3)
Cu69 Cu32 Cu27 111.3(2)
Se29 Cu32 Cu2 119.1(2)
Se5 Cu32 Cu2 103.0(2)
Cu21 Cu32 Cu2 67.4(2)
Se23 Cu32 Cu2 55.6(2)
Cu69 Cu32 Cu2 72.9(2)
Cu27 Cu32 Cu2 113.6(2)
Se29 Cu32 Cu42 110.6(2)
Se5 Cu32 Cu42 55.8(2)
Cu21 Cu32 Cu42 76.7(2)
Se23 Cu32 Cu42 111.7(3)
Cu69 Cu32 Cu42 113.6(2)
Cu27 Cu32 Cu42 57.8(2)
Cu2 Cu32 Cu42 60.8(2)
Se29 Cu32 Cu51 53.7(2)
Se5 Cu32 Cu51 107.8(2)
Cu21 Cu32 Cu51 134.5(3)
Se23 Cu32 Cu51 116.7(2)
Cu69 Cu32 Cu51 60.4(2)
Cu27 Cu32 Cu51 57.4(2)
Cu2 Cu32 Cu51 74.6(2)
Cu42 Cu32 Cu51 63.1(2)
Se12 Cu33 Se8 122.2(3)
Se12 Cu33 Cu5 170.1(2)
Se8 Cu33 Cu5 60.3(2)
Se12 Cu33 Se18 118.6(2)
Se8 Cu33 Se18 117.8(2)
Cu5 Cu33 Se18 57.6(2)
Se12 Cu33 Cu56 56.5(2)
Se8 Cu33 Cu56 167.8(2)
Cu5 Cu33 Cu56 123.4(3)
Se18 Cu33 Cu56 67.5(2)
Se12 Cu33 Cu39 67.0(2)
Se8 Cu33 Cu39 59.2(2)
Cu5 Cu33 Cu39 118.2(2)
Se18 Cu33 Cu39 170.3(2)
Cu56 Cu33 Cu39 113.5(2)
Se12 Cu33 Cu4 120.1(2)
Se8 Cu33 Cu4 101.1(2)
Cu5 Cu33 Cu4 66.5(2)
Se18 Cu33 Cu4 55.6(2)
Cu56 Cu33 Cu4 72.3(2)
Cu39 Cu33 Cu4 115.0(2)
Se12 Cu33 Cu23 110.7(2)
Se8 Cu33 Cu23 55.7(2)
Cu5 Cu33 Cu23 78.8(2)
Se18 Cu33 Cu23 112.3(2)
Cu56 Cu33 Cu23 112.4(2)
Cu39 Cu33 Cu23 58.1(2)
Cu4 Cu33 Cu23 60.7(2)
Se12 Cu33 Cu58 53.21(14)
Se8 Cu33 Cu58 108.7(2)
Cu5 Cu33 Cu58 136.4(2)
Se18 Cu33 Cu58 116.8(2)
Cu56 Cu33 Cu58 60.1(2)
Cu39 Cu33 Cu58 59.1(2)
Cu4 Cu33 Cu58 76.1(2)
Cu23 Cu33 Cu58 63.4(2)
Se2 Cu34 Se25 127.7(3)
Se2 Cu34 Cu72 129.4(3)
Se25 Cu34 Cu72 61.9(2)
Se2 Cu34 Cu17 168.6(3)
Se25 Cu34 Cu17 59.6(2)
Cu72 Cu34 Cu17 60.6(3)
Se2 Cu34 Cu23 59.2(2)
Se25 Cu34 Cu23 140.2(3)
Cu72 Cu34 Cu23 150.8(3)
Cu17 Cu34 Cu23 109.4(2)
Se2 Cu34 Cu41 60.3(2)
Se25 Cu34 Cu41 67.7(2)
Cu72 Cu34 Cu41 98.9(3)
Cu17 Cu34 Cu41 127.1(2)
Cu23 Cu34 Cu41 107.6(3)
Se2 Cu34 Cu58 56.0(2)
Se25 Cu34 Cu58 152.0(3)
Cu72 Cu34 Cu58 93.9(3)
Cu17 Cu34 Cu58 122.6(3)
Cu23 Cu34 Cu58 67.6(2)
Cu41 Cu34 Cu58 105.8(3)
Se2 Cu34 Cu48 56.9(2)
Se25 Cu34 Cu48 99.4(2)
Cu72 Cu34 Cu48 72.9(3)
Cu17 Cu34 Cu48 133.5(3)
Cu23 Cu34 Cu48 111.2(2)
Cu41 Cu34 Cu48 57.9(2)
Cu58 Cu34 Cu48 57.6(2)
Se2 Cu34 Se10 116.4(2)
Se25 Cu34 Se10 107.1(2)
Cu72 Cu34 Se10 51.8(2)
Cu17 Cu34 Se10 64.0(2)
Cu23 Cu34 Se10 99.0(2)
Cu41 Cu34 Se10 142.3(3)
Cu58 Cu34 Se10 60.4(2)
Cu48 Cu34 Se10 88.0(2)
Se2 Cu34 Se7 109.3(2)
Se25 Cu34 Se7 94.0(2)
Cu72 Cu34 Se7 119.9(3)
Cu17 Cu34 Se7 59.8(2)
Cu23 Cu34 Se7 53.9(2)
Cu41 Cu34 Se7 122.7(3)
Cu58 Cu34 Se7 111.2(2)
Cu48 Cu34 Se7 165.1(2)
Se10 Cu34 Se7 94.4(2)
Se19 Cu35 Se22 120.8(3)
Se19 Cu35 Cu20 171.6(2)
Se22 Cu35 Cu20 60.4(2)
Se19 Cu35 Se14 120.2(2)
Se22 Cu35 Se14 117.8(2)
Cu20 Cu35 Se14 57.5(2)
Se19 Cu35 Cu52 57.4(2)
Se22 Cu35 Cu52 166.4(2)
Cu20 Cu35 Cu52 123.7(3)
Se14 Cu35 Cu52 68.4(2)
Se19 Cu35 Cu6 65.3(2)
Se22 Cu35 Cu6 59.7(2)
Cu20 Cu35 Cu6 118.5(2)
Se14 Cu35 Cu6 169.6(2)
Cu52 Cu35 Cu6 111.8(2)
Se19 Cu35 Cu25 109.1(2)
Se22 Cu35 Cu25 56.2(2)
Cu20 Cu35 Cu25 78.6(2)
Se14 Cu35 Cu25 112.2(2)
Cu52 Cu35 Cu25 110.7(2)
Cu6 Cu35 Cu25 57.6(2)
Se19 Cu35 Cu1 118.8(2)
Se22 Cu35 Cu1 102.6(2)
Cu20 Cu35 Cu1 67.4(2)
Se14 Cu35 Cu1 55.7(2)
Cu52 Cu35 Cu1 70.3(2)
Cu6 Cu35 Cu1 114.2(2)
Cu25 Cu35 Cu1 61.0(2)
Se19 Cu35 Cu37 53.21(14)
Se22 Cu35 Cu37 108.0(2)
Cu20 Cu35 Cu37 135.1(2)
Se14 Cu35 Cu37 116.9(2)
Cu52 Cu35 Cu37 59.4(2)
Cu6 Cu35 Cu37 57.9(2)
Cu25 Cu35 Cu37 62.2(2)
Cu1 Cu35 Cu37 74.6(2)
Se4 Cu36 Se15 123.7(3)
Se4 Cu36 Cu44 170.6(3)
Se15 Cu36 Cu44 61.8(2)
Se4 Cu36 Cu59 58.5(2)
Se15 Cu36 Cu59 168.6(2)
Cu44 Cu36 Cu59 117.9(3)
Se4 Cu36 Se21 116.6(2)
Se15 Cu36 Se21 118.7(2)
Cu44 Cu36 Se21 57.0(2)
Cu59 Cu36 Se21 62.7(2)
Se4 Cu36 Cu43 61.5(2)
Se15 Cu36 Cu43 66.8(2)
Cu44 Cu36 Cu43 126.4(2)
Cu59 Cu36 Cu43 109.5(2)
Se21 Cu36 Cu43 167.3(2)
Se4 Cu36 Cu24 110.0(2)
Se15 Cu36 Cu24 57.5(2)
Cu44 Cu36 Cu24 79.4(2)
Cu59 Cu36 Cu24 111.1(2)
Se21 Cu36 Cu24 111.4(2)
Cu43 Cu36 Cu24 60.7(2)
Se4 Cu36 Cu1 117.8(2)
Se15 Cu36 Cu1 102.1(2)
Cu44 Cu36 Cu1 65.5(2)
Cu59 Cu36 Cu1 69.1(2)
Se21 Cu36 Cu1 54.8(2)
Cu43 Cu36 Cu1 113.9(2)
Cu24 Cu36 Cu1 59.9(2)
Se4 Cu36 Cu62 54.24(15)
Se15 Cu36 Cu62 111.9(2)
Cu44 Cu36 Cu62 133.1(2)
Cu59 Cu36 Cu62 59.2(2)
Se21 Cu36 Cu62 110.9(2)
Cu43 Cu36 Cu62 57.2(2)
Cu24 Cu36 Cu62 62.8(2)
Cu1 Cu36 Cu62 71.7(2)
Se20 Cu37 Se19 124.5(3)
Se20 Cu37 Cu54 58.5(2)
Se19 Cu37 Cu54 143.5(3)
Se20 Cu37 Cu55 142.5(3)
Se19 Cu37 Cu55 57.4(2)
Cu54 Cu37 Cu55 97.4(2)
Se20 Cu37 Cu6 62.8(2)
Se19 Cu37 Cu6 63.3(2)
Cu54 Cu37 Cu6 115.1(2)
Cu55 Cu37 Cu6 113.9(2)
Se20 Cu37 Cu52 154.8(3)
Se19 Cu37 Cu52 54.7(2)
Cu54 Cu37 Cu52 140.3(3)
Cu55 Cu37 Cu52 61.6(2)
Cu6 Cu37 Cu52 104.4(2)
Se20 Cu37 Cu13 53.1(2)
Se19 Cu37 Cu13 151.6(2)
Cu54 Cu37 Cu13 63.5(2)
Cu55 Cu37 Cu13 145.3(3)
Cu6 Cu37 Cu13 100.6(2)
Cu52 Cu37 Cu13 113.8(3)
Se20 Cu37 Se33 116.8(2)
Se19 Cu37 Se33 112.8(2)
Cu54 Cu37 Se33 90.7(2)
Cu55 Cu37 Se33 89.2(2)
Cu6 Cu37 Se33 141.1(2)
Cu52 Cu37 Se33 58.2(2)
Cu13 Cu37 Se33 64.0(2)
Se20 Cu37 Cu25 54.8(2)
Se19 Cu37 Cu25 100.9(2)
Cu54 Cu37 Cu25 105.8(2)
Cu55 Cu37 Cu25 156.7(2)
Cu6 Cu37 Cu25 53.9(2)
Cu52 Cu37 Cu25 100.0(2)
Cu13 Cu37 Cu25 52.9(2)
Se33 Cu37 Cu25 92.5(2)
Se20 Cu37 Cu35 103.7(2)
Se19 Cu37 Cu35 51.80(14)
Cu54 Cu37 Cu35 160.3(2)
Cu55 Cu37 Cu35 102.2(2)
Cu6 Cu37 Cu35 55.0(2)
Cu52 Cu37 Cu35 54.2(2)
Cu13 Cu37 Cu35 99.9(2)
Se33 Cu37 Cu35 90.9(2)
Cu25 Cu37 Cu35 54.53(14)
Se26 Cu38 Se11 121.0(3)
Se26 Cu38 Se23 118.2(2)
Se11 Cu38 Se23 119.6(2)
Se26 Cu38 Cu53 168.6(3)
Se11 Cu38 Cu53 56.9(2)
Se23 Cu38 Cu53 67.3(2)
Se26 Cu38 Cu66 64.4(2)
Se11 Cu38 Cu66 148.4(3)
Se23 Cu38 Cu66 58.2(2)
Cu53 Cu38 Cu66 124.0(3)
Se26 Cu38 Cu29 56.7(2)
Se11 Cu38 Cu29 107.2(2)
Se23 Cu38 Cu29 113.8(3)
Cu53 Cu38 Cu29 112.2(2)
Cu66 Cu38 Cu29 101.0(2)
Se26 Cu38 Cu11 67.1(2)
Se11 Cu38 Cu11 59.3(2)
Se23 Cu38 Cu11 166.8(2)
Cu53 Cu38 Cu11 105.4(2)
Cu66 Cu38 Cu11 130.6(3)
Cu29 Cu38 Cu11 57.6(2)
Se26 Cu38 Cu2 103.4(2)
Se11 Cu38 Cu2 117.4(2)
Se23 Cu38 Cu2 55.9(2)
Cu53 Cu38 Cu2 70.7(2)
Cu66 Cu38 Cu2 88.3(2)
Cu29 Cu38 Cu2 62.2(2)
Cu11 Cu38 Cu2 111.8(2)
Se26 Cu38 Cu65 111.0(2)
Se11 Cu38 Cu65 54.8(2)
Se23 Cu38 Cu65 112.2(2)
Cu53 Cu38 Cu65 58.0(2)
Cu66 Cu38 Cu65 156.5(3)
Cu29 Cu38 Cu65 61.5(2)
Cu11 Cu38 Cu65 55.5(2)
Cu2 Cu38 Cu65 70.0(2)
P20 Cu39 Se8 116.7(4)
P20 Cu39 Cu23 155.9(5)
Se8 Cu39 Cu23 56.7(2)
P20 Cu39 Cu33 136.5(5)
Se8 Cu39 Cu33 56.8(2)
Cu23 Cu39 Cu33 62.8(2)
P20 Cu39 Se2 116.3(5)
Se8 Cu39 Se2 110.1(2)
Cu23 Cu39 Se2 56.0(2)
Cu33 Cu39 Se2 104.6(2)
P20 Cu39 Cu58 129.3(4)
Se8 Cu39 Cu58 112.3(3)
Cu23 Cu39 Cu58 67.4(2)
Cu33 Cu39 Cu58 65.8(2)
Se2 Cu39 Cu58 53.5(2)
P20 Cu39 Se12 100.7(4)
Se8 Cu39 Se12 106.8(2)
Cu23 Cu39 Se12 103.4(2)
Cu33 Cu39 Se12 52.9(2)
Se2 Cu39 Se12 104.6(2)
Cu58 Cu39 Se12 52.10(15)
P6 Cu40 Cu60 135.6(5)
P6 Cu40 Se12 108.8(5)
Cu60 Cu40 Se12 114.9(2)
P6 Cu40 Cu56 135.9(4)
Cu60 Cu40 Cu56 79.0(2)
Se12 Cu40 Cu56 54.9(2)
P6 Cu40 Se31 109.6(3)
Cu60 Cu40 Se31 55.1(2)
Se12 Cu40 Se31 101.5(2)
Cu56 Cu40 Se31 113.7(2)
P6 Cu40 Cu47 146.4(5)
Cu60 Cu40 Cu47 64.5(2)
Se12 Cu40 Cu47 55.3(2)
Cu56 Cu40 Cu47 63.6(2)
Se31 Cu40 Cu47 54.79(14)
P6 Cu40 Se13 117.2(4)
Cu60 Cu40 Se13 54.3(2)
Se12 Cu40 Se13 109.2(2)
Cu56 Cu40 Se13 54.5(2)
Se31 Cu40 Se13 109.4(2)
Cu47 Cu40 Se13 96.4(2)
P7 Cu41 Se2 113.6(5)
P7 Cu41 Se29 106.4(4)
Se2 Cu41 Se29 106.6(2)
P7 Cu41 Cu69 129.3(4)
Se2 Cu41 Cu69 116.7(2)
Se29 Cu41 Cu69 53.6(2)
P7 Cu41 Cu48 149.9(5)
Se2 Cu41 Cu48 57.7(2)
Se29 Cu41 Cu48 56.9(2)
Cu69 Cu41 Cu48 64.3(2)
P7 Cu41 Cu34 138.4(4)
Se2 Cu41 Cu34 55.0(2)
Se29 Cu41 Cu34 115.2(2)
Cu69 Cu41 Cu34 79.1(2)
Cu48 Cu41 Cu34 64.1(2)
P7 Cu41 Se25 115.5(5)
Se2 Cu41 Se25 107.8(2)
Se29 Cu41 Se25 106.3(2)
Cu69 Cu41 Se25 52.8(2)
Cu48 Cu41 Se25 94.1(2)
Cu34 Cu41 Se25 53.0(2)
Se5 Cu42 Se24 121.6(2)
Se5 Cu42 Se34 119.4(3)
Se24 Cu42 Se34 117.8(2)
Se5 Cu42 Cu49 167.2(3)
Se24 Cu42 Cu49 66.3(2)
Se34 Cu42 Cu49 56.5(2)
Se5 Cu42 Cu27 60.6(2)
Se24 Cu42 Cu27 171.0(3)
Se34 Cu42 Cu27 62.7(2)
Cu49 Cu42 Cu27 110.0(2)
Se5 Cu42 Cu57 58.2(2)
Se24 Cu42 Cu57 68.7(2)
Se34 Cu42 Cu57 145.0(3)
Cu49 Cu42 Cu57 132.9(3)
Cu27 Cu42 Cu57 116.5(3)
Se5 Cu42 Cu32 56.4(2)
Se24 Cu42 Cu32 113.0(3)
Se34 Cu42 Cu32 109.3(2)
Cu49 Cu42 Cu32 112.1(2)
Cu27 Cu42 Cu32 60.0(2)
Cu57 Cu42 Cu32 97.2(2)
Se5 Cu42 Cu2 102.4(2)
Se24 Cu42 Cu2 56.9(2)
Se34 Cu42 Cu2 119.2(2)
Cu49 Cu42 Cu2 72.8(2)
Cu27 Cu42 Cu2 114.4(2)
Cu57 Cu42 Cu2 93.6(2)
Cu32 Cu42 Cu2 59.5(2)
Se5 Cu42 Cu51 107.4(2)
Se24 Cu42 Cu51 114.8(2)
Se34 Cu42 Cu51 53.7(2)
Cu49 Cu42 Cu51 60.0(2)
Cu27 Cu42 Cu51 57.6(2)
Cu57 Cu42 Cu51 159.0(3)
Cu32 Cu42 Cu51 62.1(2)
Cu2 Cu42 Cu51 73.7(2)
P8 Cu43 Se31 114.8(4)
P8 Cu43 Se4 110.6(3)
Se31 Cu43 Se4 112.9(2)
P8 Cu43 Cu36 138.6(4)
Se31 Cu43 Cu36 106.1(2)
Se4 Cu43 Cu36 55.0(2)
P8 Cu43 Cu24 144.2(3)
Se31 Cu43 Cu24 55.1(2)
Se4 Cu43 Cu24 104.4(2)
Cu36 Cu43 Cu24 60.2(2)
P8 Cu43 Cu62 141.7(4)
Se31 Cu43 Cu62 56.84(15)
Se4 Cu43 Cu62 56.71(15)
Cu36 Cu43 Cu62 68.2(2)
Cu24 Cu43 Cu62 66.7(2)
P8 Cu43 Se15 108.3(3)
Se31 Cu43 Se15 104.5(2)
Se4 Cu43 Se15 105.0(2)
Cu36 Cu43 Se15 53.2(2)
Cu24 Cu43 Se15 53.4(2)
Cu62 Cu43 Se15 110.0(2)
Se21 Cu44 Se1 123.9(3)
Se21 Cu44 Cu36 64.2(2)
Se1 Cu44 Cu36 171.8(3)
Se21 Cu44 Se15 122.2(2)
Se1 Cu44 Se15 113.8(2)
Cu36 Cu44 Se15 58.0(2)
Se21 Cu44 Cu64 160.3(2)
Se1 Cu44 Cu64 56.6(2)
Cu36 Cu44 Cu64 115.4(3)
Se15 Cu44 Cu64 60.2(2)
Se21 Cu44 Cu20 95.8(2)
Se1 Cu44 Cu20 58.0(2)
Cu36 Cu44 Cu20 125.1(2)
Se15 Cu44 Cu20 118.7(2)
Cu64 Cu44 Cu20 99.3(2)
Se21 Cu44 Cu19 137.3(2)
Se1 Cu44 Cu19 75.3(2)
Cu36 Cu44 Cu19 99.4(2)
Se15 Cu44 Cu19 59.5(2)
Cu64 Cu44 Cu19 62.1(2)
Cu20 Cu44 Cu19 60.1(2)
Se21 Cu44 Cu50 64.6(2)
Se1 Cu44 Cu50 59.5(2)
Cu36 Cu44 Cu50 128.7(2)
Se15 Cu44 Cu50 173.3(2)
Cu64 Cu44 Cu50 113.5(2)
Cu20 Cu44 Cu50 58.6(2)
Cu19 Cu44 Cu50 116.3(2)
Se21 Cu44 Cu1 55.28(15)
Se1 Cu44 Cu1 122.7(2)
Cu36 Cu44 Cu1 61.8(2)
Se15 Cu44 Cu1 97.3(2)
Cu64 Cu44 Cu1 143.6(2)
Cu20 Cu44 Cu1 65.0(2)
Cu19 Cu44 Cu1 82.1(2)
Cu50 Cu44 Cu1 87.0(2)
Se3 Cu45 Se16 123.3(3)
Se3 Cu45 Cu9 171.1(3)
Se16 Cu45 Cu9 61.6(2)
Se3 Cu45 Cu17 58.1(2)
Se16 Cu45 Cu17 168.3(2)
Cu9 Cu45 Cu17 118.9(3)
Se3 Cu45 Se7 117.0(2)
Se16 Cu45 Se7 118.9(2)
Cu9 Cu45 Se7 57.3(2)
Cu17 Cu45 Se7 63.4(2)
Se3 Cu45 Cu68 61.0(2)
Se16 Cu45 Cu68 66.7(2)
Cu9 Cu45 Cu68 126.3(2)
Cu17 Cu45 Cu68 108.8(2)
Se7 Cu45 Cu68 167.2(2)
Se3 Cu45 Cu7 109.1(2)
Se16 Cu45 Cu7 57.03(15)
Cu9 Cu45 Cu7 79.7(2)
Cu17 Cu45 Cu7 111.3(2)
Se7 Cu45 Cu7 111.8(2)
Cu68 Cu45 Cu7 60.2(2)
Se3 Cu45 Cu4 118.5(2)
Se16 Cu45 Cu4 101.0(2)
Cu9 Cu45 Cu4 64.9(2)
Cu17 Cu45 Cu4 70.5(2)
Se7 Cu45 Cu4 54.8(2)
Cu68 Cu45 Cu4 113.9(2)
Cu7 Cu45 Cu4 60.0(2)
Se3 Cu45 Cu61 54.33(15)
Se16 Cu45 Cu61 111.0(2)
Cu9 Cu45 Cu61 132.8(2)
Cu17 Cu45 Cu61 59.4(2)
Se7 Cu45 Cu61 111.0(2)
Cu68 Cu45 Cu61 56.9(2)
Cu7 Cu45 Cu61 62.0(2)
Cu4 Cu45 Cu61 72.1(2)
Se28 Cu46 Se9 128.7(3)
Se28 Cu46 Cu29 58.4(2)
Se9 Cu46 Cu29 155.1(3)
Se28 Cu46 Cu49 168.3(3)
Se9 Cu46 Cu49 60.1(2)
Cu29 Cu46 Cu49 117.6(3)
Se28 Cu46 Cu73 116.4(3)
Se9 Cu46 Cu73 59.2(2)
Cu29 Cu46 Cu73 143.8(3)
Cu49 Cu46 Cu73 59.3(2)
Se28 Cu46 Se24 117.0(2)
Se9 Cu46 Se24 100.2(2)
Cu29 Cu46 Se24 61.4(2)
Cu49 Cu46 Se24 64.0(2)
Cu73 Cu46 Se24 122.4(3)
Se28 Cu46 Cu31 63.2(2)
Se9 Cu46 Cu31 65.9(2)
Cu29 Cu46 Cu31 111.7(3)
Cu49 Cu46 Cu31 126.0(3)
Cu73 Cu46 Cu31 92.2(2)
Se24 Cu46 Cu31 130.4(3)
Se28 Cu46 Cu65 56.3(2)
Se9 Cu46 Cu65 139.3(2)
Cu29 Cu46 Cu65 65.6(2)
Cu49 Cu46 Cu65 112.1(3)
Cu73 Cu46 Cu65 82.0(2)
Se24 Cu46 Cu65 111.7(2)
Cu31 Cu46 Cu65 107.0(3)
Se28 Cu46 Cu54 53.0(2)
Se9 Cu46 Cu54 93.1(2)
Cu29 Cu46 Cu54 106.0(2)
Cu49 Cu46 Cu54 123.6(2)
Cu73 Cu46 Cu54 64.4(2)
Se24 Cu46 Cu54 166.6(2)
Cu31 Cu46 Cu54 56.4(2)
Cu65 Cu46 Cu54 56.1(2)
Se32 Cu47 Se31 116.3(2)
Se32 Cu47 Se12 121.8(2)
Se31 Cu47 Se12 109.6(2)
Se32 Cu47 Cu58 75.1(2)
Se31 Cu47 Cu58 166.2(2)
Se12 Cu47 Cu58 56.7(2)
Se32 Cu47 Cu62 71.6(2)
Se31 Cu47 Cu62 58.09(15)
Se12 Cu47 Cu62 166.2(2)
Cu58 Cu47 Cu62 135.5(2)
Se32 Cu47 Cu40 175.7(2)
Se31 Cu47 Cu40 60.08(15)
Se12 Cu47 Cu40 59.6(2)
Cu58 Cu47 Cu40 108.2(2)
Cu62 Cu47 Cu40 106.8(2)
Se32 Cu47 Cu56 128.2(2)
Se31 Cu47 Cu56 111.6(2)
Se12 Cu47 Cu56 53.4(2)
Cu58 Cu47 Cu56 61.4(2)
Cu62 Cu47 Cu56 122.5(3)
Cu40 Cu47 Cu56 56.0(2)
Se32 Cu47 Cu60 124.9(2)
Se31 Cu47 Cu60 53.4(2)
Se12 Cu47 Cu60 110.6(2)
Cu58 Cu47 Cu60 127.9(2)
Cu62 Cu47 Cu60 57.9(2)
Cu40 Cu47 Cu60 55.4(2)
Cu56 Cu47 Cu60 71.6(2)
Se32 Cu47 Cu8 52.1(2)
Se31 Cu47 Cu8 121.6(2)
Se12 Cu47 Cu8 124.2(2)
Cu58 Cu47 Cu8 71.1(2)
Cu62 Cu47 Cu8 65.3(2)
Cu40 Cu47 Cu8 131.2(3)
Cu56 Cu47 Cu8 86.5(2)
Cu60 Cu47 Cu8 85.6(2)
Se32 Cu48 Se29 115.5(2)
Se32 Cu48 Se2 120.0(2)
Se29 Cu48 Se2 111.4(2)
Se32 Cu48 Cu41 173.2(3)
Se29 Cu48 Cu41 61.0(2)
Se2 Cu48 Cu41 59.2(2)
Se32 Cu48 Cu58 74.8(2)
Se29 Cu48 Cu58 167.4(2)
Se2 Cu48 Cu58 56.0(2)
Cu41 Cu48 Cu58 108.0(2)
Se32 Cu48 Cu51 70.9(2)
Se29 Cu48 Cu51 55.5(2)
Se2 Cu48 Cu51 166.8(2)
Cu41 Cu48 Cu51 109.1(2)
Cu58 Cu48 Cu51 137.1(2)
Se32 Cu48 Cu69 126.0(3)
Se29 Cu48 Cu69 52.4(2)
Se2 Cu48 Cu69 111.8(2)
Cu41 Cu48 Cu69 57.4(2)
Cu58 Cu48 Cu69 128.7(3)
Cu51 Cu48 Cu69 60.6(2)
Se32 Cu48 Cu34 127.7(2)
Se29 Cu48 Cu34 113.4(2)
Se2 Cu48 Cu34 53.3(2)
Cu41 Cu48 Cu34 58.0(2)
Cu58 Cu48 Cu34 60.1(2)
Cu51 Cu48 Cu34 127.8(3)
Cu69 Cu48 Cu34 73.5(2)
Se32 Cu48 Cu8 49.9(2)
Se29 Cu48 Cu8 123.7(2)
Se2 Cu48 Cu8 122.1(2)
Cu41 Cu48 Cu8 136.8(3)
Cu58 Cu48 Cu8 68.2(2)
Cu51 Cu48 Cu8 70.2(2)
Cu69 Cu48 Cu8 90.3(2)
Cu34 Cu48 Cu8 87.5(2)
Se34 Cu49 Se9 125.2(3)
Se34 Cu49 Cu46 170.9(3)
Se9 Cu49 Cu46 58.2(2)
Se34 Cu49 Cu42 60.4(2)
Se9 Cu49 Cu42 143.4(3)
Cu46 Cu49 Cu42 111.4(3)
Se34 Cu49 Cu73 127.5(3)
Se9 Cu49 Cu73 59.5(2)
Cu46 Cu49 Cu73 61.6(2)
Cu42 Cu49 Cu73 151.7(3)
Se34 Cu49 Cu12 63.1(2)
Se9 Cu49 Cu12 62.1(2)
Cu46 Cu49 Cu12 120.0(3)
Cu42 Cu49 Cu12 112.1(3)
Cu73 Cu49 Cu12 93.4(2)
Se34 Cu49 Se24 111.5(2)
Se9 Cu49 Se24 96.0(2)
Cu46 Cu49 Se24 59.4(2)
Cu42 Cu49 Se24 55.4(2)
Cu73 Cu49 Se24 120.2(3)
Cu12 Cu49 Se24 123.8(3)
Se34 Cu49 Cu51 57.3(2)
Se9 Cu49 Cu51 148.8(2)
Cu46 Cu49 Cu51 125.2(3)
Cu42 Cu49 Cu51 67.5(2)
Cu73 Cu49 Cu51 93.5(2)
Cu12 Cu49 Cu51 108.6(3)
Se24 Cu49 Cu51 112.2(2)
Se34 Cu49 Se6 115.4(3)
Se9 Cu49 Se6 107.3(2)
Cu46 Cu49 Se6 68.5(2)
Cu42 Cu49 Se6 98.7(2)
Cu73 Cu49 Se6 52.9(2)
Cu12 Cu49 Se6 138.7(2)
Se24 Cu49 Se6 95.9(2)
Cu51 Cu49 Se6 58.4(2)
Se34 Cu49 Cu26 55.3(2)
Se9 Cu49 Cu26 98.5(2)
Cu46 Cu49 Cu26 133.8(2)
Cu42 Cu49 Cu26 109.2(3)
Cu73 Cu49 Cu26 72.2(2)
Cu12 Cu49 Cu26 60.1(2)
Se24 Cu49 Cu26 164.6(3)
Cu51 Cu49 Cu26 55.3(2)
Se6 Cu49 Cu26 84.7(2)
P18 Cu50 Se22 122.4(5)
P18 Cu50 Se1 105.9(4)
Se22 Cu50 Se1 102.8(2)
P18 Cu50 Cu20 157.7(4)
Se22 Cu50 Cu20 58.5(2)
Se1 Cu50 Cu20 55.7(2)
P18 Cu50 Cu25 122.6(4)
Se22 Cu50 Cu25 56.0(2)
Se1 Cu50 Cu25 131.3(3)
Cu20 Cu50 Cu25 77.7(2)
P18 Cu50 Cu44 125.5(5)
Se22 Cu50 Cu44 111.8(2)
Se1 Cu50 Cu44 54.1(2)
Cu20 Cu50 Cu44 57.0(2)
Cu25 Cu50 Cu44 90.7(2)
P18 Cu50 Se21 112.5(4)
Se22 Cu50 Se21 106.0(2)
Se1 Cu50 Se21 105.7(3)
Cu20 Cu50 Se21 86.6(2)
Cu25 Cu50 Se21 53.7(2)
Cu44 Cu50 Se21 51.7(2)
Se29 Cu51 Se34 124.4(3)
Se29 Cu51 Cu26 142.5(3)
Se34 Cu51 Cu26 57.6(2)
Se29 Cu51 Cu27 64.6(2)
Se34 Cu51 Cu27 61.1(2)
Cu26 Cu51 Cu27 111.7(2)
Se29 Cu51 Se6 114.3(2)
Se34 Cu51 Se6 115.0(2)
Cu26 Cu51 Se6 91.4(2)
Cu27 Cu51 Se6 141.8(2)
Se29 Cu51 Cu48 56.9(2)
Se34 Cu51 Cu48 143.4(3)
Cu26 Cu51 Cu48 98.4(2)
Cu27 Cu51 Cu48 114.2(3)
Se6 Cu51 Cu48 90.6(2)
Se29 Cu51 Cu49 152.1(2)
Se34 Cu51 Cu49 53.4(2)
Cu26 Cu51 Cu49 63.8(2)
Cu27 Cu51 Cu49 100.6(2)
Se6 Cu51 Cu49 61.8(2)
Cu48 Cu51 Cu49 144.9(2)
Se29 Cu51 Cu69 52.6(2)
Se34 Cu51 Cu69 154.6(2)
Cu26 Cu51 Cu69 143.2(2)
Cu27 Cu51 Cu69 104.7(2)
Se6 Cu51 Cu69 61.7(2)
Cu48 Cu51 Cu69 60.3(2)
Cu49 Cu51 Cu69 115.4(3)
Se29 Cu51 Cu32 52.5(2)
Se34 Cu51 Cu32 102.4(2)
Cu26 Cu51 Cu32 158.8(2)
Cu27 Cu51 Cu32 56.1(2)
Se6 Cu51 Cu32 91.7(2)
Cu48 Cu51 Cu32 102.5(2)
Cu49 Cu51 Cu32 99.6(2)
Cu69 Cu51 Cu32 54.3(2)
Se29 Cu51 Cu42 102.0(2)
Se34 Cu51 Cu42 53.3(2)
Cu26 Cu51 Cu42 104.2(2)
Cu27 Cu51 Cu42 54.4(2)
Se6 Cu51 Cu42 91.5(2)
Cu48 Cu51 Cu42 157.3(2)
Cu49 Cu51 Cu42 52.6(2)
Cu69 Cu51 Cu42 101.4(2)
Cu32 Cu51 Cu42 54.8(2)
Se19 Cu52 Se13 126.5(2)
Se19 Cu52 Cu74 130.2(4)
Se13 Cu52 Cu74 63.7(3)
Se19 Cu52 Cu60 170.7(3)
Se13 Cu52 Cu60 58.2(2)
Cu74 Cu52 Cu60 58.5(3)
Se19 Cu52 Cu10 61.4(2)
Se13 Cu52 Cu10 65.4(2)
Cu74 Cu52 Cu10 99.1(3)
Cu60 Cu52 Cu10 123.6(2)
Se19 Cu52 Cu35 56.9(2)
Se13 Cu52 Cu35 137.8(2)
Cu74 Cu52 Cu35 153.0(3)
Cu60 Cu52 Cu35 113.9(2)
Cu10 Cu52 Cu35 105.4(2)
Se19 Cu52 Se33 116.8(2)
Se13 Cu52 Se33 109.3(2)
Cu74 Cu52 Se33 52.4(3)
Cu60 Cu52 Se33 64.5(2)
Cu10 Cu52 Se33 144.0(2)
Cu35 Cu52 Se33 100.6(2)
Se19 Cu52 Cu37 55.8(2)
Se13 Cu52 Cu37 155.2(2)
Cu74 Cu52 Cu37 95.5(3)
Cu60 Cu52 Cu37 124.1(2)
Cu10 Cu52 Cu37 107.8(2)
Cu35 Cu52 Cu37 66.4(2)
Se33 Cu52 Cu37 61.1(2)
Se19 Cu52 Cu55 56.1(2)
Se13 Cu52 Cu55 101.4(2)
Cu74 Cu52 Cu55 74.3(3)
Cu60 Cu52 Cu55 132.8(3)
Cu10 Cu52 Cu55 59.7(2)
Cu35 Cu52 Cu55 108.5(2)
Se33 Cu52 Cu55 88.7(2)
Cu37 Cu52 Cu55 57.7(2)
Se19 Cu52 Se14 107.4(2)
Se13 Cu52 Se14 91.6(2)
Cu74 Cu52 Se14 121.6(4)
Cu60 Cu52 Se14 63.5(2)
Cu10 Cu52 Se14 118.1(2)
Cu35 Cu52 Se14 54.9(2)
Se33 Cu52 Se14 97.2(2)
Cu37 Cu52 Se14 111.7(2)
Cu55 Cu52 Se14 163.1(3)
Se11 Cu53 Se25 125.3(3)
Se11 Cu53 Cu38 59.6(2)
Se25 Cu53 Cu38 144.4(3)
Se11 Cu53 Cu72 121.8(3)
Se25 Cu53 Cu72 61.8(2)
Cu38 Cu53 Cu72 151.2(3)
Se11 Cu53 Cu69 176.5(3)
Se25 Cu53 Cu69 58.0(2)
Cu38 Cu53 Cu69 117.3(3)
Cu72 Cu53 Cu69 59.9(3)
Se11 Cu53 Cu30 61.5(2)
Se25 Cu53 Cu30 63.8(2)
Cu38 Cu53 Cu30 108.9(3)
Cu72 Cu53 Cu30 93.7(2)
Cu69 Cu53 Cu30 121.9(3)
Se11 Cu53 Cu65 59.9(2)
Se25 Cu53 Cu65 145.5(2)
Cu38 Cu53 Cu65 69.9(2)
Cu72 Cu53 Cu65 86.2(2)
Cu69 Cu53 Cu65 118.1(3)
Cu30 Cu53 Cu65 109.3(3)
Se11 Cu53 Se23 111.8(2)
Se25 Cu53 Se23 96.9(2)
Cu38 Cu53 Se23 56.1(2)
Cu72 Cu53 Se23 125.2(3)
Cu69 Cu53 Se23 66.0(2)
Cu30 Cu53 Se23 123.0(2)
Cu65 Cu53 Se23 112.9(2)
Se11 Cu53 Se6 115.2(3)
Se25 Cu53 Se6 105.9(2)
Cu38 Cu53 Se6 100.5(2)
Cu72 Cu53 Se6 51.5(2)
Cu69 Cu53 Se6 63.1(2)
Cu30 Cu53 Se6 139.3(2)
Cu65 Cu53 Se6 55.5(2)
Se23 Cu53 Se6 96.7(2)
Se11 Cu53 Cu63 54.1(2)
Se25 Cu53 Cu63 97.5(2)
Cu38 Cu53 Cu63 108.2(3)
Cu72 Cu53 Cu63 67.9(2)
Cu69 Cu53 Cu63 127.8(2)
Cu30 Cu53 Cu63 59.2(2)
Cu65 Cu53 Cu63 55.9(2)
Se23 Cu53 Cu63 164.3(3)
Se6 Cu53 Cu63 85.4(2)
Se11 Cu53 Cu2 108.3(2)
Se25 Cu53 Cu2 125.4(3)
Cu38 Cu53 Cu2 57.3(2)
Cu72 Cu53 Cu2 100.0(3)
Cu69 Cu53 Cu2 68.2(2)
Cu30 Cu53 Cu2 166.1(2)
Cu65 Cu53 Cu2 69.4(2)
Se23 Cu53 Cu2 49.6(2)
Se6 Cu53 Cu2 52.22(14)
Cu63 Cu53 Cu2 124.1(2)
Se27 Cu54 Se28 113.2(2)
Se27 Cu54 Se20 119.7(2)
Se28 Cu54 Se20 111.9(2)
Se27 Cu54 Cu37 74.8(2)
Se28 Cu54 Cu37 168.8(3)
Se20 Cu54 Cu37 57.0(2)
Se27 Cu54 Cu31 171.8(3)
Se28 Cu54 Cu31 61.7(2)
Se20 Cu54 Cu31 59.9(2)
Cu37 Cu54 Cu31 109.4(2)
Se27 Cu54 Cu65 71.5(2)
Se28 Cu54 Cu65 56.8(2)
Se20 Cu54 Cu65 167.9(2)
Cu37 Cu54 Cu65 134.4(2)
Cu31 Cu54 Cu65 108.3(2)
Se27 Cu54 Cu13 130.1(2)
Se28 Cu54 Cu13 114.4(2)
Se20 Cu54 Cu13 51.9(2)
Cu37 Cu54 Cu13 60.8(2)
Cu31 Cu54 Cu13 57.0(2)
Cu65 Cu54 Cu13 125.9(3)
Se27 Cu54 Cu46 127.8(2)
Se28 Cu54 Cu46 50.8(2)
Se20 Cu54 Cu46 111.4(2)
Cu37 Cu54 Cu46 131.3(2)
Cu31 Cu54 Cu46 55.1(2)
Cu65 Cu54 Cu46 58.8(2)
Cu13 Cu54 Cu46 75.5(2)
Se27 Cu54 Cu73 104.7(2)
Se28 Cu54 Cu73 101.4(2)
Se20 Cu54 Cu73 103.3(2)
Cu37 Cu54 Cu73 83.5(2)
Cu31 Cu54 Cu73 83.0(2)
Cu65 Cu54 Cu73 76.5(2)
Cu13 Cu54 Cu73 51.6(2)
Cu46 Cu54 Cu73 51.3(2)
Se27 Cu54 Cu28 49.6(2)
Se28 Cu54 Cu28 121.5(2)
Se20 Cu54 Cu28 124.9(2)
Cu37 Cu54 Cu28 69.6(2)
Cu31 Cu54 Cu28 138.2(3)
Cu65 Cu54 Cu28 65.2(2)
Cu13 Cu54 Cu28 92.0(2)
Cu46 Cu54 Cu28 92.9(2)
Cu73 Cu54 Cu28 55.2(2)
Se27 Cu55 Se19 119.9(2)
Se27 Cu55 Se17 117.5(2)
Se19 Cu55 Se17 110.1(2)
Se27 Cu55 Cu37 73.9(2)
Se19 Cu55 Cu37 56.51(15)
Se17 Cu55 Cu37 166.6(2)
Se27 Cu55 Cu10 175.8(3)
Se19 Cu55 Cu10 59.5(2)
Se17 Cu55 Cu10 60.36(15)
Cu37 Cu55 Cu10 107.8(2)
Se27 Cu55 Cu61 73.5(2)
Se19 Cu55 Cu61 166.2(2)
Se17 Cu55 Cu61 57.4(2)
Cu37 Cu55 Cu61 135.7(2)
Cu10 Cu55 Cu61 106.9(2)
Se27 Cu55 Cu52 126.8(2)
Se19 Cu55 Cu52 54.2(2)
Se17 Cu55 Cu52 111.9(2)
Cu37 Cu55 Cu52 60.8(2)
Cu10 Cu55 Cu52 56.7(2)
Cu61 Cu55 Cu52 122.1(3)
Se27 Cu55 Cu67 126.0(2)
Se19 Cu55 Cu67 111.2(2)
Se17 Cu55 Cu67 53.1(2)
Cu37 Cu55 Cu67 127.5(2)
Cu10 Cu55 Cu67 56.1(2)
Cu61 Cu55 Cu67 57.5(2)
Cu52 Cu55 Cu67 71.7(2)
Se27 Cu55 Cu28 52.4(2)
Se19 Cu55 Cu28 125.1(2)
Se17 Cu55 Cu28 120.3(2)
Cu37 Cu55 Cu28 71.8(2)
Cu10 Cu55 Cu28 131.6(3)
Cu61 Cu55 Cu28 64.7(2)
Cu52 Cu55 Cu28 86.4(2)
Cu67 Cu55 Cu28 85.0(2)
Se12 Cu56 Se13 127.8(2)
Se12 Cu56 Cu74 127.5(4)
Se13 Cu56 Cu74 64.1(3)
Se12 Cu56 Cu67 171.4(3)
Se13 Cu56 Cu67 58.3(2)
Cu74 Cu56 Cu67 59.5(4)
Se12 Cu56 Cu40 62.3(2)
Se13 Cu56 Cu40 65.7(2)
Cu74 Cu56 Cu40 98.0(3)
Cu67 Cu56 Cu40 123.9(3)
Se12 Cu56 Cu33 57.4(2)
Se13 Cu56 Cu33 141.2(3)
Cu74 Cu56 Cu33 149.9(3)
Cu67 Cu56 Cu33 114.1(3)
Cu40 Cu56 Cu33 107.8(2)
Se12 Cu56 Se10 116.2(2)
Se13 Cu56 Se10 108.0(2)
Cu74 Cu56 Se10 51.8(3)
Cu67 Cu56 Se10 62.9(2)
Cu40 Cu56 Se10 143.5(2)
Cu33 Cu56 Se10 98.3(2)
Se12 Cu56 Cu58 55.4(2)
Se13 Cu56 Cu58 153.3(3)
Cu74 Cu56 Cu58 92.7(3)
Cu67 Cu56 Cu58 122.8(2)
Cu40 Cu56 Cu58 107.6(3)
Cu33 Cu56 Cu58 65.2(2)
Se10 Cu56 Cu58 60.9(2)
Se12 Cu56 Cu47 56.0(2)
Se13 Cu56 Cu47 101.4(2)
Cu74 Cu56 Cu47 71.8(3)
Cu67 Cu56 Cu47 131.3(3)
Cu40 Cu56 Cu47 60.4(2)
Cu33 Cu56 Cu47 107.8(3)
Se10 Cu56 Cu47 87.9(2)
Cu58 Cu56 Cu47 56.3(2)
Se12 Cu56 Se18 108.0(2)
Se13 Cu56 Se18 93.6(2)
Cu74 Cu56 Se18 123.0(4)
Cu67 Cu56 Se18 64.2(2)
Cu40 Cu56 Se18 120.4(2)
Cu33 Cu56 Se18 55.1(2)
Se10 Cu56 Se18 95.3(2)
Cu58 Cu56 Se18 111.0(2)
Cu47 Cu56 Se18 162.9(3)
P16 Cu57 Se5 121.8(7)
P16 Cu57 Se35 105.5(5)
Se5 Cu57 Se35 104.6(3)
P16 Cu57 Cu21 157.3(5)
Se5 Cu57 Cu21 58.4(2)
Se35 Cu57 Cu21 56.5(2)
P16 Cu57 Cu42 124.1(5)
Se5 Cu57 Cu42 55.9(2)
Se35 Cu57 Cu42 130.0(3)
Cu21 Cu57 Cu42 76.4(2)
P16 Cu57 Cu22 127.9(7)
Se5 Cu57 Cu22 110.0(3)
Se35 Cu57 Cu22 53.6(2)
Cu21 Cu57 Cu22 55.8(2)
Cu42 Cu57 Cu22 87.7(2)
P16 Cu57 Se24 115.1(6)
Se5 Cu57 Se24 104.5(2)
Se35 Cu57 Se24 103.4(3)
Cu21 Cu57 Se24 84.6(2)
Cu42 Cu57 Se24 52.3(2)
Cu22 Cu57 Se24 49.9(2)
Se12 Cu58 Se2 124.8(3)
Se12 Cu58 Cu47 58.1(2)
Se2 Cu58 Cu47 142.5(3)
Se12 Cu58 Cu48 143.7(3)
Se2 Cu58 Cu48 58.4(2)
Cu47 Cu58 Cu48 96.8(2)
Se12 Cu58 Cu34 153.1(3)
Se2 Cu58 Cu34 54.7(2)
Cu47 Cu58 Cu34 142.1(3)
Cu48 Cu58 Cu34 62.3(2)
Se12 Cu58 Cu39 64.8(2)
Se2 Cu58 Cu39 61.5(2)
Cu47 Cu58 Cu39 115.8(2)
Cu48 Cu58 Cu39 113.9(3)
Cu34 Cu58 Cu39 101.9(2)
Se12 Cu58 Cu56 54.1(2)
Se2 Cu58 Cu56 154.1(3)
Cu47 Cu58 Cu56 62.3(2)
Cu48 Cu58 Cu56 141.0(3)
Cu34 Cu58 Cu56 113.1(3)
Cu39 Cu58 Cu56 105.0(2)
Se12 Cu58 Se10 112.8(2)
Se2 Cu58 Se10 115.8(2)
Cu47 Cu58 Se10 90.1(2)
Cu48 Cu58 Se10 91.1(2)
Cu34 Cu58 Se10 61.2(2)
Cu39 Cu58 Se10 139.8(2)
Cu56 Cu58 Se10 58.8(2)
Se12 Cu58 Cu33 52.72(14)
Se2 Cu58 Cu33 102.4(2)
Cu47 Cu58 Cu33 104.2(2)
Cu48 Cu58 Cu33 158.9(2)
Cu34 Cu58 Cu33 100.4(2)
Cu39 Cu58 Cu33 55.1(2)
Cu56 Cu58 Cu33 54.7(2)
Se10 Cu58 Cu33 90.3(2)
Se12 Cu58 Cu23 102.6(2)
Se2 Cu58 Cu23 53.2(2)
Cu47 Cu58 Cu23 159.2(2)
Cu48 Cu58 Cu23 103.9(2)
Cu34 Cu58 Cu23 53.6(2)
Cu39 Cu58 Cu23 53.9(2)
Cu56 Cu58 Cu23 100.9(2)
Se10 Cu58 Cu23 90.9(2)
Cu33 Cu58 Cu23 55.02(14)
Se4 Cu59 Cu36 58.1(2)
Se4 Cu59 Cu13 177.5(3)
Cu36 Cu59 Cu13 119.6(3)
Se4 Cu59 Se9 123.3(2)
Cu36 Cu59 Se9 146.7(3)
Cu13 Cu59 Se9 57.9(2)
Se4 Cu59 Cu73 122.5(3)
Cu36 Cu59 Cu73 153.4(3)
Cu13 Cu59 Cu73 59.9(2)
Se9 Cu59 Cu73 58.6(2)
Se4 Cu59 Cu12 61.3(2)
Cu36 Cu59 Cu12 107.3(3)
Cu13 Cu59 Cu12 119.7(2)
Se9 Cu59 Cu12 62.0(2)
Cu73 Cu59 Cu12 92.9(2)
Se4 Cu59 Se21 113.9(2)
Cu36 Cu59 Se21 60.3(2)
Cu13 Cu59 Se21 63.6(2)
Se9 Cu59 Se21 96.8(2)
Cu73 Cu59 Se21 123.1(3)
Cu12 Cu59 Se21 121.3(3)
Se4 Cu59 Cu62 57.7(2)
Cu36 Cu59 Cu62 68.7(2)
Cu13 Cu59 Cu62 123.0(3)
Se9 Cu59 Cu62 143.5(3)
Cu73 Cu59 Cu62 89.2(2)
Cu12 Cu59 Cu62 107.5(3)
Se21 Cu59 Cu62 116.5(2)
Se4 Cu59 Se33 114.3(2)
Cu36 Cu59 Se33 101.6(2)
Cu13 Cu59 Se33 66.7(2)
Se9 Cu59 Se33 105.9(2)
Cu73 Cu59 Se33 52.4(2)
Cu12 Cu59 Se33 138.4(3)
Se21 Cu59 Se33 98.8(2)
Cu62 Cu59 Se33 56.8(2)
Se4 Cu59 Cu26 53.1(2)
Cu36 Cu59 Cu26 106.3(2)
Cu13 Cu59 Cu26 129.4(3)
Se9 Cu59 Cu26 94.5(2)
Cu73 Cu59 Cu26 69.5(2)
Cu12 Cu59 Cu26 58.5(2)
Se21 Cu59 Cu26 166.4(2)
Cu62 Cu59 Cu26 55.2(2)
Se33 Cu59 Cu26 85.2(2)
Se4 Cu59 Cu1 108.8(2)
Cu36 Cu59 Cu1 58.9(2)
Cu13 Cu59 Cu1 69.8(2)
Se9 Cu59 Cu1 127.3(3)
Cu73 Cu59 Cu1 101.0(2)
Cu12 Cu59 Cu1 166.0(3)
Se21 Cu59 Cu1 51.29(15)
Cu62 Cu59 Cu1 71.4(2)
Se33 Cu59 Cu1 53.36(14)
Cu26 Cu59 Cu1 125.3(2)
Se31 Cu60 Se13 128.7(2)
Se31 Cu60 Cu74 126.0(4)
Se13 Cu60 Cu74 64.5(3)
Se31 Cu60 Cu52 171.1(3)
Se13 Cu60 Cu52 59.0(2)
Cu74 Cu60 Cu52 59.6(4)
Se31 Cu60 Cu24 58.1(2)
Se13 Cu60 Cu24 140.4(2)
Cu74 Cu60 Cu24 150.1(3)
Cu52 Cu60 Cu24 113.4(3)
Se31 Cu60 Cu40 62.8(2)
Se13 Cu60 Cu40 66.0(2)
Cu74 Cu60 Cu40 98.6(3)
Cu52 Cu60 Cu40 125.0(2)
Cu24 Cu60 Cu40 107.2(2)
Se31 Cu60 Cu62 58.7(2)
Se13 Cu60 Cu62 151.0(2)
Cu74 Cu60 Cu62 88.5(3)
Cu52 Cu60 Cu62 117.3(2)
Cu24 Cu60 Cu62 68.5(2)
Cu40 Cu60 Cu62 111.0(3)
Se31 Cu60 Se33 116.5(2)
Se13 Cu60 Se33 106.7(2)
Cu74 Cu60 Se33 51.3(3)
Cu52 Cu60 Se33 60.4(2)
Cu24 Cu60 Se33 99.2(2)
Cu40 Cu60 Se33 144.7(2)
Cu62 Cu60 Se33 57.8(2)
Se31 Cu60 Cu47 55.1(2)
Se13 Cu60 Cu47 101.0(2)
Cu74 Cu60 Cu47 71.4(4)
Cu52 Cu60 Cu47 131.0(2)
Cu24 Cu60 Cu47 108.7(2)
Cu40 Cu60 Cu47 60.1(2)
Cu62 Cu60 Cu47 58.0(2)
Se33 Cu60 Cu47 89.7(2)
Se31 Cu60 Se14 108.9(2)
Se13 Cu60 Se14 92.6(2)
Cu74 Cu60 Se14 123.6(4)
Cu52 Cu60 Se14 64.4(2)
Cu24 Cu60 Se14 55.1(2)
Cu40 Cu60 Se14 118.8(2)
Cu62 Cu60 Se14 112.1(2)
Se33 Cu60 Se14 95.4(2)
Cu47 Cu60 Se14 163.5(2)
Se17 Cu61 Se3 117.7(2)
Se17 Cu61 Se10 117.9(2)
Se3 Cu61 Se10 118.0(2)
Se17 Cu61 Cu63 137.7(3)
Se3 Cu61 Cu63 56.89(15)
Se10 Cu61 Cu63 95.7(2)
Se17 Cu61 Cu67 55.2(2)
Se3 Cu61 Cu67 153.5(3)
Se10 Cu61 Cu67 62.7(2)
Cu63 Cu61 Cu67 147.6(2)
Se17 Cu61 Cu68 59.3(2)
Se3 Cu61 Cu68 59.3(2)
Se10 Cu61 Cu68 145.7(3)
Cu63 Cu61 Cu68 106.7(2)
Cu67 Cu61 Cu68 104.1(2)
Se17 Cu61 Cu55 56.6(2)
Se3 Cu61 Cu55 137.6(3)
Se10 Cu61 Cu55 95.9(2)
Cu63 Cu61 Cu55 97.5(2)
Cu67 Cu61 Cu55 63.7(2)
Cu68 Cu61 Cu55 106.3(2)
Se17 Cu61 Cu17 150.3(2)
Se3 Cu61 Cu17 54.4(2)
Se10 Cu61 Cu17 63.8(2)
Cu63 Cu61 Cu17 66.3(2)
Cu67 Cu61 Cu17 117.0(3)
Cu68 Cu61 Cu17 101.5(2)
Cu55 Cu61 Cu17 151.0(2)
Se17 Cu61 Cu7 52.0(2)
Se3 Cu61 Cu7 99.8(2)
Se10 Cu61 Cu7 93.5(2)
Cu63 Cu61 Cu7 156.6(2)
Cu67 Cu61 Cu7 54.7(2)
Cu68 Cu61 Cu7 56.6(2)
Cu55 Cu61 Cu7 102.9(2)
Cu17 Cu61 Cu7 99.0(2)
Se17 Cu61 Cu45 98.8(2)
Se3 Cu61 Cu45 51.78(15)
Se10 Cu61 Cu45 94.8(2)
Cu63 Cu61 Cu45 103.5(2)
Cu67 Cu61 Cu45 102.2(2)
Cu68 Cu61 Cu45 55.3(2)
Cu55 Cu61 Cu45 155.3(2)
Cu17 Cu61 Cu45 52.7(2)
Cu7 Cu61 Cu45 54.16(14)
Se17 Cu61 Cu28 115.0(2)
Se3 Cu61 Cu28 117.6(2)
Se10 Cu61 Cu28 56.1(2)
Cu63 Cu61 Cu28 62.0(2)
Cu67 Cu61 Cu28 85.6(2)
Cu68 Cu61 Cu28 158.1(3)
Cu55 Cu61 Cu28 60.0(2)
Cu17 Cu61 Cu28 91.0(2)
Cu7 Cu61 Cu28 139.4(2)
Cu45 Cu61 Cu28 142.6(3)
Se31 Cu62 Se4 116.9(2)
Se31 Cu62 Se33 118.8(2)
Se4 Cu62 Se33 116.9(2)
Se31 Cu62 Cu26 138.7(3)
Se4 Cu62 Cu26 56.74(15)
Se33 Cu62 Cu26 95.3(2)
Se31 Cu62 Cu60 55.3(2)
Se4 Cu62 Cu60 151.1(2)
Se33 Cu62 Cu60 63.6(2)
Cu26 Cu62 Cu60 149.7(2)
Se31 Cu62 Cu47 56.53(15)
Se4 Cu62 Cu47 139.1(3)
Se33 Cu62 Cu47 96.6(2)
Cu26 Cu62 Cu47 99.8(2)
Cu60 Cu62 Cu47 64.1(2)
Se31 Cu62 Cu43 58.4(2)
Se4 Cu62 Cu43 59.1(2)
Se33 Cu62 Cu43 145.1(3)
Cu26 Cu62 Cu43 106.4(2)
Cu60 Cu62 Cu43 102.9(2)
Cu47 Cu62 Cu43 105.9(2)
Se31 Cu62 Cu59 148.1(2)
Se4 Cu62 Cu59 54.3(2)
Se33 Cu62 Cu59 62.8(2)
Cu26 Cu62 Cu59 66.7(2)
Cu60 Cu62 Cu59 115.3(3)
Cu47 Cu62 Cu59 152.6(2)
Cu43 Cu62 Cu59 100.9(2)
Se31 Cu62 Cu24 51.8(2)
Se4 Cu62 Cu24 98.4(2)
Se33 Cu62 Cu24 93.6(2)
Cu26 Cu62 Cu24 154.9(2)
Cu60 Cu62 Cu24 53.9(2)
Cu47 Cu62 Cu24 102.5(2)
Cu43 Cu62 Cu24 56.1(2)
Cu59 Cu62 Cu24 97.0(2)
Se31 Cu62 Cu36 97.4(2)
Se4 Cu62 Cu36 50.91(15)
Se33 Cu62 Cu36 94.6(2)
Cu26 Cu62 Cu36 102.7(2)
Cu60 Cu62 Cu36 100.6(2)
Cu47 Cu62 Cu36 153.8(2)
Cu43 Cu62 Cu36 54.7(2)
Cu59 Cu62 Cu36 52.1(2)
Cu24 Cu62 Cu36 53.11(14)
Se31 Cu62 Cu8 115.0(2)
Se4 Cu62 Cu8 119.3(2)
Se33 Cu62 Cu8 56.3(2)
Cu26 Cu62 Cu8 63.8(2)
Cu60 Cu62 Cu8 85.9(2)
Cu47 Cu62 Cu8 60.0(2)
Cu43 Cu62 Cu8 158.5(3)
Cu59 Cu62 Cu8 92.7(2)
Cu24 Cu62 Cu8 138.9(2)
Cu36 Cu62 Cu8 143.7(2)
Se27 Cu63 Se3 119.1(2)
Se27 Cu63 Se11 118.9(2)
Se3 Cu63 Se11 107.8(2)
Se27 Cu63 Cu61 74.5(2)
Se3 Cu63 Cu61 58.81(15)
Se11 Cu63 Cu61 165.7(2)
Se27 Cu63 Cu65 73.2(2)
Se3 Cu63 Cu65 167.0(2)
Se11 Cu63 Cu65 60.0(2)
Cu61 Cu63 Cu65 132.8(2)
Se27 Cu63 Cu30 174.9(3)
Se3 Cu63 Cu30 59.7(2)
Se11 Cu63 Cu30 58.7(2)
Cu61 Cu63 Cu30 107.5(2)
Cu65 Cu63 Cu30 107.7(2)
Se27 Cu63 Cu28 51.5(2)
Se3 Cu63 Cu28 122.1(2)
Se11 Cu63 Cu28 126.6(2)
Cu61 Cu63 Cu28 64.7(2)
Cu65 Cu63 Cu28 68.3(2)
Cu30 Cu63 Cu28 133.6(3)
Se27 Cu63 Cu53 127.8(2)
Se3 Cu63 Cu53 111.4(2)
Se11 Cu63 Cu53 51.4(2)
Cu61 Cu63 Cu53 125.9(3)
Cu65 Cu63 Cu53 58.2(2)
Cu30 Cu63 Cu53 55.1(2)
Cu28 Cu63 Cu53 90.9(2)
Se27 Cu63 Cu17 129.0(2)
Se3 Cu63 Cu17 52.0(2)
Se11 Cu63 Cu17 110.1(2)
Cu61 Cu63 Cu17 58.6(2)
Cu65 Cu63 Cu17 125.2(3)
Cu30 Cu63 Cu17 54.9(2)
Cu28 Cu63 Cu17 88.5(2)
Cu53 Cu63 Cu17 74.2(2)
P9 Cu64 Se1 132.6(6)
P9 Cu64 Se15 110.9(6)
Se1 Cu64 Se15 115.0(2)
P9 Cu64 Cu44 149.8(6)
Se1 Cu64 Cu44 59.3(2)
Se15 Cu64 Cu44 58.8(2)
P9 Cu64 Cu19 141.7(6)
Se1 Cu64 Cu19 75.9(2)
Se15 Cu64 Cu19 58.8(2)
Cu44 Cu64 Cu19 61.2(2)
P9 Cu64 Cu3 119.3(6)
Se1 Cu64 Cu3 50.7(2)
Se15 Cu64 Cu3 112.4(2)
Cu44 Cu64 Cu3 89.9(2)
Cu19 Cu64 Cu3 53.7(2)
Se28 Cu65 Se11 115.9(2)
Se28 Cu65 Se6 120.5(2)
Se11 Cu65 Se6 117.6(2)
Se28 Cu65 Cu63 135.1(3)
Se11 Cu65 Cu63 56.2(2)
Se6 Cu65 Cu63 96.4(2)
Se28 Cu65 Cu11 58.7(2)
Se11 Cu65 Cu11 58.1(2)
Se6 Cu65 Cu11 146.9(3)
Cu63 Cu65 Cu11 104.0(2)
Se28 Cu65 Cu53 150.8(2)
Se11 Cu65 Cu53 53.2(2)
Se6 Cu65 Cu53 64.5(2)
Cu63 Cu65 Cu53 65.9(2)
Cu11 Cu65 Cu53 100.5(2)
Se28 Cu65 Cu54 56.0(2)
Se11 Cu65 Cu54 137.9(3)
Se6 Cu65 Cu54 96.4(2)
Cu63 Cu65 Cu54 98.4(2)
Cu11 Cu65 Cu54 105.8(3)
Cu53 Cu65 Cu54 152.1(2)
Se28 Cu65 Cu46 53.1(2)
Se11 Cu65 Cu46 148.8(2)
Se6 Cu65 Cu46 67.7(2)
Cu63 Cu65 Cu46 154.2(2)
Cu11 Cu65 Cu46 99.7(2)
Cu53 Cu65 Cu46 119.4(3)
Cu54 Cu65 Cu46 65.1(2)
Se28 Cu65 Cu29 52.2(2)
Se11 Cu65 Cu29 97.0(2)
Se6 Cu65 Cu29 97.1(2)
Cu63 Cu65 Cu29 153.2(2)
Cu11 Cu65 Cu29 54.6(2)
Cu53 Cu65 Cu29 99.7(2)
Cu54 Cu65 Cu29 103.0(2)
Cu46 Cu65 Cu29 52.3(2)
Se28 Cu65 Cu38 99.2(2)
Se11 Cu65 Cu38 51.13(15)
Se6 Cu65 Cu38 94.7(2)
Cu63 Cu65 Cu38 102.5(2)
Cu11 Cu65 Cu38 55.9(2)
Cu53 Cu65 Cu38 52.1(2)
Cu54 Cu65 Cu38 155.0(2)
Cu46 Cu65 Cu38 99.0(2)
Cu29 Cu65 Cu38 53.37(15)
Se38 Cu66 Se23 131.3(3)
Se38 Cu66 Cu38 139.2(4)
Se23 Cu66 Cu38 59.2(2)
Se38 Cu66 Cu21 120.8(3)
Se23 Cu66 Cu21 57.9(2)
Cu38 Cu66 Cu21 98.3(2)
Se38 Cu66 Se26 113.3(3)
Se23 Cu66 Se26 109.8(2)
Cu38 Cu66 Se26 54.3(2)
Cu21 Cu66 Se26 112.1(3)
Se38 Cu66 Cu22 134.6(3)
Se23 Cu66 Cu22 88.6(2)
Cu38 Cu66 Cu22 75.1(2)
Cu21 Cu66 Cu22 57.2(2)
Se26 Cu66 Cu22 56.0(2)
Se38 Cu66 Cu71 80.9(2)
Se23 Cu66 Cu71 144.2(3)
Cu38 Cu66 Cu71 109.2(3)
Cu21 Cu66 Cu71 94.5(3)
Se26 Cu66 Cu71 56.4(2)
Cu22 Cu66 Cu71 55.8(2)
Se38 Cu66 Cu70 55.5(2)
Se23 Cu66 Cu70 109.1(3)
Cu38 Cu66 Cu70 164.7(3)
Cu21 Cu66 Cu70 66.5(2)
Se26 Cu66 Cu70 130.3(3)
Cu22 Cu66 Cu70 95.7(3)
Cu71 Cu66 Cu70 73.9(2)
Se17 Cu67 Se13 128.0(3)
Se17 Cu67 Cu74 128.5(4)
Se13 Cu67 Cu74 64.1(3)
Se17 Cu67 Cu56 170.7(3)
Se13 Cu67 Cu56 58.9(2)
Cu74 Cu67 Cu56 58.8(4)
Se17 Cu67 Cu7 57.6(2)
Se13 Cu67 Cu7 140.5(2)
Cu74 Cu67 Cu7 149.7(3)
Cu56 Cu67 Cu7 113.2(3)
Se17 Cu67 Cu10 62.5(2)
Se13 Cu67 Cu10 65.7(2)
Cu74 Cu67 Cu10 99.1(3)
Cu56 Cu67 Cu10 124.5(2)
Cu7 Cu67 Cu10 107.7(2)
Se17 Cu67 Cu61 58.7(2)
Se13 Cu67 Cu61 152.0(3)
Cu74 Cu67 Cu61 90.4(3)
Cu56 Cu67 Cu61 118.9(3)
Cu7 Cu67 Cu61 67.4(2)
Cu10 Cu67 Cu61 110.5(3)
Se17 Cu67 Se10 116.6(2)
Se13 Cu67 Se10 107.7(2)
Cu74 Cu67 Se10 51.4(3)
Cu56 Cu67 Se10 62.0(2)
Cu7 Cu67 Se10 98.5(2)
Cu10 Cu67 Se10 144.3(3)
Cu61 Cu67 Se10 57.9(2)
Se17 Cu67 Cu55 55.5(2)
Se13 Cu67 Cu55 100.6(2)
Cu74 Cu67 Cu55 73.5(3)
Cu56 Cu67 Cu55 132.2(2)
Cu7 Cu67 Cu55 108.5(2)
Cu10 Cu67 Cu55 59.0(2)
Cu61 Cu67 Cu55 58.7(2)
Se10 Cu67 Cu55 90.1(2)
Se17 Cu67 Se18 108.2(2)
Se13 Cu67 Se18 93.6(2)
Cu74 Cu67 Se18 121.6(4)
Cu56 Cu67 Se18 63.5(2)
Cu7 Cu67 Se18 54.7(2)
Cu10 Cu67 Se18 120.4(2)
Cu61 Cu67 Se18 110.5(2)
Se10 Cu67 Se18 94.4(2)
Cu55 Cu67 Se18 163.1(2)
P19 Cu68 Se17 112.3(4)
P19 Cu68 Se3 115.6(3)
Se17 Cu68 Se3 113.0(2)
P19 Cu68 Cu45 139.8(4)
Se17 Cu68 Cu45 106.2(2)
Se3 Cu68 Cu45 55.5(2)
P19 Cu68 Cu7 138.4(3)
Se17 Cu68 Cu7 54.7(2)
Se3 Cu68 Cu7 105.2(2)
Cu45 Cu68 Cu7 60.7(2)
P19 Cu68 Cu61 145.7(4)
Se17 Cu68 Cu61 56.8(2)
Se3 Cu68 Cu61 57.0(2)
Cu45 Cu68 Cu61 67.8(2)
Cu7 Cu68 Cu61 66.2(2)
P19 Cu68 Se16 105.1(4)
Se17 Cu68 Se16 104.0(2)
Se3 Cu68 Se16 105.7(2)
Cu45 Cu68 Se16 53.2(2)
Cu7 Cu68 Se16 53.3(2)
Cu61 Cu68 Se16 109.2(3)
Se29 Cu69 Se25 131.5(3)
Se29 Cu69 Cu72 129.4(3)
Se25 Cu69 Cu72 61.8(2)
Se29 Cu69 Cu53 167.7(3)
Se25 Cu69 Cu53 58.6(2)
Cu72 Cu69 Cu53 59.5(3)
Se29 Cu69 Cu41 63.2(2)
Se25 Cu69 Cu41 68.5(2)
Cu72 Cu69 Cu41 99.2(3)
Cu53 Cu69 Cu41 127.0(3)
Se29 Cu69 Cu32 58.0(2)
Se25 Cu69 Cu32 142.7(3)
Cu72 Cu69 Cu32 147.6(3)
Cu53 Cu69 Cu32 109.8(3)
Cu41 Cu69 Cu32 109.8(3)
Se29 Cu69 Cu48 57.4(2)
Se25 Cu69 Cu48 100.2(2)
Cu72 Cu69 Cu48 72.8(2)
Cu53 Cu69 Cu48 132.3(3)
Cu41 Cu69 Cu48 58.3(2)
Cu32 Cu69 Cu48 110.2(3)
Se29 Cu69 Cu51 56.1(2)
Se25 Cu69 Cu51 151.9(3)
Cu72 Cu69 Cu51 92.3(3)
Cu53 Cu69 Cu51 119.3(3)
Cu41 Cu69 Cu51 108.6(3)
Cu32 Cu69 Cu51 65.3(2)
Cu48 Cu69 Cu51 59.1(2)
Se29 Cu69 Se6 114.0(3)
Se25 Cu69 Se6 106.4(3)
Cu72 Cu69 Se6 51.4(2)
Cu53 Cu69 Se6 63.2(2)
Cu41 Cu69 Se6 142.4(2)
Cu32 Cu69 Se6 96.2(2)
Cu48 Cu69 Se6 87.8(2)
Cu51 Cu69 Se6 57.9(2)
Se29 Cu69 Se23 108.5(2)
Se25 Cu69 Se23 94.0(2)
Cu72 Cu69 Se23 119.7(3)
Cu53 Cu69 Se23 60.8(2)
Cu41 Cu69 Se23 123.2(3)
Cu32 Cu69 Se23 54.5(2)
Cu48 Cu69 Se23 164.7(3)
Cu51 Cu69 Se23 109.2(2)
Se6 Cu69 Se23 93.8(2)
P14 Cu70 Se35 117.1(7)
P14 Cu70 Se38 124.9(6)
Se35 Cu70 Se38 115.5(4)
P14 Cu70 Cu66 157.1(6)
Se35 Cu70 Cu66 75.5(2)
Se38 Cu70 Cu66 54.2(2)
P14 Cu70 Cu21 114.9(5)
Se35 Cu70 Cu21 53.2(2)
Se38 Cu70 Cu21 108.7(3)
Cu66 Cu70 Cu21 55.5(2)
P21 Cu71 Se35 133.0(5)
P21 Cu71 Cu22 146.7(5)
Se35 Cu71 Cu22 59.2(2)
P21 Cu71 Se26 109.3(6)
Se35 Cu71 Se26 115.5(2)
Cu22 Cu71 Se26 59.4(2)
P21 Cu71 Cu66 144.3(5)
Se35 Cu71 Cu66 74.5(3)
Cu22 Cu71 Cu66 61.7(2)
Se26 Cu71 Cu66 60.7(2)
Se6 Cu72 Se10 121.4(3)
Se6 Cu72 Cu34 145.0(4)
Se10 Cu72 Cu34 70.6(2)
Se6 Cu72 Cu53 70.9(2)
Se10 Cu72 Cu53 152.2(4)
Cu34 Cu72 Cu53 115.0(3)
Se6 Cu72 Cu69 70.7(2)
Se10 Cu72 Cu69 144.8(4)
Cu34 Cu72 Cu69 82.5(3)
Cu53 Cu72 Cu69 60.6(2)
Se6 Cu72 Cu17 152.6(4)
Se10 Cu72 Cu17 70.9(2)
Cu34 Cu72 Cu17 59.9(2)
Cu53 Cu72 Cu17 88.2(3)
Cu69 Cu72 Cu17 114.8(3)
Se6 Cu72 Se25 118.7(2)
Se10 Cu72 Se25 119.7(3)
Cu34 Cu72 Se25 57.6(2)
Cu53 Cu72 Se25 57.4(2)
Cu69 Cu72 Se25 56.9(2)
Cu17 Cu72 Se25 58.0(2)
Se6 Cu72 Cu28 67.8(2)
Se10 Cu72 Cu28 63.4(2)
Cu34 Cu72 Cu28 134.0(3)
Cu53 Cu72 Cu28 105.8(3)
Cu69 Cu72 Cu28 138.4(3)
Cu17 Cu72 Cu28 102.9(3)
Se25 Cu72 Cu28 152.1(4)
Se6 Cu72 Cu8 66.2(2)
Se10 Cu72 Cu8 62.0(2)
Cu34 Cu72 Cu8 99.6(3)
Cu53 Cu72 Cu8 137.0(3)
Cu69 Cu72 Cu8 102.4(3)
Cu17 Cu72 Cu8 132.7(3)
Se25 Cu72 Cu8 148.7(4)
Cu28 Cu72 Cu8 59.1(2)
Se33 Cu73 Se6 116.1(2)
Se33 Cu73 Se9 121.5(2)
Se6 Cu73 Se9 122.0(2)
Se33 Cu73 Cu49 146.1(3)
Se6 Cu73 Cu49 69.6(2)
Se9 Cu73 Cu49 59.4(2)
Se33 Cu73 Cu13 73.0(2)
Se6 Cu73 Cu13 154.3(3)
Se9 Cu73 Cu13 58.0(2)
Cu49 Cu73 Cu13 117.4(3)
Se33 Cu73 Cu59 68.8(2)
Se6 Cu73 Cu59 146.0(4)
Se9 Cu73 Cu59 59.8(2)
Cu49 Cu73 Cu59 88.6(3)
Cu13 Cu73 Cu59 59.1(2)
Se33 Cu73 Cu46 153.8(4)
Se6 Cu73 Cu46 74.3(2)
Se9 Cu73 Cu46 57.4(2)
Cu49 Cu73 Cu46 59.1(2)
Cu13 Cu73 Cu46 88.2(3)
Cu59 Cu73 Cu46 117.1(3)
Se33 Cu73 Cu28 61.0(2)
Se6 Cu73 Cu28 65.0(2)
Se9 Cu73 Cu28 155.1(3)
Cu49 Cu73 Cu28 134.6(3)
Cu13 Cu73 Cu28 104.6(3)
Cu59 Cu73 Cu28 129.9(2)
Cu46 Cu73 Cu28 108.4(3)
Se33 Cu73 Cu8 59.9(2)
Se6 Cu73 Cu8 62.7(2)
Se9 Cu73 Cu8 148.9(3)
Cu49 Cu73 Cu8 101.3(3)
Cu13 Cu73 Cu8 132.8(2)
Cu59 Cu73 Cu8 98.6(3)
Cu46 Cu73 Cu8 136.9(3)
Cu28 Cu73 Cu8 55.8(2)
Se33 Cu73 Cu54 90.2(2)
Se6 Cu73 Cu54 94.1(2)
Se9 Cu73 Cu54 92.1(2)
Cu49 Cu73 Cu54 123.4(2)
Cu13 Cu73 Cu54 60.9(2)
Cu59 Cu73 Cu54 119.8(3)
Cu46 Cu73 Cu54 64.3(2)
Cu28 Cu73 Cu54 63.0(2)
Cu8 Cu73 Cu54 118.8(2)
Se10 Cu74 Se33 124.0(4)
Se10 Cu74 Cu60 148.0(7)
Se33 Cu74 Cu60 72.1(3)
Se10 Cu74 Cu56 70.2(3)
Se33 Cu74 Cu56 150.8(6)
Cu60 Cu74 Cu56 84.2(4)
Se10 Cu74 Cu67 70.6(3)
Se33 Cu74 Cu67 143.9(7)
Cu60 Cu74 Cu67 114.3(4)
Cu56 Cu74 Cu67 61.8(3)
Se10 Cu74 Cu52 146.7(6)
Se33 Cu74 Cu52 68.5(3)
Cu60 Cu74 Cu52 62.0(3)
Cu56 Cu74 Cu52 115.1(4)
Cu67 Cu74 Cu52 83.1(4)
Se10 Cu74 Cu8 66.5(3)
Se33 Cu74 Cu8 67.5(3)
Cu60 Cu74 Cu8 102.2(5)
Cu56 Cu74 Cu8 102.5(5)
Cu67 Cu74 Cu8 137.1(5)
Cu52 Cu74 Cu8 136.0(5)
Se10 Cu74 Cu28 66.0(3)
Se33 Cu74 Cu28 65.9(3)
Cu60 Cu74 Cu28 137.9(5)
Cu56 Cu74 Cu28 136.1(5)
Cu67 Cu74 Cu28 99.1(5)
Cu52 Cu74 Cu28 99.7(5)
Cu8 Cu74 Cu28 63.4(3)
Se10 Cu74 Se13 117.9(4)
Se33 Cu74 Se13 117.9(4)
Cu60 Cu74 Se13 57.3(2)
Cu56 Cu74 Se13 57.6(3)
Cu67 Cu74 Se13 57.0(2)
Cu52 Cu74 Se13 57.5(3)
Cu8 Cu74 Se13 150.3(6)
Cu28 Cu74 Se13 146.3(6)
Cu64 Se1 Cu3 78.7(3)
Cu64 Se1 Cu20 108.7(3)
Cu3 Se1 Cu20 77.3(2)
Cu64 Se1 Cu44 64.1(2)
Cu3 Se1 Cu44 109.9(3)
Cu20 Se1 Cu44 63.6(2)
Cu64 Se1 Cu50 127.0(2)
Cu3 Se1 Cu50 136.9(3)
Cu20 Se1 Cu50 62.5(2)
Cu44 Se1 Cu50 66.4(2)
Cu34 Se2 Cu58 69.3(2)
Cu34 Se2 Cu23 64.2(2)
Cu58 Se2 Cu23 74.5(2)
Cu34 Se2 Cu48 69.8(2)
Cu58 Se2 Cu48 65.6(2)
Cu23 Se2 Cu48 127.1(2)
Cu34 Se2 Cu41 64.7(2)
Cu58 Se2 Cu41 119.5(2)
Cu23 Se2 Cu41 114.9(2)
Cu48 Se2 Cu41 63.1(2)
Cu34 Se2 Cu39 114.9(2)
Cu58 Se2 Cu39 65.1(2)
Cu23 Se2 Cu39 60.7(2)
Cu48 Se2 Cu39 123.3(2)
Cu41 Se2 Cu39 173.4(2)
Cu17 Se3 Cu45 63.4(2)
Cu17 Se3 Cu63 74.7(2)
Cu45 Se3 Cu63 129.2(2)
Cu17 Se3 Cu61 68.0(2)
Cu45 Se3 Cu61 73.9(2)
Cu63 Se3 Cu61 64.3(2)
Cu17 Se3 Cu68 115.1(2)
Cu45 Se3 Cu68 63.5(2)
Cu63 Se3 Cu68 116.2(2)
Cu61 Se3 Cu68 63.7(2)
Cu17 Se3 Cu30 63.2(2)
Cu45 Se3 Cu30 113.7(2)
Cu63 Se3 Cu30 66.0(2)
Cu61 Se3 Cu30 116.8(2)
Cu68 Se3 Cu30 177.1(3)
Cu36 Se4 Cu59 63.4(2)
Cu36 Se4 Cu26 130.5(2)
Cu59 Se4 Cu26 75.4(2)
Cu36 Se4 Cu62 74.9(2)
Cu59 Se4 Cu62 68.0(2)
Cu26 Se4 Cu62 64.8(2)
Cu36 Se4 Cu43 63.5(2)
Cu59 Se4 Cu43 114.9(2)
Cu26 Se4 Cu43 117.0(2)
Cu62 Se4 Cu43 64.2(2)
Cu36 Se4 Cu12 113.2(2)
Cu59 Se4 Cu12 63.6(2)
Cu26 Se4 Cu12 66.3(2)
Cu62 Se4 Cu12 117.3(2)
Cu43 Se4 Cu12 176.3(3)
Cu42 Se5 Cu32 67.9(2)
Cu42 Se5 Cu57 65.9(2)
Cu32 Se5 Cu57 110.1(3)
Cu42 Se5 Cu21 83.3(2)
Cu32 Se5 Cu21 62.0(2)
Cu57 Se5 Cu21 63.2(3)
Cu42 Se5 Cu27 63.1(2)
Cu32 Se5 Cu27 64.5(2)
Cu57 Se5 Cu27 126.2(3)
Cu21 Se5 Cu27 124.3(2)
Cu72 Se6 Cu73 120.3(2)
Cu72 Se6 Cu2 120.1(2)
Cu73 Se6 Cu2 119.2(2)
Cu72 Se6 Cu65 93.3(3)
Cu73 Se6 Cu65 91.2(2)
Cu2 Se6 Cu65 78.8(2)
Cu72 Se6 Cu51 98.7(3)
Cu73 Se6 Cu51 97.8(2)
Cu2 Se6 Cu51 79.9(2)
Cu65 Se6 Cu51 158.7(2)
Cu72 Se6 Cu8 63.4(2)
Cu73 Se6 Cu8 67.2(2)
Cu2 Se6 Cu8 153.7(3)
Cu65 Se6 Cu8 127.4(2)
Cu51 Se6 Cu8 73.9(2)
Cu72 Se6 Cu28 61.7(2)
Cu73 Se6 Cu28 64.2(2)
Cu2 Se6 Cu28 149.4(2)
Cu65 Se6 Cu28 70.6(2)
Cu51 Se6 Cu28 130.7(2)
Cu8 Se6 Cu28 56.8(2)
Cu72 Se6 Cu49 155.5(3)
Cu73 Se6 Cu49 57.5(2)
Cu2 Se6 Cu49 70.6(2)
Cu65 Se6 Cu49 110.8(2)
Cu51 Se6 Cu49 59.9(2)
Cu8 Se6 Cu49 97.2(2)
Cu28 Se6 Cu49 121.7(2)
Cu72 Se6 Cu53 57.6(2)
Cu73 Se6 Cu53 149.6(3)
Cu2 Se6 Cu53 67.8(2)
Cu65 Se6 Cu53 60.0(2)
Cu51 Se6 Cu53 112.6(2)
Cu8 Se6 Cu53 121.0(2)
Cu28 Se6 Cu53 94.7(2)
Cu49 Se6 Cu53 138.4(2)
Cu72 Se6 Cu69 57.9(2)
Cu73 Se6 Cu69 155.3(3)
Cu2 Se6 Cu69 71.1(2)
Cu65 Se6 Cu69 113.3(2)
Cu51 Se6 Cu69 60.4(2)
Cu8 Se6 Cu69 93.9(2)
Cu28 Se6 Cu69 119.6(2)
Cu49 Se6 Cu69 112.6(2)
Cu53 Se6 Cu69 53.7(2)
Cu9 Se7 Cu4 70.2(2)
Cu9 Se7 Cu23 104.4(2)
Cu4 Se7 Cu23 67.5(2)
Cu9 Se7 Cu45 59.2(2)
Cu4 Se7 Cu45 65.6(2)
Cu23 Se7 Cu45 133.1(2)
Cu9 Se7 Cu17 115.0(2)
Cu4 Se7 Cu17 72.5(2)
Cu23 Se7 Cu17 107.7(2)
Cu45 Se7 Cu17 57.5(2)
Cu9 Se7 Cu18 63.6(2)
Cu4 Se7 Cu18 94.0(2)
Cu23 Se7 Cu18 60.5(2)
Cu45 Se7 Cu18 122.7(2)
Cu17 Se7 Cu18 165.3(2)
Cu9 Se7 Cu34 142.9(2)
Cu4 Se7 Cu34 72.9(2)
Cu23 Se7 Cu34 57.5(2)
Cu45 Se7 Cu34 107.2(2)
Cu17 Se7 Cu34 54.3(2)
Cu18 Se7 Cu34 117.0(2)
Cu23 Se8 Cu33 67.9(2)
Cu23 Se8 Cu5 85.4(2)
Cu33 Se8 Cu5 61.8(2)
Cu23 Se8 Cu39 63.4(2)
Cu33 Se8 Cu39 64.0(2)
Cu5 Se8 Cu39 124.4(2)
Cu23 Se8 Cu18 63.9(2)
Cu33 Se8 Cu18 108.2(2)
Cu5 Se8 Cu18 64.4(2)
Cu39 Se8 Cu18 125.2(2)
Cu13 Se9 Cu46 94.1(2)
Cu13 Se9 Cu49 123.1(2)
Cu46 Se9 Cu49 61.7(2)
Cu13 Se9 Cu73 62.0(2)
Cu46 Se9 Cu73 63.4(2)
Cu49 Se9 Cu73 61.1(2)
Cu13 Se9 Cu59 61.0(2)
Cu46 Se9 Cu59 125.0(2)
Cu49 Se9 Cu59 90.6(2)
Cu73 Se9 Cu59 61.6(2)
Cu13 Se9 Cu12 121.7(2)
Cu46 Se9 Cu12 123.1(2)
Cu49 Se9 Cu12 61.7(2)
Cu73 Se9 Cu12 94.1(2)
Cu59 Se9 Cu12 60.9(2)
Cu13 Se9 Cu31 60.5(2)
Cu46 Se9 Cu31 60.5(2)
Cu49 Se9 Cu31 122.1(2)
Cu73 Se9 Cu31 91.4(2)
Cu59 Se9 Cu31 121.5(2)
Cu12 Se9 Cu31 174.4(2)
Cu74 Se10 Cu72 117.1(3)
Cu74 Se10 Cu4 122.7(3)
Cu72 Se10 Cu4 120.1(2)
Cu74 Se10 Cu8 60.6(3)
Cu72 Se10 Cu8 66.0(2)
Cu4 Se10 Cu8 151.4(3)
Cu74 Se10 Cu61 95.9(4)
Cu72 Se10 Cu61 93.0(3)
Cu4 Se10 Cu61 79.5(2)
Cu8 Se10 Cu61 129.1(2)
Cu74 Se10 Cu28 62.1(3)
Cu72 Se10 Cu28 64.3(2)
Cu4 Se10 Cu28 148.1(2)
Cu8 Se10 Cu28 60.5(2)
Cu61 Se10 Cu28 68.6(2)
Cu74 Se10 Cu56 57.9(3)
Cu72 Se10 Cu56 153.1(3)
Cu4 Se10 Cu56 71.7(2)
Cu8 Se10 Cu56 92.2(2)
Cu61 Se10 Cu56 113.5(2)
Cu28 Se10 Cu56 119.9(2)
Cu74 Se10 Cu67 58.0(3)
Cu72 Se10 Cu67 148.9(3)
Cu4 Se10 Cu67 71.9(2)
Cu8 Se10 Cu67 118.6(2)
Cu61 Se10 Cu67 59.3(2)
Cu28 Se10 Cu67 90.5(2)
Cu56 Se10 Cu67 55.0(2)
Cu74 Se10 Cu58 96.3(4)
Cu72 Se10 Cu58 96.4(3)
Cu4 Se10 Cu58 79.6(2)
Cu8 Se10 Cu58 71.9(2)
Cu61 Se10 Cu58 159.0(2)
Cu28 Se10 Cu58 132.4(2)
Cu56 Se10 Cu58 60.3(2)
Cu67 Se10 Cu58 114.5(2)
Cu74 Se10 Cu34 150.5(4)
Cu72 Se10 Cu34 57.6(2)
Cu4 Se10 Cu34 71.1(2)
Cu8 Se10 Cu34 94.7(2)
Cu61 Se10 Cu34 112.9(2)
Cu28 Se10 Cu34 121.9(2)
Cu56 Se10 Cu34 112.0(2)
Cu67 Se10 Cu34 143.0(2)
Cu58 Se10 Cu34 58.4(2)
Cu74 Se10 Cu17 153.4(4)
Cu72 Se10 Cu17 57.9(2)
Cu4 Se10 Cu17 67.7(2)
Cu8 Se10 Cu17 123.8(2)
Cu61 Se10 Cu17 60.1(2)
Cu28 Se10 Cu17 95.9(2)
Cu56 Se10 Cu17 139.4(2)
Cu67 Se10 Cu17 111.0(2)
Cu58 Se10 Cu17 110.1(2)
Cu34 Se10 Cu17 53.1(2)
Cu53 Se11 Cu38 63.5(2)
Cu53 Se11 Cu63 74.6(2)
Cu38 Se11 Cu63 129.3(2)
Cu53 Se11 Cu11 115.1(2)
Cu38 Se11 Cu11 65.1(2)
Cu63 Se11 Cu11 114.0(2)
Cu53 Se11 Cu65 66.9(2)
Cu38 Se11 Cu65 74.1(2)
Cu63 Se11 Cu65 63.8(2)
Cu11 Se11 Cu65 63.1(2)
Cu53 Se11 Cu30 64.3(2)
Cu38 Se11 Cu30 114.0(3)
Cu63 Se11 Cu30 66.6(2)
Cu11 Se11 Cu30 179.1(3)
Cu65 Se11 Cu30 116.9(2)
Cu56 Se12 Cu33 66.1(2)
Cu56 Se12 Cu58 70.6(2)
Cu33 Se12 Cu58 74.1(2)
Cu56 Se12 Cu47 70.6(2)
Cu33 Se12 Cu47 127.9(2)
Cu58 Se12 Cu47 65.2(2)
Cu56 Se12 Cu40 62.8(2)
Cu33 Se12 Cu40 115.0(2)
Cu58 Se12 Cu40 120.0(2)
Cu47 Se12 Cu40 65.2(2)
Cu56 Se12 Cu39 115.6(2)
Cu33 Se12 Cu39 60.1(2)
Cu58 Se12 Cu39 63.1(2)
Cu47 Se12 Cu39 120.3(2)
Cu40 Se12 Cu39 174.0(2)
Cu67 Se13 Cu60 117.2(2)
Cu67 Se13 Cu56 62.8(2)
Cu60 Se13 Cu56 85.1(2)
Cu67 Se13 Cu52 84.9(2)
Cu60 Se13 Cu52 62.8(2)
Cu56 Se13 Cu52 117.0(2)
Cu67 Se13 Cu74 58.9(3)
Cu60 Se13 Cu74 58.2(3)
Cu56 Se13 Cu74 58.3(3)
Cu52 Se13 Cu74 58.8(3)
Cu67 Se13 Cu10 60.2(2)
Cu60 Se13 Cu10 122.6(2)
Cu56 Se13 Cu10 123.0(2)
Cu52 Se13 Cu10 59.9(2)
Cu74 Se13 Cu10 92.9(3)
Cu67 Se13 Cu40 122.6(2)
Cu60 Se13 Cu40 59.7(2)
Cu56 Se13 Cu40 59.8(2)
Cu52 Se13 Cu40 122.4(2)
Cu74 Se13 Cu40 91.3(3)
Cu10 Se13 Cu40 175.7(2)
Cu19 Se14 Cu20 65.4(2)
Cu19 Se14 Cu1 95.4(2)
Cu20 Se14 Cu1 72.9(2)
Cu19 Se14 Cu24 60.7(2)
Cu20 Se14 Cu24 105.3(2)
Cu1 Se14 Cu24 65.3(2)
Cu19 Se14 Cu35 126.2(2)
Cu20 Se14 Cu35 61.1(2)
Cu1 Se14 Cu35 65.3(2)
Cu24 Se14 Cu35 130.6(2)
Cu19 Se14 Cu60 115.1(2)
Cu20 Se14 Cu60 143.3(2)
Cu1 Se14 Cu60 70.6(2)
Cu24 Se14 Cu60 55.9(2)
Cu35 Se14 Cu60 105.0(2)
Cu19 Se14 Cu52 161.9(2)
Cu20 Se14 Cu52 115.8(2)
Cu1 Se14 Cu52 69.1(2)
Cu24 Se14 Cu52 103.1(2)
Cu35 Se14 Cu52 56.7(2)
Cu60 Se14 Cu52 52.1(2)
Cu36 Se15 Cu24 65.8(2)
Cu36 Se15 Cu44 60.2(2)
Cu24 Se15 Cu44 82.6(2)
Cu36 Se15 Cu64 118.4(3)
Cu24 Se15 Cu64 122.2(2)
Cu44 Se15 Cu64 61.1(2)
Cu36 Se15 Cu19 104.0(2)
Cu24 Se15 Cu19 59.9(2)
Cu44 Se15 Cu19 63.8(2)
Cu64 Se15 Cu19 63.9(2)
Cu36 Se15 Cu43 60.0(2)
Cu24 Se15 Cu43 60.8(2)
Cu44 Se15 Cu43 118.4(2)
Cu64 Se15 Cu43 176.2(2)
Cu19 Se15 Cu43 119.5(2)
Cu45 Se16 Cu7 66.5(2)
Cu45 Se16 Cu9 60.2(2)
Cu7 Se16 Cu9 83.6(2)
Cu45 Se16 Cu15 117.9(3)
Cu7 Se16 Cu15 123.1(2)
Cu9 Se16 Cu15 60.8(2)
Cu45 Se16 Cu16 104.8(2)
Cu7 Se16 Cu16 60.1(2)
Cu9 Se16 Cu16 64.9(2)
Cu15 Se16 Cu16 64.8(2)
Cu45 Se16 Cu68 60.1(2)
Cu7 Se16 Cu68 60.7(2)
Cu9 Se16 Cu68 118.6(2)
Cu15 Se16 Cu68 175.3(2)
Cu16 Se16 Cu68 119.6(2)
Cu67 Se17 Cu7 64.9(2)
Cu67 Se17 Cu55 71.3(2)
Cu7 Se17 Cu55 128.9(2)
Cu67 Se17 Cu61 66.1(2)
Cu7 Se17 Cu61 73.0(2)
Cu55 Se17 Cu61 66.0(2)
Cu67 Se17 Cu68 116.3(2)
Cu7 Se17 Cu68 64.7(2)
Cu55 Se17 Cu68 117.6(2)
Cu61 Se17 Cu68 63.9(2)
Cu67 Se17 Cu10 62.6(2)
Cu7 Se17 Cu10 113.4(2)
Cu55 Se17 Cu10 63.98(15)
Cu61 Se17 Cu10 116.5(2)
Cu68 Se17 Cu10 178.0(2)
Cu5 Se18 Cu4 71.7(2)
Cu5 Se18 Cu16 65.5(2)
Cu4 Se18 Cu16 95.2(2)
Cu5 Se18 Cu7 105.2(2)
Cu4 Se18 Cu7 65.8(2)
Cu16 Se18 Cu7 60.9(2)
Cu5 Se18 Cu33 60.9(2)
Cu4 Se18 Cu33 65.3(2)
Cu16 Se18 Cu33 126.3(2)
Cu7 Se18 Cu33 131.0(2)
Cu5 Se18 Cu56 116.7(2)
Cu4 Se18 Cu56 71.7(2)
Cu16 Se18 Cu56 163.9(2)
Cu7 Se18 Cu56 104.3(2)
Cu33 Se18 Cu56 57.3(2)
Cu5 Se18 Cu67 143.6(2)
Cu4 Se18 Cu67 71.9(2)
Cu16 Se18 Cu67 115.6(2)
Cu7 Se18 Cu67 56.3(2)
Cu33 Se18 Cu67 105.2(2)
Cu56 Se18 Cu67 52.3(2)
Cu35 Se19 Cu52 65.7(2)
Cu35 Se19 Cu37 75.0(2)
Cu52 Se19 Cu37 69.5(2)
Cu35 Se19 Cu55 128.5(2)
Cu52 Se19 Cu55 69.7(2)
Cu37 Se19 Cu55 66.1(2)
Cu35 Se19 Cu10 113.1(2)
Cu52 Se19 Cu10 62.9(2)
Cu37 Se19 Cu10 120.0(2)
Cu55 Se19 Cu10 64.5(2)
Cu35 Se19 Cu6 61.3(2)
Cu52 Se19 Cu6 115.3(2)
Cu37 Se19 Cu6 63.2(2)
Cu55 Se19 Cu6 121.4(2)
Cu10 Se19 Cu6 173.4(2)
Cu13 Se20 Cu37 70.8(2)
Cu13 Se20 Cu54 72.1(2)
Cu37 Se20 Cu54 64.6(2)
Cu13 Se20 Cu25 63.0(2)
Cu37 Se20 Cu25 72.5(2)
Cu54 Se20 Cu25 125.5(2)
Cu13 Se20 Cu31 64.6(2)
Cu37 Se20 Cu31 119.4(2)
Cu54 Se20 Cu31 64.1(2)
Cu25 Se20 Cu31 116.4(2)
Cu13 Se20 Cu6 113.6(2)
Cu37 Se20 Cu6 63.6(2)
Cu54 Se20 Cu6 121.2(2)
Cu25 Se20 Cu6 58.9(2)
Cu31 Se20 Cu6 174.2(2)
Cu44 Se21 Cu1 70.6(2)
Cu44 Se21 Cu25 104.3(2)
Cu1 Se21 Cu25 67.4(2)
Cu44 Se21 Cu36 58.7(2)
Cu1 Se21 Cu36 65.3(2)
Cu25 Se21 Cu36 132.7(2)
Cu44 Se21 Cu59 114.0(2)
Cu1 Se21 Cu59 71.0(2)
Cu25 Se21 Cu59 107.6(2)
Cu36 Se21 Cu59 57.0(2)
Cu44 Se21 Cu13 145.4(2)
Cu1 Se21 Cu13 75.0(2)
Cu25 Se21 Cu13 58.0(2)
Cu36 Se21 Cu13 109.1(2)
Cu59 Se21 Cu13 55.6(2)
Cu44 Se21 Cu50 63.8(2)
Cu1 Se21 Cu50 94.2(2)
Cu25 Se21 Cu50 60.1(2)
Cu36 Se21 Cu50 122.4(2)
Cu59 Se21 Cu50 164.3(2)
Cu13 Se21 Cu50 116.4(2)
Cu25 Se22 Cu35 67.3(2)
Cu25 Se22 Cu50 65.5(2)
Cu35 Se22 Cu50 108.9(2)
Cu25 Se22 Cu20 84.7(2)
Cu35 Se22 Cu20 62.1(2)
Cu50 Se22 Cu20 63.6(2)
Cu25 Se22 Cu6 62.3(2)
Cu35 Se22 Cu6 63.9(2)
Cu50 Se22 Cu6 125.4(2)
Cu20 Se22 Cu6 124.2(2)
Cu2 Se23 Cu66 96.8(2)
Cu2 Se23 Cu21 72.1(2)
Cu66 Se23 Cu21 64.4(2)
Cu2 Se23 Cu38 66.0(2)
Cu66 Se23 Cu38 62.6(2)
Cu21 Se23 Cu38 105.0(2)
Cu2 Se23 Cu32 65.4(2)
Cu66 Se23 Cu32 124.7(2)
Cu21 Se23 Cu32 60.3(2)
Cu38 Se23 Cu32 131.3(2)
Cu2 Se23 Cu53 70.3(2)
Cu66 Se23 Cu53 117.8(3)
Cu21 Se23 Cu53 142.3(2)
Cu38 Se23 Cu53 56.6(2)
Cu32 Se23 Cu53 104.8(2)
Cu2 Se23 Cu69 71.4(2)
Cu66 Se23 Cu69 166.7(3)
Cu21 Se23 Cu69 115.5(2)
Cu38 Se23 Cu69 106.0(2)
Cu32 Se23 Cu69 56.6(2)
Cu53 Se23 Cu69 53.2(2)
Cu22 Se24 Cu42 103.2(2)
Cu22 Se24 Cu2 69.6(2)
Cu42 Se24 Cu2 67.2(2)
Cu22 Se24 Cu46 115.7(3)
Cu42 Se24 Cu46 111.4(2)
Cu2 Se24 Cu46 76.4(2)
Cu22 Se24 Cu29 58.8(2)
Cu42 Se24 Cu29 132.7(2)
Cu2 Se24 Cu29 65.5(2)
Cu46 Se24 Cu29 57.8(2)
Cu22 Se24 Cu49 143.1(2)
Cu42 Se24 Cu49 58.3(2)
Cu2 Se24 Cu49 73.6(2)
Cu46 Se24 Cu49 56.6(2)
Cu29 Se24 Cu49 107.9(2)
Cu22 Se24 Cu57 64.4(2)
Cu42 Se24 Cu57 59.0(2)
Cu2 Se24 Cu57 93.8(2)
Cu46 Se24 Cu57 168.8(3)
Cu29 Se24 Cu57 123.2(2)
Cu49 Se24 Cu57 115.9(3)
Cu69 Se25 Cu53 63.3(2)
Cu69 Se25 Cu34 86.4(2)
Cu53 Se25 Cu34 121.2(2)
Cu69 Se25 Cu17 121.9(2)
Cu53 Se25 Cu17 91.9(2)
Cu34 Se25 Cu17 61.8(2)
Cu69 Se25 Cu72 61.2(2)
Cu53 Se25 Cu72 60.8(2)
Cu34 Se25 Cu72 60.5(2)
Cu17 Se25 Cu72 60.8(2)
Cu69 Se25 Cu30 124.7(2)
Cu53 Se25 Cu30 61.4(2)
Cu34 Se25 Cu30 122.9(2)
Cu17 Se25 Cu30 61.1(2)
Cu72 Se25 Cu30 91.7(3)
Cu69 Se25 Cu41 58.7(2)
Cu53 Se25 Cu41 121.9(2)
Cu34 Se25 Cu41 59.3(2)
Cu17 Se25 Cu41 121.0(2)
Cu72 Se25 Cu41 93.1(3)
Cu30 Se25 Cu41 175.1(2)
Cu38 Se26 Cu29 67.1(2)
Cu38 Se26 Cu22 82.0(2)
Cu29 Se26 Cu22 60.5(2)
Cu38 Se26 Cu71 122.2(3)
Cu29 Se26 Cu71 116.8(3)
Cu22 Se26 Cu71 60.1(2)
Cu38 Se26 Cu66 61.3(2)
Cu29 Se26 Cu66 105.7(3)
Cu22 Se26 Cu66 62.7(2)
Cu71 Se26 Cu66 62.9(2)
Cu38 Se26 Cu11 61.1(2)
Cu29 Se26 Cu11 58.2(2)
Cu22 Se26 Cu11 116.7(2)
Cu71 Se26 Cu11 173.4(3)
Cu66 Se26 Cu11 121.7(2)
Cu28 Se27 Cu55 74.1(2)
Cu28 Se27 Cu54 79.5(2)
Cu55 Se27 Cu54 113.0(2)
Cu28 Se27 Cu63 75.4(2)
Cu55 Se27 Cu63 114.2(2)
Cu54 Se27 Cu63 116.6(2)
Cu46 Se28 Cu29 63.7(2)
Cu46 Se28 Cu54 76.2(2)
Cu29 Se28 Cu54 130.6(3)
Cu46 Se28 Cu65 70.7(2)
Cu29 Se28 Cu65 73.0(2)
Cu54 Se28 Cu65 67.2(2)
Cu46 Se28 Cu11 116.8(3)
Cu29 Se28 Cu11 62.6(2)
Cu54 Se28 Cu11 119.2(2)
Cu65 Se28 Cu11 64.0(2)
Cu46 Se28 Cu31 63.0(2)
Cu29 Se28 Cu31 115.8(2)
Cu54 Se28 Cu31 63.2(2)
Cu65 Se28 Cu31 117.7(2)
Cu11 Se28 Cu31 177.6(2)
Cu69 Se29 Cu32 66.5(2)
Cu69 Se29 Cu51 71.2(2)
Cu32 Se29 Cu51 73.8(2)
Cu69 Se29 Cu48 70.2(2)
Cu32 Se29 Cu48 129.0(3)
Cu51 Se29 Cu48 67.6(2)
Cu69 Se29 Cu41 63.2(2)
Cu32 Se29 Cu41 116.4(3)
Cu51 Se29 Cu41 120.3(2)
Cu48 Se29 Cu41 62.1(2)
Cu69 Se29 Cu27 116.5(3)
Cu32 Se29 Cu27 61.2(2)
Cu51 Se29 Cu27 61.8(2)
Cu48 Se29 Cu27 121.1(2)
Cu41 Se29 Cu27 176.7(2)
Cu15 Se30 Cu14 78.0(2)
Cu15 Se30 Cu5 109.6(2)
Cu14 Se30 Cu5 79.3(2)
Cu15 Se30 Cu9 64.2(2)
Cu14 Se30 Cu9 110.5(2)
Cu5 Se30 Cu9 63.8(2)
Cu15 Se30 Cu18 123.8(2)
Cu14 Se30 Cu18 140.7(2)
Cu5 Se30 Cu18 63.0(2)
Cu9 Se30 Cu18 63.8(2)
Cu60 Se31 Cu24 64.2(2)
Cu60 Se31 Cu47 71.4(2)
Cu24 Se31 Cu47 128.7(2)
Cu60 Se31 Cu62 66.0(2)
Cu24 Se31 Cu62 73.7(2)
Cu47 Se31 Cu62 65.4(2)
Cu60 Se31 Cu43 116.2(2)
Cu24 Se31 Cu43 65.0(2)
Cu47 Se31 Cu43 118.2(2)
Cu62 Se31 Cu43 64.7(2)
Cu60 Se31 Cu40 62.1(2)
Cu24 Se31 Cu40 111.3(2)
Cu47 Se31 Cu40 65.1(2)
Cu62 Se31 Cu40 116.3(2)
Cu43 Se31 Cu40 176.0(2)
Cu8 Se32 Cu48 79.0(2)
Cu8 Se32 Cu47 73.8(2)
Cu48 Se32 Cu47 112.6(2)
Cu8 Se32 Cu26 78.3(2)
Cu48 Se32 Cu26 116.4(2)
Cu47 Se32 Cu26 116.4(2)
Cu74 Se33 Cu73 120.5(3)
Cu74 Se33 Cu1 120.7(3)
Cu73 Se33 Cu1 118.8(2)
Cu74 Se33 Cu62 92.6(4)
Cu73 Se33 Cu62 95.8(2)
Cu1 Se33 Cu62 79.4(2)
Cu74 Se33 Cu28 62.0(3)
Cu73 Se33 Cu28 67.1(2)
Cu1 Se33 Cu28 152.2(3)
Cu62 Se33 Cu28 128.2(2)
Cu74 Se33 Cu8 59.8(3)
Cu73 Se33 Cu8 69.4(2)
Cu1 Se33 Cu8 147.4(2)
Cu62 Se33 Cu8 68.2(2)
Cu28 Se33 Cu8 60.0(2)
Cu74 Se33 Cu52 59.1(3)
Cu73 Se33 Cu52 151.2(3)
Cu1 Se33 Cu52 70.5(2)
Cu62 Se33 Cu52 113.0(2)
Cu28 Se33 Cu52 92.5(2)
Cu8 Se33 Cu52 118.9(2)
Cu74 Se33 Cu37 99.9(4)
Cu73 Se33 Cu37 93.0(2)
Cu1 Se33 Cu37 79.1(2)
Cu62 Se33 Cu37 158.4(2)
Cu28 Se33 Cu37 73.4(2)
Cu8 Se33 Cu37 133.4(2)
Cu52 Se33 Cu37 60.7(2)
Cu74 Se33 Cu60 56.6(3)
Cu73 Se33 Cu60 152.3(3)
Cu1 Se33 Cu60 70.0(2)
Cu62 Se33 Cu60 58.65(15)
Cu28 Se33 Cu60 118.6(2)
Cu8 Se33 Cu60 89.7(2)
Cu52 Se33 Cu60 55.1(2)
Cu37 Se33 Cu60 114.7(2)
Cu74 Se33 Cu59 151.4(4)
Cu73 Se33 Cu59 58.7(2)
Cu1 Se33 Cu59 66.9(2)
Cu62 Se33 Cu59 60.4(2)
Cu28 Se33 Cu59 125.8(2)
Cu8 Se33 Cu59 98.3(2)
Cu52 Se33 Cu59 137.4(2)
Cu37 Se33 Cu59 108.7(2)
Cu60 Se33 Cu59 109.3(2)
Cu74 Se33 Cu13 155.1(4)
Cu73 Se33 Cu13 56.0(2)
Cu1 Se33 Cu13 69.6(2)
Cu62 Se33 Cu13 112.0(2)
Cu28 Se33 Cu13 98.1(2)
Cu8 Se33 Cu13 125.3(2)
Cu52 Se33 Cu13 110.8(2)
Cu37 Se33 Cu13 57.9(2)
Cu60 Se33 Cu13 139.6(2)
Cu59 Se33 Cu13 52.0(2)
Cu49 Se34 Cu26 72.0(2)
Cu49 Se34 Cu42 63.0(2)
Cu26 Se34 Cu42 125.7(2)
Cu49 Se34 Cu51 69.3(2)
Cu26 Se34 Cu51 63.5(2)
Cu42 Se34 Cu51 73.0(2)
Cu49 Se34 Cu27 113.7(2)
Cu26 Se34 Cu27 118.5(2)
Cu42 Se34 Cu27 60.7(2)
Cu51 Se34 Cu27 63.1(2)
Cu49 Se34 Cu12 63.5(2)
Cu26 Se34 Cu12 65.3(2)
Cu42 Se34 Cu12 114.4(2)
Cu51 Se34 Cu12 118.0(2)
Cu27 Se34 Cu12 174.8(2)
Cu70 Se35 Cu71 86.8(3)
Cu70 Se35 Cu21 76.1(3)
Cu71 Se35 Cu21 108.6(3)
Cu70 Se35 Cu22 113.9(3)
Cu71 Se35 Cu22 62.7(2)
Cu21 Se35 Cu22 63.2(2)
Cu70 Se35 Cu57 131.7(3)
Cu71 Se35 Cu57 128.5(3)
Cu21 Se35 Cu57 62.8(2)
Cu22 Se35 Cu57 69.8(2)
C1 Se36 Cu16 112.2(6)
C1 Se36 Cu14 97.9(7)
Cu16 Se36 Cu14 66.1(2)
C13 Se37 Cu19 114.7(7)
C13 Se37 Cu3 100.0(10)
Cu19 Se37 Cu3 66.5(2)
C7 Se38 Cu66 114.5(7)
C7 Se38 Cu70 98.9(12)
Cu66 Se38 Cu70 70.3(3)
C111 P1 C131 110.5(29)
C111 P1 C121 111.5(28)
C131 P1 C121 102.9(29)
C111 P1 Cu15 111.4(28)
C131 P1 Cu15 117.0(18)
C121 P1 Cu15 103.0(18)
C211 P2 C231 109.0(31)
C211 P2 C221 107.8(26)
C231 P2 C221 94.1(33)
C211 P2 Cu12 114.0(20)
C231 P2 Cu12 110.6(26)
C221 P2 Cu12 119.3(19)
C311 P3 C331 87.7(45)
C311 P3 C321 111.4(33)
C331 P3 C321 115.8(37)
C311 P3 Cu14 113.6(27)
C331 P3 Cu14 113.4(27)
C321 P3 Cu14 112.8(27)
C411 P4 C421 104.0(27)
C411 P4 C431 99.2(34)
C421 P4 C431 101.5(42)
C411 P4 Cu6 109.5(18)
C421 P4 Cu6 115.3(24)
C431 P4 Cu6 124.6(35)
C511 P5 C531 98.6(36)
C511 P5 C521 104.9(31)
C531 P5 C521 111.3(38)
C511 P5 Cu11 112.8(29)
C531 P5 Cu11 117.7(26)
C521 P5 Cu11 110.4(28)
C631 P6 C611 114.4(24)
C631 P6 C621 95.1(24)
C611 P6 C621 106.5(24)
C631 P6 Cu40 106.8(16)
C611 P6 Cu40 114.7(18)
C621 P6 Cu40 118.0(16)
C731 P7 C721 87.3(38)
C731 P7 C711 126.1(33)
C721 P7 C711 107.6(33)
C731 P7 Cu41 118.5(30)
C721 P7 Cu41 110.6(18)
C711 P7 Cu41 104.3(24)
C811 P8 C821 91.7(37)
C811 P8 C831 102.9(45)
C821 P8 C831 120.7(37)
C811 P8 Cu43 115.6(41)
C821 P8 Cu43 106.0(29)
C831 P8 Cu43 117.4(27)
C921 P9 C911 110.0(40)
C921 P9 C931 106.8(45)
C911 P9 C931 102.8(51)
C921 P9 Cu64 115.9(32)
C911 P9 Cu64 102.1(31)
C931 P9 Cu64 118.2(33)
C10B P10 C10C 94.8(38)
C10B P10 C10A 123.9(27)
C10C P10 C10A 99.1(24)
C10B P10 Cu31 120.6(28)
C10C P10 Cu31 104.9(17)
C10A P10 Cu31 107.6(16)
C11A P11 C11B 101.4(35)
C11A P11 C11C 95.4(37)
C11B P11 C11C 92.0(35)
C11A P11 Cu27 112.0(30)
C11B P11 Cu27 125.1(29)
C11C P11 Cu27 125.2(25)
C12B P12 C12A 98.0(34)
C12B P12 C12C 124.0(38)
C12A P12 C12C 88.3(31)
C12B P12 Cu10 121.0(27)
C12A P12 Cu10 113.5(19)
C12C P12 Cu10 106.3(27)
C13C P13 C13A 110.3(35)
C13C P13 C13B 103.5(29)
C13A P13 C13B 107.8(32)
C13C P13 Cu18 113.9(23)
C13A P13 Cu18 108.6(24)
C13B P13 Cu18 112.5(21)
C14A P14 C14B 97.2(37)
C14A P14 C14C 106.5(50)
C14B P14 C14C 111.7(38)
C14A P14 Cu70 115.2(26)
C14B P14 Cu70 108.0(28)
C14C P14 Cu70 116.6(38)
C15A P15 C15B 93.8(54)
C15A P15 C15C 119.1(55)
C15B P15 C15C 105.1(54)
C15A P15 Cu3 112.4(30)
C15B P15 Cu3 123.7(52)
C15C P15 Cu3 103.7(39)
C16C P16 Cu57 111.9(30)
C16C P16 C16A 123.1(50)
Cu57 P16 C16A 104.7(38)
C16C P16 C16B 118.4(48)
Cu57 P16 C16B 103.4(28)
C16A P16 C16B 92.2(47)
C17A P17 C17B 94.6(46)
C17A P17 C17C 102.1(43)
C17B P17 C17C 115.6(42)
C17A P17 Cu30 124.2(33)
C17B P17 Cu30 120.2(32)
C17C P17 Cu30 99.9(21)
C18A P18 Cu50 119.7(29)
C19A P19 C19B 89.5(71)
C19A P19 C19C 115.6(96)
C19B P19 C19C 110.5(87)
C19A P19 Cu68 111.4(74)
C19B P19 Cu68 100.8(68)
C19C P19 Cu68 122.5(72)
C20C P20 C20B 96.1(29)
C20C P20 C20A 108.3(38)
C20B P20 C20A 101.5(28)
C20C P20 Cu39 123.5(28)
C20B P20 Cu39 103.4(21)
C20A P20 Cu39 118.6(25)
C21A P21 C21C 115.5(38)
C21A P21 C21B 122.9(36)
C21C P21 C21B 107.5(45)
C21A P21 Cu71 106.9(25)
C21C P21 Cu71 105.2(34)
C21B P21 Cu71 95.7(26)
C2 C1 C6 120.0
C2 C1 Se36 113.6(6)
C6 C1 Se36 126.3(6)
C1 C2 C3 120.0
C2 C3 C4 120.0
C5 C4 C3 120.0
C4 C5 C6 120.0
C5 C6 C1 120.0
C8 C7 C12 120.1
C8 C7 Se38 114.8(7)
C12 C7 Se38 123.4(9)
C7 C8 C9 120.0
C8 C9 C10 112.2
C11 C10 C9 109.4
C10 C11 C12 116.6
C11 C12 C7 120.0
C18 C13 C14 119.9
C18 C13 Se37 117.0(7)
C14 C13 Se37 123.1(7)
C15 C14 C13 120.1
C14 C15 C16 119.8
C17 C16 C15 120.1
C16 C17 C18 119.9
C13 C18 C17 120.1
C10E C10A C10D 116.3(43)
C10E C10A P10 109.9(36)
C10D C10A P10 100.0(33)
C10I C10C C10H 113.5(54)
C10I C10C P10 117.2(48)
C10H C10C P10 115.8(48)
C10G C10B C10F 94.9(60)
C10G C10B P10 93.0(59)
C10F C10B P10 114.1(48)
C11D C11A C11E 122.4(66)
C11D C11A P11 104.5(60)
C11E C11A P11 130.8(69)
C11I C11C P11 87.1(41)
C11F C11B P11 96.0(47)
C12D C12A P12 112.1(48)
C12H C12C C12I 111.7(84)
C12H C12C P12 102.3(49)
C12I C12C P12 105.7(71)
C12F C12B P12 104.2(51)
C13D C13A C13E 118.4(75)
C13D C13A P13 109.6(57)
C13E C13A P13 111.7(45)
C13G C13B C13F 133.5(77)
C13G C13B P13 97.8(47)
C13F C13B P13 106.7(46)
C13H C13C C13I 114.2(74)
C13H C13C P13 113.2(51)
C13I C13C P13 113.6(50)
C14E C14A C14D 103.1(70)
C14E C14A P14 120.9(74)
C14D C14A P14 100.9(57)
C14G C14B C14F 104.7(67)
C14G C14B P14 94.2(50)
C14F C14B P14 120.1(67)
C14I C14C C14H 102.6(93)
C14I C14C P14 106.3(73)
C14H C14C P14 98.2(72)
C15D C15A P15 121.4(72)
C15F C15B P15 86.8(61)
C15H C15C P15 89.9(75)
C16D C16A P16 95.4(69)
C16H C16C C16I 102.5(94)
C16H C16C P16 110.7(62)
C16I C16C P16 133.2(85)
C17D C17A C17E 101.6(68)
C17D C17A P17 95.3(53)
C17E C17A P17 99.5(55)
C17G C17B P17 105.4(60)
C18E C18A C18D 102.4(81)
C18E C18A P18 86.8(66)
C18D C18A P18 121.9(53)
C20G C20B C20F 111.4(54)
C20G C20B P20 107.8(39)
C20F C20B P20 104.5(44)
C20H C20C C20I 99.2(65)
C20H C20C P20 110.2(66)
C20I C20C P20 92.9(47)
C20D C20A P20 91.2(82)
C21E C21A C21D 126.2(100)
C21E C21A P21 95.3(55)
C21D C21A P21 102.7(65)
C21I C21C P21 87.8(67)
C113 C111 C112 110.3(61)
C113 C111 P1 123.6(58)
C112 C111 P1 112.1(54)
C122 C121 C123 110.0(46)
C122 C121 P1 104.5(45)
C123 C121 P1 101.4(36)
C133 C131 C132 116.0(43)
C133 C131 P1 105.1(35)
C132 C131 P1 106.5(45)
C212 C211 C213 100.8(50)
C212 C211 P2 108.1(44)
C213 C211 P2 114.3(36)
C223 C221 C222 101.6(53)
C223 C221 P2 117.7(45)
C222 C221 P2 103.2(40)
C232 C231 C233 121.3(70)
C232 C231 P2 111.9(60)
C233 C231 P2 111.5(49)
C312 C311 P3 104.3(72)
C322 C321 C323 139.5(80)
C322 C321 P3 97.4(44)
C323 C321 P3 93.0(65)
C332 C331 P3 79.8(49)
C412 C411 C413 113.7(47)
C412 C411 P4 113.5(35)
C413 C411 P4 105.9(37)
C422 C421 C423 120.0(79)
C422 C421 P4 109.5(60)
C423 C421 P4 109.8(62)
C432 C431 C433 84.8(86)
C432 C431 P4 105.4(81)
C433 C431 P4 87.8(52)
C512 C511 C513 101.9(61)
C512 C511 P5 128.4(67)
C513 C511 P5 113.0(53)
C522 C521 C523 115.0(70)
C522 C521 P5 110.1(49)
C523 C521 P5 94.2(50)
C532 C531 C533 95.2(63)
C532 C531 P5 105.9(67)
C533 C531 P5 101.5(55)
C613 C611 C612 117.8(55)
C613 C611 P6 122.0(48)
C612 C611 P6 114.2(40)
C622 C621 C623 105.2(46)
C622 C621 P6 114.1(34)
C623 C621 P6 98.6(33)
C632 C631 C633 105.5(53)
C632 C631 P6 118.5(40)
C633 C631 P6 118.0(40)
C712 C711 C713 114.1(74)
C712 C711 P7 108.5(60)
C713 C711 P7 106.3(57)
C723 C721 C722 124.5(67)
C723 C721 P7 115.9(57)
C722 C721 P7 107.3(55)
C733 C731 C732 93.4(68)
C733 C731 P7 115.7(57)
C732 C731 P7 93.0(61)
C813 C811 P8 119.9(82)
C813 C811 C812 117.5(76)
P8 C811 C812 122.5(78)
C822 C821 C823 98.5(54)
C822 C821 P8 109.3(46)
C823 C821 P8 91.1(43)
C832 C831 P8 106.3(72)
C912 C911 P9 126.3(81)
C912 C911 C913 113.0(73)
P9 C911 C913 115.2(59)
C922 C921 C923 107.4(99)
C922 C921 P9 112.0(66)
C923 C921 P9 104.3(57)
C933 C931 C932 114.7(93)
C933 C931 P9 124.4(94)
C932 C931 P9 115.2(68)
C19D C19A C19E 124.2(100)
C19D C19A P19 109.0(100)
C19E C19A P19 102.9(100)
C19F C19B C19G 120.1(100)
C19F C19B P19 139.9(100)
C19G C19B P19 89.3(85)
C19H C19C P19 99.6(100)

loop_
_geom_bond_atom_site_label_1
_geom_bond_atom_site_label_2
_geom_bond_distance
Cu1 Se14 2.464(5)
Cu1 Se21 2.471(6)
Cu1 Se33 2.612(6)
Cu1 Cu24 2.696(7)
Cu1 Cu35 2.711(7)
Cu1 Cu25 2.743(7)
Cu1 Cu36 2.745(7)
Cu1 Cu44 2.835(6)
Cu1 Cu20 2.923(6)
Cu1 Cu59 2.994(7)
Cu2 Se23 2.452(6)
Cu2 Se24 2.487(6)
Cu2 Se6 2.588(5)
Cu2 Cu32 2.702(8)
Cu2 Cu38 2.704(8)
Cu2 Cu42 2.737(8)
Cu2 Cu29 2.772(8)
Cu2 Cu22 2.805(6)
Cu2 Cu21 2.908(7)
Cu2 Cu53 3.032(7)
Cu3 P15 2.28(2)
Cu3 Se1 2.395(7)
Cu3 Se37 2.400(9)
Cu3 Cu19 2.618(8)
Cu3 Cu20 3.027(7)
Cu3 Cu64 3.036(8)
Cu4 Se7 2.453(6)
Cu4 Se18 2.456(5)
Cu4 Se10 2.618(6)
Cu4 Cu33 2.704(7)
Cu4 Cu7 2.707(7)
Cu4 Cu45 2.735(6)
Cu4 Cu23 2.738(7)
Cu4 Cu9 2.809(6)
Cu4 Cu5 2.876(6)
Cu4 Cu17 3.050(6)
Cu5 Se30 2.432(6)
Cu5 Se18 2.452(6)
Cu5 Se8 2.501(7)
Cu5 Cu33 2.539(6)
Cu5 Cu9 2.587(6)
Cu5 Cu16 2.658(8)
Cu5 Cu18 2.676(7)
Cu6 P4 2.215(14)
Cu6 Se22 2.523(6)
Cu6 Cu25 2.562(7)
Cu6 Cu35 2.625(7)
Cu6 Se20 2.695(5)
Cu6 Cu37 2.715(8)
Cu6 Se19 2.717(6)
Cu7 Se17 2.404(6)
Cu7 Se16 2.448(6)
Cu7 Cu16 2.528(6)
Cu7 Se18 2.530(6)
Cu7 Cu67 2.578(7)
Cu7 Cu68 2.663(7)
Cu7 Cu45 2.677(6)
Cu7 Cu61 2.917(6)
Cu8 Se32 2.336(8)
Cu8 Cu74 2.498(13)
Cu8 Se10 2.630(7)
Cu8 Cu28 2.664(9)
Cu8 Se33 2.670(9)
Cu8 Cu72 2.722(10)
Cu8 Se6 2.786(7)
Cu8 Cu47 2.842(8)
Cu8 Cu73 2.890(9)
Cu8 Cu62 2.982(8)
Cu8 Cu26 2.994(7)
Cu8 Cu48 2.997(9)
Cu9 Se7 2.434(5)
Cu9 Se30 2.467(6)
Cu9 Cu45 2.483(7)
Cu9 Se16 2.518(7)
Cu9 Cu15 2.580(6)
Cu9 Cu18 2.720(8)
Cu9 Cu16 2.744(6)
Cu10 P12 2.235(10)
Cu10 Se19 2.569(6)
Cu10 Cu52 2.604(6)
Cu10 Se17 2.604(6)
Cu10 Cu67 2.607(8)
Cu10 Cu55 2.692(5)
Cu10 Se13 2.736(7)
Cu11 P5 2.187(15)
Cu11 Se28 2.535(6)
Cu11 Se11 2.540(7)
Cu11 Cu29 2.572(8)
Cu11 Cu65 2.666(7)
Cu11 Cu38 2.679(9)
Cu11 Se26 2.818(7)
Cu12 P2 2.258(12)
Cu12 Se4 2.579(6)
Cu12 Cu59 2.634(7)
Cu12 Se34 2.643(7)
Cu12 Cu49 2.650(8)
Cu12 Se9 2.659(7)
Cu12 Cu26 2.755(7)
Cu13 Se20 2.350(7)
Cu13 Se9 2.447(6)
Cu13 Cu59 2.527(8)
Cu13 Cu25 2.539(7)
Cu13 Cu73 2.550(9)
Cu13 Cu31 2.646(7)
Cu13 Se21 2.744(6)
Cu13 Cu37 2.776(7)
Cu13 Cu54 2.844(7)
Cu13 Se33 2.942(7)
Cu14 P3 2.275(14)
Cu14 Se36 2.406(8)
Cu14 Se30 2.415(6)
Cu14 Cu16 2.606(7)
Cu14 Cu15 3.022(7)
Cu15 P1 2.216(12)
Cu15 Se30 2.387(8)
Cu15 Se16 2.578(7)
Cu15 Cu16 2.770(6)
Cu16 Se36 2.372(5)
Cu16 Se18 2.459(5)
Cu16 Se16 2.594(6)
Cu17 Se3 2.412(7)
Cu17 Se25 2.480(6)
Cu17 Cu34 2.533(8)
Cu17 Cu45 2.542(6)
Cu17 Cu72 2.553(9)
Cu17 Cu30 2.636(6)
Cu17 Se7 2.696(7)
Cu17 Cu61 2.751(8)
Cu17 Se10 2.847(6)
Cu17 Cu63 2.951(8)
Cu18 P13 2.236(13)
Cu18 Se8 2.520(6)
Cu18 Cu23 2.619(6)
Cu18 Se30 2.672(6)
Cu18 Se7 2.708(6)
Cu19 Se37 2.375(6)
Cu19 Se14 2.455(6)
Cu19 Cu24 2.521(7)
Cu19 Se15 2.594(7)
Cu19 Cu20 2.652(8)
Cu19 Cu44 2.702(6)
Cu19 Cu64 2.726(7)
Cu20 Se1 2.453(6)
Cu20 Se14 2.457(6)
Cu20 Se22 2.508(7)
Cu20 Cu35 2.549(6)
Cu20 Cu44 2.591(7)
Cu20 Cu50 2.635(7)
Cu21 Se35 2.437(7)
Cu21 Se5 2.482(9)
Cu21 Se23 2.491(7)
Cu21 Cu32 2.533(7)
Cu21 Cu22 2.566(9)
Cu21 Cu57 2.601(9)
Cu21 Cu66 2.653(10)
Cu21 Cu70 2.953(7)
Cu22 Se24 2.429(6)
Cu22 Se35 2.457(7)
Cu22 Cu29 2.492(7)
Cu22 Se26 2.522(9)
Cu22 Cu71 2.542(7)
Cu22 Cu66 2.706(8)
Cu22 Cu57 2.863(10)
Cu23 Se8 2.423(5)
Cu23 Se2 2.464(6)
Cu23 Se7 2.473(6)
Cu23 Cu34 2.582(7)
Cu23 Cu39 2.592(7)
Cu23 Cu33 2.716(6)
Cu23 Cu58 2.964(7)
Cu24 Se31 2.411(6)
Cu24 Se15 2.450(6)
Cu24 Se14 2.533(6)
Cu24 Cu60 2.557(6)
Cu24 Cu36 2.649(6)
Cu24 Cu43 2.662(7)
Cu24 Cu62 2.946(6)
Cu25 Se22 2.423(6)
Cu25 Se21 2.472(7)
Cu25 Se20 2.503(6)
Cu25 Cu50 2.658(7)
Cu25 Cu35 2.690(6)
Cu25 Cu37 2.922(7)
Cu26 Se32 2.403(6)
Cu26 Se4 2.457(6)
Cu26 Se34 2.458(5)
Cu26 Cu51 2.606(6)
Cu26 Cu62 2.657(5)
Cu26 Cu49 2.844(7)
Cu26 Cu59 2.974(8)
Cu27 P11 2.21(2)
Cu27 Se5 2.530(7)
Cu27 Cu42 2.590(9)
Cu27 Se34 2.639(7)
Cu27 Cu32 2.650(8)
Cu27 Cu51 2.689(7)
Cu27 Se29 2.755(6)
Cu28 Se27 2.352(8)
Cu28 Cu74 2.571(12)
Cu28 Se33 2.657(7)
Cu28 Se10 2.657(8)
Cu28 Cu72 2.677(10)
Cu28 Cu73 2.797(8)
Cu28 Se6 2.816(7)
Cu28 Cu55 2.855(8)
Cu28 Cu63 2.909(7)
Cu28 Cu61 2.979(7)
Cu28 Cu54 3.037(8)
Cu29 Se28 2.410(6)
Cu29 Se26 2.419(6)
Cu29 Cu46 2.536(6)
Cu29 Se24 2.633(7)
Cu29 Cu38 2.665(7)
Cu29 Cu65 2.918(6)
Cu30 P17 2.243(12)
Cu30 Se11 2.567(7)
Cu30 Se3 2.606(6)
Cu30 Cu53 2.632(7)
Cu30 Se25 2.690(7)
Cu30 Cu63 2.757(7)
Cu31 P10 2.252(11)
Cu31 Se20 2.589(6)
Cu31 Cu46 2.648(9)
Cu31 Se28 2.653(6)
Cu31 Cu54 2.690(6)
Cu31 Se9 2.777(8)
Cu32 Se29 2.417(6)
Cu32 Se5 2.433(6)
Cu32 Se23 2.549(8)
Cu32 Cu69 2.615(7)
Cu32 Cu42 2.707(7)
Cu32 Cu51 2.927(6)
Cu33 Se12 2.413(5)
Cu33 Se8 2.442(7)
Cu33 Se18 2.554(7)
Cu33 Cu56 2.619(8)
Cu33 Cu39 2.621(8)
Cu33 Cu58 2.916(6)
Cu34 Se2 2.392(7)
Cu34 Se25 2.452(6)
Cu34 Cu72 2.525(9)
Cu34 Cu41 2.641(8)
Cu34 Cu58 2.742(7)
Cu34 Cu48 2.800(7)
Cu34 Se10 2.820(7)
Cu34 Se7 2.848(6)
Cu35 Se19 2.401(5)
Cu35 Se22 2.435(6)
Cu35 Se14 2.557(6)
Cu35 Cu52 2.611(7)
Cu35 Cu37 2.951(6)
Cu36 Se4 2.396(6)
Cu36 Se15 2.424(6)
Cu36 Cu44 2.480(7)
Cu36 Cu59 2.524(7)
Cu36 Se21 2.614(7)
Cu36 Cu43 2.620(8)
Cu36 Cu62 2.980(7)
Cu37 Se20 2.438(6)
Cu37 Se19 2.447(5)
Cu37 Cu54 2.627(5)
Cu37 Cu55 2.683(6)
Cu37 Cu52 2.771(7)
Cu37 Se33 2.780(8)
Cu38 Se26 2.403(6)
Cu38 Se11 2.439(6)
Cu38 Se23 2.514(8)
Cu38 Cu53 2.529(7)
Cu38 Cu66 2.596(7)
Cu38 Cu65 3.012(6)
Cu39 P20 2.21(2)
Cu39 Se8 2.507(6)
Cu39 Se2 2.658(6)
Cu39 Cu58 2.743(7)
Cu39 Se12 2.785(7)
Cu40 P6 2.245(10)
Cu40 Cu60 2.588(7)
Cu40 Se12 2.589(7)
Cu40 Cu56 2.600(6)
Cu40 Se31 2.603(5)
Cu40 Cu47 2.725(6)
Cu40 Se13 2.739(7)
Cu41 P7 2.251(13)
Cu41 Se2 2.537(6)
Cu41 Se29 2.608(6)
Cu41 Cu69 2.608(9)
Cu41 Cu48 2.636(7)
Cu41 Se25 2.840(8)
Cu42 Se5 2.416(7)
Cu42 Se24 2.459(8)
Cu42 Se34 2.479(6)
Cu42 Cu49 2.540(7)
Cu42 Cu57 2.662(7)
Cu42 Cu51 2.955(6)
Cu43 P8 2.219(12)
Cu43 Se31 2.542(6)
Cu43 Se4 2.572(6)
Cu43 Cu62 2.698(6)
Cu43 Se15 2.782(7)
Cu44 Se21 2.435(6)
Cu44 Se1 2.463(6)
Cu44 Se15 2.518(7)
Cu44 Cu64 2.577(6)
Cu44 Cu50 2.785(9)
Cu45 Se3 2.423(6)
Cu45 Se16 2.432(5)
Cu45 Se7 2.590(7)
Cu45 Cu68 2.632(8)
Cu45 Cu61 2.964(7)
Cu46 Se28 2.399(7)
Cu46 Se9 2.450(6)
Cu46 Cu49 2.537(9)
Cu46 Cu73 2.601(7)
Cu46 Se24 2.618(7)
Cu46 Cu65 2.832(8)
Cu46 Cu54 3.004(7)
Cu47 Se32 2.395(5)
Cu47 Se31 2.454(5)
Cu47 Se12 2.469(5)
Cu47 Cu58 2.638(6)
Cu47 Cu62 2.675(6)
Cu47 Cu56 2.808(7)
Cu47 Cu60 2.836(8)
Cu48 Se32 2.375(6)
Cu48 Se29 2.497(5)
Cu48 Se2 2.498(6)
Cu48 Cu58 2.670(6)
Cu48 Cu51 2.758(6)
Cu48 Cu69 2.790(7)
Cu49 Se34 2.378(8)
Cu49 Se9 2.499(7)
Cu49 Cu73 2.541(8)
Cu49 Se24 2.733(6)
Cu49 Cu51 2.770(8)
Cu49 Se6 2.823(7)
Cu50 P18 2.230(14)
Cu50 Se22 2.492(7)
Cu50 Se1 2.618(7)
Cu50 Se21 2.804(7)
Cu51 Se29 2.456(6)
Cu51 Se34 2.491(6)
Cu51 Se6 2.727(8)
Cu51 Cu69 2.800(8)
Cu52 Se19 2.413(7)
Cu52 Se13 2.455(6)
Cu52 Cu74 2.488(13)
Cu52 Cu60 2.546(8)
Cu52 Se33 2.699(6)
Cu52 Cu55 2.793(6)
Cu52 Se14 2.907(6)
Cu53 Se11 2.369(8)
Cu53 Se25 2.448(7)
Cu53 Cu72 2.535(8)
Cu53 Cu69 2.562(9)
Cu53 Cu65 2.721(8)
Cu53 Se23 2.794(7)
Cu53 Se6 2.835(7)
Cu53 Cu63 2.923(8)
Cu54 Se27 2.398(6)
Cu54 Se28 2.471(5)
Cu54 Se20 2.480(6)
Cu54 Cu65 2.748(7)
Cu54 Cu73 3.005(9)
Cu55 Se27 2.387(5)
Cu55 Se19 2.471(6)
Cu55 Se17 2.473(5)
Cu55 Cu61 2.708(7)
Cu55 Cu67 2.842(8)
Cu56 Se12 2.390(7)
Cu56 Se13 2.448(7)
Cu56 Cu74 2.467(13)
Cu56 Cu67 2.543(8)
Cu56 Se10 2.740(6)
Cu56 Cu58 2.783(8)
Cu56 Se18 2.876(6)
Cu57 P16 2.23(2)
Cu57 Se5 2.480(9)
Cu57 Se35 2.547(8)
Cu57 Se24 2.893(8)
Cu58 Se12 2.428(5)
Cu58 Se2 2.432(7)
Cu58 Se10 2.799(7)
Cu59 Se4 2.408(7)
Cu59 Se9 2.530(6)
Cu59 Cu73 2.576(8)
Cu59 Se21 2.675(7)
Cu59 Cu62 2.748(7)
Cu59 Se33 2.811(6)
Cu60 Se31 2.403(7)
Cu60 Se13 2.434(5)
Cu60 Cu74 2.458(12)
Cu60 Cu62 2.671(6)
Cu60 Se33 2.801(6)
Cu60 Se14 2.886(7)
Cu61 Se17 2.498(6)
Cu61 Se3 2.506(5)
Cu61 Se10 2.633(7)
Cu61 Cu63 2.640(5)
Cu61 Cu67 2.673(6)
Cu61 Cu68 2.680(7)
Cu62 Se31 2.498(5)
Cu62 Se4 2.505(5)
Cu62 Se33 2.646(7)
Cu63 Se27 2.403(6)
Cu63 Se3 2.454(6)
Cu63 Se11 2.455(5)
Cu63 Cu65 2.650(6)
Cu64 P9 2.210(14)
Cu64 Se1 2.393(8)
Cu64 Se15 2.554(7)
Cu65 Se28 2.496(6)
Cu65 Se11 2.558(6)
Cu65 Se6 2.588(7)
Cu66 Se38 2.356(6)
Cu66 Se23 2.486(7)
Cu66 Se26 2.671(9)
Cu66 Cu71 2.726(8)
Cu66 Cu70 2.734(9)
Cu67 Se17 2.400(7)
Cu67 Se13 2.432(5)
Cu67 Cu74 2.485(12)
Cu67 Se10 2.762(6)
Cu67 Se18 2.892(7)
Cu68 P19 2.187(12)
Cu68 Se17 2.567(6)
Cu68 Se3 2.571(6)
Cu68 Se16 2.787(7)
Cu69 Se29 2.351(8)
Cu69 Se25 2.433(7)
Cu69 Cu72 2.546(9)
Cu69 Se6 2.834(8)
Cu69 Se23 2.923(7)
Cu70 P14 2.25(2)
Cu70 Se35 2.352(9)
Cu70 Se38 2.393(10)
Cu71 P21 2.28(2)
Cu71 Se35 2.426(10)
Cu71 Se26 2.551(7)
Cu72 Se6 2.348(7)
Cu72 Se10 2.350(6)
Cu72 Se25 2.560(7)
Cu73 Se33 2.390(5)
Cu73 Se6 2.404(7)
Cu73 Se9 2.500(6)
Cu74 Se10 2.288(11)
Cu74 Se33 2.297(11)
Cu74 Se13 2.610(9)
Se36 C1 1.87(2)
Se37 C13 1.91(2)
Se38 C7 1.99(4)
P1 C111 1.79(7)
P1 C131 1.94(6)
P1 C121 2.01(6)
P2 C211 1.83(5)
P2 C231 1.82(9)
P2 C221 2.02(6)
P3 C311 1.87(7)
P3 C331 1.95(8)
P3 C321 2.06(6)
P4 C411 1.93(4)
P4 C421 1.96(6)
P4 C431 2.03(8)
P5 C511 1.78(7)
P5 C531 1.89(8)
P5 C521 2.05(7)
P6 C631 1.84(6)
P6 C611 1.85(5)
P6 C621 1.84(5)
P7 C731 1.83(8)
P7 C721 1.98(7)
P7 C711 2.05(7)
P8 C811 1.70(10)
P8 C821 1.92(7)
P8 C831 1.93(8)
P9 C921 1.78(8)
P9 C911 1.85(9)
P9 C931 1.83(10)
P10 C10B 1.76(8)
P10 C10C 1.97(7)
P10 C10A 1.98(5)
P11 C11A 2.01(7)
P11 C11B 2.02(7)
P11 C11C 2.11(7)
P12 C12B 1.90(8)
P12 C12A 1.93(5)
P12 C12C 2.05(7)
P13 C13C 1.83(7)
P13 C13A 1.88(7)
P13 C13B 2.06(7)
P14 C14A 1.87(9)
P14 C14B 2.02(8)
P14 C14C 1.99(10)
P15 C15A 1.97(7)
P15 C15B 2.01(8)
P15 C15C 2.10(8)
P16 C16C 1.89(10)
P16 C16A 2.13(16)
P16 C16B 2.19(11)
P17 C17A 1.84(7)
P17 C17B 2.03(8)
P17 C17C 2.23(7)
P18 C18A 1.78(6)
P19 C19A 2.03(9)
P19 C19B 1.95(9)
P19 C19C 2.07(10)
P20 C20C 1.91(6)
P20 C20B 2.00(5)
P20 C20A 2.06(6)
P21 C21A 2.04(6)
P21 C21C 2.05(8)
P21 C21B 2.26(7)
C1 C2 1.39
C1 C6 1.39
C2 C3 1.39
C3 C4 1.39
C4 C5 1.39
C5 C6 1.39
C7 C8 1.39
C7 C12 1.39
C8 C9 1.39
C9 C10 1.59
C10 C11 1.35
C11 C12 1.39
C13 C18 1.39
C13 C14 1.39
C14 C15 1.39
C15 C16 1.39
C16 C17 1.39
C17 C18 1.39
C10A C10E 1.56(7)
C10A C10D 1.69(8)
C10C C10I 1.57(8)
C10C C10H 1.64(8)
C10B C10G 1.50(11)
C10B C10F 1.69(9)
C11A C11D 1.46(9)
C11A C11E 1.55(11)
C11C C11I 1.76(9)
C11F C11B 1.67(10)
C12D C12A 1.19(7)
C12F C12B 1.58(9)
C12H C12C 1.39(8)
C12C C12I 1.45(11)
C13A C13D 1.56(11)
C13A C13E 1.68(8)
C13B C13G 1.34(7)
C13B C13F 1.42(7)
C13C C13H 1.49(9)
C13C C13I 1.57(9)
C14A C14E 1.32(9)
C14A C14D 1.69(10)
C14B C14G 1.63(10)
C14B C14F 1.65(12)
C14H C14C 1.70(13)
C14C C14I 1.66(15)
C15D C15A 1.28(9)
C15B C15F 1.85(18)
C15H C15C 1.62(18)
C16D C16A 1.69(13)
C16H C16C 1.72(10)
C16C C16I 2.72(36)
C17A C17D 1.67(11)
C17A C17E 1.73(13)
C17B C17G 1.51(10)
C18A C18E 1.65(15)
C18A C18D 1.73(10)
C19E C19A 1.47(28)
C19D C19A 1.32(21)
C19H C19C 1.52(24)
C20B C20G 1.46(7)
C20B C20F 1.60(10)
C20C C20H 1.33(9)
C20C C20I 1.67(9)
C20A C20D 1.29(14)
C21A C21E 1.24(9)
C21A C21D 1.37(13)
C21I C21C 1.83(16)
C111 C113 1.42(10)
C111 C112 1.75(9)
C121 C122 1.52(7)
C121 C123 1.69(9)
C131 C133 1.60(7)
C131 C132 1.64(7)
C211 C212 1.47(8)
C211 C213 1.65(7)
C221 C223 1.40(6)
C221 C222 1.63(9)
C231 C232 1.53(8)
C231 C233 1.64(9)
C311 C312 1.47(12)
C321 C322 1.63(10)
C321 C323 1.87(20)
C331 C332 1.86(11)
C411 C412 1.44(6)
C411 C413 1.50(9)
C421 C422 1.31(9)
C421 C423 1.57(11)
C431 C432 1.20(11)
C431 C433 1.96(13)
C511 C512 1.42(10)
C511 C513 1.48(8)
C521 C522 1.51(8)
C521 C523 1.78(13)
C531 C532 1.51(10)
C531 C533 1.65(10)
C611 C613 1.22(6)
C611 C612 1.66(7)
C621 C622 1.44(6)
C621 C623 1.62(8)
C631 C632 1.63(7)
C631 C633 1.72(8)
C711 C712 1.33(10)
C711 C713 1.55(11)
C721 C723 1.43(8)
C721 C722 1.53(9)
C731 C733 1.44(9)
C731 C732 1.61(13)
C811 C813 1.57(11)
C811 C812 1.73(13)
C821 C822 1.46(7)
C821 C823 1.80(11)
C831 C832 1.32(9)
C911 C912 1.42(9)
C911 C913 1.87(13)
C921 C922 1.23(9)
C921 C923 1.67(11)
C931 C933 1.36(11)
C931 C932 1.57(10)
C19F C19B 1.04(16)
C19G C19B 1.86(22)
